data_7251689
loop_
_publ_author_name
'Vicatos, Alexios I.'
'Hoossen, Zakiena'
'Edmonds-Smith, Cesarina'
'Caira, Mino R.'

_publ_section_title
;
 Dimethylated \b-cyclodextrin inclusion complexes containing the guest
 steroid hormones progesterone and 17\b-estradiol: syntheses, crystal
 structures, thermal analyses and steroid solubility enhancements
;
_journal_issue 5
_journal_name_full CrystEngComm
_journal_page_first 1019
_journal_page_last 1029
_journal_paper_doi 10.1039/D5CE01106J
_journal_volume 28
_journal_year 2026
_chemical_absolute_configuration syn
_chemical_formula_moiety
;
C56 H98 O35, C56.4 H98.8 O35, 2(C18 H24 O2), 11.6(H2 O)
;
_chemical_formula_sum 'C148.4 H268 O85.6'
_chemical_formula_weight 3422.01
_chemical_name_common
;
Di-methylated beta-CD beta-estradiol clathrate hydrate
;
_chemical_name_systematic
;
heptakis(2,6-di-O-methyl)-beta-cyclodextrin (17beta)-
estra-1,3,5(10)-triene-3,17-diol clathrate hydrate
;
_chemical_temperature_decomposition 600
_space_group_crystal_system monoclinic
_space_group_IT_number 4
_space_group_name_Hall 'P 2yb'
_space_group_name_H-M_alt 'P 1 21 1'
_atom_sites_solution_hydrogens geom
_atom_sites_solution_primary direct
_atom_sites_solution_secondary difmap
_audit_creation_method SHELXL-2019/3
_audit_update_record
;
2026-01-05 deposited with the CCDC.	2026-01-13 downloaded from the CCDC.
;
_cell_angle_alpha 90
_cell_angle_beta 107.687(2)
_cell_angle_gamma 90
_cell_formula_units_Z 2
_cell_length_a 14.1388(17)
_cell_length_b 30.448(4)
_cell_length_c 21.052(3)
_cell_measurement_reflns_used 9817
_cell_measurement_temperature 100(2)
_cell_measurement_theta_max 24.80
_cell_measurement_theta_min 2.52
_cell_volume 8634(2)
_computing_cell_refinement 'Program SAINT, v8.34A, Bruker AXS'
_computing_data_collection 'Bruker 2013, APEX2, v2013.10-0.'
_computing_data_reduction 'Program SAINT, v8.34A, Bruker AXS'
_computing_molecular_graphics
;
POV-Ray in interface X-Seed (LJ Barbour, 1999)
;
_computing_publication_material 'PLATON (Spek, 1990)'
_computing_structure_refinement 'SHELXL-2019/2 (Sheldrick, 2019)'
_computing_structure_solution 'SHELXS-Version 2019/3 (Sheldrick, 2018)'
_diffrn_ambient_temperature 100(2)
_diffrn_detector_area_resol_mean n/a
_diffrn_measured_fraction_theta_full 0.999
_diffrn_measured_fraction_theta_max 0.996
_diffrn_measurement_device_type 'Bruker Apex II Duo diffractometer'
_diffrn_measurement_method 'phi- and omega-scans of 0.50 deg.'
_diffrn_radiation_type MoK\a
_diffrn_radiation_wavelength 0.71073
_diffrn_reflns_av_R_equivalents 0.0652
_diffrn_reflns_av_unetI/netI 0.0635
_diffrn_reflns_Laue_measured_fraction_full 0.999
_diffrn_reflns_Laue_measured_fraction_max 0.996
_diffrn_reflns_limit_h_max 18
_diffrn_reflns_limit_h_min -18
_diffrn_reflns_limit_k_max 40
_diffrn_reflns_limit_k_min -40
_diffrn_reflns_limit_l_max 28
_diffrn_reflns_limit_l_min -28
_diffrn_reflns_number 160651
_diffrn_reflns_point_group_measured_fraction_full 0.999
_diffrn_reflns_point_group_measured_fraction_max 0.995
_diffrn_reflns_theta_full 25.242
_diffrn_reflns_theta_max 28.393
_diffrn_reflns_theta_min 1.653
_diffrn_source 'sealed tube'
_exptl_absorpt_coefficient_mu 0.108
_exptl_absorpt_correction_T_max 0.979
_exptl_absorpt_correction_T_min 0.930
_exptl_absorpt_correction_type multi-scan
_exptl_absorpt_process_details '(SADABS-2012/1, Bruker AXS)'
_exptl_crystal_colour colourless
_exptl_crystal_density_diffrn 1.316
_exptl_crystal_description block
_exptl_crystal_F_000 3686
_exptl_crystal_size_max 0.590
_exptl_crystal_size_mid 0.320
_exptl_crystal_size_min 0.200
_refine_diff_density_max 0.727
_refine_diff_density_min -0.473
_refine_diff_density_rms 0.064
_refine_ls_abs_structure_details
;
 Flack x determined using 11542 quotients [(I+)-(I-)]/[(I+)+(I-)]
 (Parsons, Flack and Wagner, Acta Cryst. B69 (2013) 249-259).
;
_refine_ls_abs_structure_Flack 0.0(2)
_refine_ls_extinction_method none
_refine_ls_goodness_of_fit_ref 1.017
_refine_ls_hydrogen_treatment constr
_refine_ls_matrix_type full
_refine_ls_number_parameters 2142
_refine_ls_number_reflns 43107
_refine_ls_number_restraints 34
_refine_ls_restrained_S_all 1.019
_refine_ls_R_factor_all 0.0975
_refine_ls_R_factor_gt 0.0680
_refine_ls_shift/su_max 0.000
_refine_ls_shift/su_mean 0.000
_refine_ls_structure_factor_coef Fsqd
_refine_ls_weighting_details 'w=1/[\s^2^(Fo^2^)+(0.0979P)^2^+4.2877P] where P=(Fo^2^+2Fc^2^)/3'
_refine_ls_weighting_scheme calc
_refine_ls_wR_factor_gt 0.1693
_refine_ls_wR_factor_ref 0.1879
_reflns_Friedel_coverage 0.961
_reflns_Friedel_fraction_full 1.000
_reflns_Friedel_fraction_max 0.993
_reflns_number_gt 31422
_reflns_number_total 43107
_reflns_threshold_expression 'I > 2\s(I)'
_cod_data_source_file d5ce01106j2.cif
_cod_data_source_block dmbbes5bV
_cod_depositor_comments
;
The following automatic conversions were performed:

data name '_chemical_melting_point' was changed to
'_chemical_temperature_decomposition' since the value had been
'decomp at 600 K'. The value 'decomp at 600 K' was changed to '600'.

Automatic conversion script
Id: cif_fix_values 8170 2020-07-09 18:12:32Z antanas 
;
_cod_original_cell_volume 8634.5(18)
_cod_original_sg_symbol_H-M 'P 21'
_cod_original_formula_sum 'C148.40 H268 O85.60'
_cod_database_code 7251689
_shelx_shelxl_version_number 2019/3
_shelx_space_group_comment
;
The symmetry employed for this shelxl refinement is uniquely defined
by the following loop, which should always be used as a source of
symmetry information in preference to the above space-group names.
They are only intended as comments.
;
_shelx_estimated_absorpt_t_min 0.939
_shelx_estimated_absorpt_t_max 0.979

loop_
_space_group_symop_operation_xyz
'x, y, z'
'-x, y+1/2, -z'

loop_
_atom_site_label
_atom_site_type_symbol
_atom_site_fract_x
_atom_site_fract_y
_atom_site_fract_z
_atom_site_U_iso_or_equiv
_atom_site_adp_type
_atom_site_occupancy
_atom_site_site_symmetry_order
_atom_site_calc_flag
_atom_site_refinement_flags_posn
_atom_site_refinement_flags_adp
_atom_site_refinement_flags_occupancy
_atom_site_disorder_assembly
_atom_site_disorder_group
O4A2 O 0.3477(2) 0.08124(10) 0.55960(15) 0.0225(6) Uani 1 1 d . . . . .
O2B2 O 0.4343(3) -0.20428(12) 0.91263(16) 0.0328(8) Uani 1 1 d . . . . .
O4B3 O 0.2532(2) 0.06275(10) 0.87611(15) 0.0238(6) Uani 1 1 d . . . . .
O4B2 O 0.2956(2) -0.07150(10) 0.80431(15) 0.0245(6) Uani 1 1 d . . . . .
O5A3 O 0.3669(2) 0.08049(10) 0.67376(15) 0.0248(6) Uani 1 1 d . . . . .
O5A2 O 0.5676(2) 0.05669(10) 0.50712(16) 0.0252(6) Uani 1 1 d . . . . .
O5A1 O 0.6802(2) 0.18242(10) 0.37575(16) 0.0254(6) Uani 1 1 d . . . . .
O4A7 O 0.5517(2) 0.23259(9) 0.33704(15) 0.0233(6) Uani 1 1 d . . . . .
O5B4 O 0.1379(2) 0.12016(11) 0.85337(16) 0.0310(7) Uani 1 1 d . . . . .
O4A1 O 0.5088(2) 0.10504(9) 0.41837(15) 0.0235(6) Uani 1 1 d . . . . .
O4A3 O 0.2213(3) 0.18184(11) 0.66492(15) 0.0286(7) Uani 1 1 d . . . . .
O5B3 O 0.2056(2) -0.01616(10) 0.73709(15) 0.0253(6) Uani 1 1 d . . . . .
O3A7 O 0.4147(3) 0.27263(11) 0.22344(16) 0.0303(7) Uani 1 1 d . . . . .
H3A7 H 0.432082 0.246130 0.227111 0.036 Uiso 1 1 calc R U . . .
O3A3 O 0.0786(2) 0.12341(13) 0.58285(18) 0.0376(8) Uani 1 1 d . . . . .
H3A3 H 0.067069 0.147982 0.597097 0.045 Uiso 1 1 calc R U . . .
O6B3 O 0.0803(2) 0.05677(11) 0.71491(17) 0.0291(7) Uani 1 1 d . . . . .
O3A2 O 0.2660(3) 0.03216(13) 0.43896(18) 0.0358(8) Uani 1 1 d . . . . .
H3A2 H 0.228721 0.042570 0.459573 0.043 Uiso 1 1 calc R U . . .
O6B1 O -0.0765(2) -0.21323(12) 0.81606(16) 0.0323(8) Uani 1 1 d . . . . .
O3A6 O 0.2757(3) 0.41057(12) 0.33179(17) 0.0337(8) Uani 1 1 d . . . . .
H3A6 H 0.303468 0.394188 0.310703 0.040 Uiso 1 1 calc R U . . .
O4A6 O 0.4565(2) 0.36537(10) 0.38281(16) 0.0273(7) Uani 1 1 d . . . . .
O4B1 O 0.2331(2) -0.19853(10) 0.87728(16) 0.0259(7) Uani 1 1 d . . . . .
O4B4 O 0.1043(2) 0.11640(11) 1.02000(17) 0.0298(7) Uani 1 1 d . . . . .
O2A7 O 0.3570(2) 0.36113(11) 0.25252(16) 0.0289(7) Uani 1 1 d . . . . .
O5B1 O 0.0439(3) -0.25472(10) 0.93379(16) 0.0305(7) Uani 1 1 d . . . . .
O1A O -0.2431(2) 0.18320(11) 0.21815(16) 0.0297(7) Uani 1 1 d . . . . .
H1A H -0.249512 0.159979 0.195709 0.036 Uiso 1 1 calc R U . . .
O4B7 O 0.0903(3) -0.20975(11) 1.02834(16) 0.0341(8) Uani 1 1 d . . . . .
C4A2 C 0.4086(3) 0.05618(14) 0.5293(2) 0.0224(9) Uani 1 1 d . . . . .
H4A2 H 0.414314 0.025246 0.546017 0.027 Uiso 1 1 calc R U . . .
O5A4 O 0.2571(3) 0.22525(11) 0.76041(16) 0.0349(8) Uani 1 1 d . . . . .
O2B5 O 0.1939(3) 0.15153(12) 1.14298(17) 0.0329(8) Uani 1 1 d . . . . .
O5A7 O 0.6076(2) 0.35057(10) 0.36460(18) 0.0311(7) Uani 1 1 d . . . . .
O2A6 O 0.2055(3) 0.45501(12) 0.42750(19) 0.0379(8) Uani 1 1 d D . . . .
O5B2 O 0.2228(3) -0.18696(10) 0.76609(16) 0.0308(7) Uani 1 1 d . . . . .
O5B5 O -0.0513(2) 0.13935(12) 1.02431(18) 0.0347(8) Uani 1 1 d . . . . .
O2A3 O 0.1576(3) 0.05004(13) 0.53102(18) 0.0364(8) Uani 1 1 d . . . . .
O2A1 O 0.4773(3) 0.18574(11) 0.21920(16) 0.0308(7) Uani 1 1 d . . . . .
O3B2 O 0.4745(2) -0.11900(12) 0.86296(18) 0.0338(8) Uani 1 1 d . . . . .
H3B2 H 0.470786 -0.092414 0.851793 0.041 Uiso 1 1 calc R U . . .
O6A2 O 0.6597(2) 0.09501(12) 0.63449(17) 0.0338(8) Uani 1 1 d D . . . .
O3A1 O 0.4328(3) 0.10857(12) 0.27657(17) 0.0363(8) Uani 1 1 d . . . . .
H3A1 H 0.418775 0.089724 0.301434 0.044 Uiso 1 1 calc R U . . .
O2B4 O 0.3998(3) 0.11891(12) 0.95224(19) 0.0365(8) Uani 1 1 d . . . . .
O6B7 O -0.1624(3) -0.23312(11) 0.98602(17) 0.0348(8) Uani 1 1 d D . . . .
O3B3 O 0.4456(2) 0.04932(11) 0.86414(18) 0.0321(7) Uani 1 1 d . . . . .
H3B3 H 0.430092 0.068115 0.888465 0.038 Uiso 1 1 calc R U . . .
O5A6 O 0.4689(3) 0.44455(12) 0.5177(2) 0.0433(10) Uani 1 1 d . . . . .
C1A3 C 0.3160(3) 0.06175(15) 0.6107(2) 0.0251(9) Uani 1 1 d . . . . .
H1A3 H 0.329789 0.029491 0.612067 0.030 Uiso 1 1 calc R U . . .
C5A2 C 0.5115(3) 0.07693(14) 0.5463(2) 0.0232(9) Uani 1 1 d . . . . .
H5A2 H 0.504549 0.109068 0.536177 0.028 Uiso 1 1 calc R U . . .
C3A6 C 0.3280(4) 0.40837(15) 0.4010(2) 0.0285(10) Uani 1 1 d . . . . .
H7 H 0.305283 0.382154 0.421057 0.034 Uiso 1 1 calc R U . . .
C8A C 0.1584(3) 0.24261(14) 0.4405(2) 0.0235(9) Uani 1 1 d . . . . .
H8A H 0.165932 0.260421 0.402454 0.028 Uiso 1 1 calc R U . . .
O2B3 O 0.4711(3) -0.03418(13) 0.8053(2) 0.0406(9) Uani 1 1 d . . . . .
C5A3 C 0.3515(3) 0.12690(15) 0.6784(2) 0.0262(9) Uani 1 1 d . . . . .
H5A3 H 0.374234 0.142352 0.643701 0.031 Uiso 1 1 calc R U . . .
O5B7 O -0.1167(3) -0.16724(12) 1.08238(19) 0.0434(9) Uani 1 1 d . . . . .
C2A7 C 0.4549(3) 0.34326(15) 0.2739(2) 0.0262(9) Uani 1 1 d . . . . .
H2A7 H 0.487836 0.349092 0.238865 0.031 Uiso 1 1 calc R U . . .
O3B4 O 0.3081(3) 0.14109(13) 1.04976(18) 0.0378(8) Uani 1 1 d . . . . .
H3B4 H 0.276713 0.140017 1.077792 0.045 Uiso 1 1 calc R U . . .
C9A C 0.1355(3) 0.19509(14) 0.4167(2) 0.0225(9) Uani 1 1 d . . . . .
H9A H 0.128638 0.177929 0.455602 0.027 Uiso 1 1 calc R U . . .
C1B4 C 0.2392(3) 0.10888(15) 0.8706(2) 0.0269(9) Uani 1 1 d . . . . .
H1B4 H 0.265899 0.119704 0.834563 0.032 Uiso 1 1 calc R U . . .
O6A7 O 0.7488(3) 0.31339(12) 0.48053(19) 0.0419(9) Uani 1 1 d . . . . .
C3B4 C 0.2541(3) 0.11859(16) 0.9911(2) 0.0278(10) Uani 1 1 d . . . . .
H8 H 0.260845 0.086202 0.999073 0.033 Uiso 1 1 calc R U . . .
C5B3 C 0.1854(3) 0.00651(14) 0.7917(2) 0.0205(8) Uani 1 1 d . . . . .
H5B3 H 0.185767 -0.015228 0.827400 0.025 Uiso 1 1 calc R U . . .
O2A2 O 0.3778(3) 0.04299(12) 0.34718(17) 0.0361(8) Uani 1 1 d D . . . .
C3A3 C 0.1825(3) 0.11787(16) 0.5967(2) 0.0267(9) Uani 1 1 d . . . . .
H15 H 0.204530 0.133293 0.561670 0.032 Uiso 1 1 calc R U . . .
O2A O 0.5243(3) 0.23348(14) 0.5270(2) 0.0441(9) Uani 1 1 d . . . . .
H2A H 0.568743 0.237514 0.563447 0.053 Uiso 1 1 calc R U . . .
C4A6 C 0.4385(4) 0.40562(14) 0.4127(2) 0.0291(10) Uani 1 1 d . . . . .
H4A6 H 0.460321 0.430973 0.390351 0.035 Uiso 1 1 calc R U . . .
O6A1 O 0.7824(3) 0.10974(12) 0.45110(19) 0.0380(8) Uani 1 1 d . . . . .
C3A7 C 0.4548(3) 0.29415(14) 0.2860(2) 0.0235(9) Uani 1 1 d . . . . .
H16 H 0.411967 0.287698 0.314972 0.028 Uiso 1 1 calc R U . . .
C3A1 C 0.4920(3) 0.14198(15) 0.3161(2) 0.0259(9) Uani 1 1 d . . . . .
H17 H 0.447651 0.163189 0.329706 0.031 Uiso 1 1 calc R U . . .
C14A C 0.2565(3) 0.24370(14) 0.4962(2) 0.0254(9) Uani 1 1 d . . . . .
H14A H 0.249554 0.223136 0.531598 0.031 Uiso 1 1 calc R U . . .
O3B5 O 0.0970(3) 0.09534(13) 1.21477(19) 0.0427(9) Uani 1 1 d D . . . .
H3B5 H 0.065635 0.075097 1.226622 0.051 Uiso 0.66(2) 1 calc R U P A 10
C12A C 0.3227(3) 0.17895(14) 0.4519(2) 0.0271(9) Uani 1 1 d . . . . .
H12A H 0.321875 0.160860 0.490797 0.032 Uiso 1 1 calc R U . . .
H12B H 0.376535 0.167882 0.435185 0.032 Uiso 1 1 calc R U . . .
C4B2 C 0.3055(3) -0.11701(14) 0.7895(2) 0.0239(9) Uani 1 1 d . . . . .
H4B2 H 0.334674 -0.119544 0.751958 0.029 Uiso 1 1 calc R U . . .
O3B7 O 0.1721(4) -0.20874(14) 1.16934(19) 0.0542(12) Uani 1 1 d . . . . .
H3B7 H 0.194141 -0.222290 1.142064 0.065 Uiso 1 1 calc R U . . .
C5A C -0.0366(3) 0.22443(14) 0.3547(2) 0.0245(9) Uani 1 1 d . . . . .
C4A C -0.1288(3) 0.22061(14) 0.3063(2) 0.0247(9) Uani 1 1 d . . . . .
H4A H -0.176903 0.243081 0.302052 0.030 Uiso 1 1 calc R U . . .
O1B O -0.2504(3) -0.01807(14) 0.7486(2) 0.0466(10) Uani 1 1 d D . . . .
H1B H -0.257504 -0.040399 0.724121 0.056 Uiso 1 1 calc R U . . .
C1B3 C 0.2970(4) -0.03933(15) 0.7565(2) 0.0264(9) Uani 1 1 d . . . . .
H1B3 H 0.306303 -0.054157 0.716478 0.032 Uiso 1 1 calc R U . . .
C4B3 C 0.2668(3) 0.04017(14) 0.8196(2) 0.0226(9) Uani 1 1 d . . . . .
H4B3 H 0.266277 0.062057 0.784112 0.027 Uiso 1 1 calc R U . . .
C10A C 0.0357(3) 0.19182(14) 0.3617(2) 0.0239(9) Uani 1 1 d . . . . .
C4A1 C 0.5657(3) 0.12286(14) 0.3788(2) 0.0233(9) Uani 1 1 d . . . . .
H4A1 H 0.605225 0.099010 0.366167 0.028 Uiso 1 1 calc R U . . .
C6A1 C 0.7221(4) 0.13937(16) 0.4741(2) 0.0308(10) Uani 1 1 d . . . . .
H6A1 H 0.764128 0.163797 0.498210 0.037 Uiso 1 1 calc R U . . .
H6A2 H 0.695256 0.123831 0.506162 0.037 Uiso 1 1 calc R U . . .
C5B4 C 0.0916(4) 0.10824(17) 0.9032(2) 0.0302(10) Uani 1 1 d . . . . .
H5B4 H 0.097945 0.075761 0.910203 0.036 Uiso 1 1 calc R U . . .
O4A5 O 0.3314(3) 0.41088(11) 0.53705(18) 0.0425(10) Uani 1 1 d . . . . .
C5B2 C 0.2083(3) -0.14027(14) 0.7719(2) 0.0278(10) Uani 1 1 d D . . . .
H5B2 H 0.178357 -0.135458 0.808658 0.033 Uiso 1 1 calc R U . . .
C1B2 C 0.2781(4) -0.20599(15) 0.8274(2) 0.0274(9) Uani 1 1 d . . . . .
H1B2 H 0.283791 -0.238345 0.821254 0.033 Uiso 1 1 calc R U . . .
O3B1 O 0.3471(3) -0.25719(15) 0.9842(2) 0.0559(12) Uani 1 1 d . . . . .
H3B1 H 0.379494 -0.240642 0.966567 0.067 Uiso 1 1 calc R U . . .
C3B2 C 0.3770(3) -0.13608(15) 0.8525(2) 0.0261(9) Uani 1 1 d . . . . .
H18 H 0.353935 -0.127718 0.891275 0.031 Uiso 1 1 calc R U . . .
C2A2 C 0.4219(4) 0.03740(15) 0.4179(2) 0.0289(10) Uani 1 1 d . . . . .
H2A2 H 0.431588 0.005390 0.428466 0.035 Uiso 1 1 calc R U . . .
O4A4 O 0.2140(4) 0.32791(12) 0.66212(18) 0.0494(11) Uani 1 1 d . . . . .
C2B4 C 0.2970(4) 0.13098(15) 0.9357(3) 0.0299(10) Uani 1 1 d . . . . .
H2B4 H 0.291565 0.163524 0.929229 0.036 Uiso 1 1 calc R U . . .
C3A2 C 0.3563(3) 0.05690(15) 0.4551(2) 0.0244(9) Uani 1 1 d . . . . .
H19 H 0.340534 0.088001 0.440372 0.029 Uiso 1 1 calc R U . . .
C6A2 C 0.5705(3) 0.07043(15) 0.6189(2) 0.0273(9) Uani 1 1 d . . . . .
H6A3 H 0.530503 0.080029 0.647622 0.033 Uiso 1 1 calc R U . . .
H6A4 H 0.586188 0.038889 0.627507 0.033 Uiso 1 1 calc R U . . .
C2A1 C 0.5470(3) 0.16598(15) 0.2762(2) 0.0256(9) Uani 1 1 d . . . . .
H2A1 H 0.589474 0.144726 0.260985 0.031 Uiso 1 1 calc R U . . .
C3B3 C 0.3676(3) 0.01782(14) 0.8425(2) 0.0255(9) Uani 1 1 d . . . . .
H20 H 0.369808 -0.002564 0.880149 0.031 Uiso 1 1 calc R U . . .
C5A1 C 0.6356(3) 0.15850(14) 0.4182(2) 0.0240(9) Uani 1 1 d . . . . .
H5A1 H 0.597257 0.179284 0.437763 0.029 Uiso 1 1 calc R U . . .
O4B5 O -0.0471(3) 0.04094(12) 1.1264(2) 0.0450(10) Uani 1 1 d . . . . .
C11A C 0.2220(3) 0.17400(15) 0.3965(2) 0.0270(9) Uani 1 1 d . . . . .
H11A H 0.207851 0.142412 0.387073 0.032 Uiso 1 1 calc R U . . .
H11B H 0.226548 0.188087 0.355165 0.032 Uiso 1 1 calc R U . . .
C2A C -0.0805(4) 0.15207(16) 0.2704(2) 0.0290(10) Uani 1 1 d . . . . .
H2A3 H -0.094725 0.127118 0.241989 0.035 Uiso 1 1 calc R U . . .
C4A3 C 0.2410(3) 0.13570(15) 0.6653(2) 0.0257(9) Uani 1 1 d . . . . .
H4A3 H 0.217829 0.121036 0.700389 0.031 Uiso 1 1 calc R U . . .
O6A3 O 0.5187(3) 0.14328(15) 0.75166(18) 0.0441(10) Uani 1 1 d . . . . .
C2A3 C 0.2046(4) 0.06904(16) 0.5949(2) 0.0279(10) Uani 1 1 d . . . . .
H1 H 0.180827 0.053600 0.629162 0.034 Uiso 1 1 calc R U . . .
C4B4 C 0.1449(4) 0.13099(15) 0.9690(2) 0.0284(10) Uani 1 1 d . . . . .
H4B4 H 0.137598 0.163564 0.963649 0.034 Uiso 1 1 calc R U . . .
C3A C -0.1513(4) 0.18420(16) 0.2640(2) 0.0265(9) Uani 1 1 d . . . . .
C5B1 C 0.0826(3) -0.22487(15) 0.8949(2) 0.0258(9) Uani 1 1 d . . . . .
H5B1 H 0.076708 -0.194188 0.910239 0.031 Uiso 1 1 calc R U . . .
C4B5 C -0.0407(4) 0.08690(17) 1.1136(3) 0.0373(12) Uani 1 1 d . . . . .
H4B5 H -0.081099 0.103973 1.136616 0.045 Uiso 1 1 calc R U . . .
C6B1 C 0.0201(4) -0.22918(16) 0.8232(2) 0.0289(10) Uani 1 1 d . . . . .
H6B1 H 0.050360 -0.212171 0.794300 0.035 Uiso 1 1 calc R U . . .
H6B2 H 0.016683 -0.260372 0.809433 0.035 Uiso 1 1 calc R U . . .
C1B5 C 0.0524(4) 0.14732(17) 1.0471(2) 0.0323(11) Uani 1 1 d . . . . .
H1B5 H 0.066297 0.177670 1.034150 0.039 Uiso 1 1 calc R U . . .
O6B5 O -0.2177(3) 0.09461(17) 0.9398(2) 0.0525(11) Uani 1 1 d . . . . .
O6A6 O 0.6305(3) 0.43995(12) 0.4580(3) 0.0547(12) Uani 1 1 d D . . . .
C5A7 C 0.6083(3) 0.30486(14) 0.3837(2) 0.0266(9) Uani 1 1 d . . . . .
H5A7 H 0.569770 0.301068 0.416041 0.032 Uiso 1 1 calc R U . . .
O6B4 O -0.0304(3) 0.16509(15) 0.8675(2) 0.0535(11) Uani 1 1 d . . . . .
C17A C 0.4299(4) 0.23395(16) 0.5376(2) 0.0306(10) Uani 1 1 d . . . . .
H17A H 0.427999 0.210670 0.570713 0.037 Uiso 1 1 calc R U . . .
O4B6 O -0.0395(4) -0.10231(13) 1.1286(2) 0.0528(12) Uani 1 1 d . . . . .
C4B7 C 0.0283(4) -0.20313(16) 1.0710(2) 0.0347(12) Uani 1 1 d . . . . .
H4B7 H 0.003632 -0.232003 1.082136 0.042 Uiso 1 1 calc R U . . .
C2B2 C 0.3818(4) -0.18575(15) 0.8493(2) 0.0272(10) Uani 1 1 d . . . . .
H2B2 H 0.416871 -0.194049 0.816346 0.033 Uiso 1 1 calc R U . . .
C6A7 C 0.7160(4) 0.29320(16) 0.4166(3) 0.0314(10) Uani 1 1 d . . . . .
H6A5 H 0.723346 0.260925 0.421324 0.038 Uiso 1 1 calc R U . . .
H6A6 H 0.756731 0.303585 0.388794 0.038 Uiso 1 1 calc R U . . .
C1A1 C 0.6131(3) 0.20164(15) 0.3193(2) 0.0244(9) Uani 1 1 d . . . . .
H1A1 H 0.651192 0.216621 0.292558 0.029 Uiso 1 1 calc R U . . .
C4A7 C 0.5610(3) 0.27795(14) 0.3211(2) 0.0238(9) Uani 1 1 d . . . . .
H4A7 H 0.601914 0.280400 0.289950 0.029 Uiso 1 1 calc R U . . .
C13A C 0.3440(3) 0.22681(14) 0.4739(2) 0.0238(9) Uani 1 1 d . . . . .
C1B1 C 0.0942(4) -0.25257(16) 1.0030(2) 0.0341(11) Uani 1 1 d . . . . .
H1B1 H 0.061563 -0.273362 1.026647 0.041 Uiso 1 1 calc R U . . .
C6B3 C 0.0827(3) 0.02596(14) 0.7650(2) 0.0235(9) Uani 1 1 d . . . . .
H6B3 H 0.034016 0.002326 0.746614 0.028 Uiso 1 1 calc R U . . .
H6B4 H 0.064228 0.040429 0.801671 0.028 Uiso 1 1 calc R U . . .
C1A2 C 0.5222(3) 0.06032(14) 0.4374(2) 0.0253(9) Uani 1 1 d . . . . .
H1A2 H 0.565561 0.045993 0.413699 0.030 Uiso 1 1 calc R U . . .
C2B3 C 0.3834(3) -0.00820(15) 0.7854(2) 0.0279(10) Uani 1 1 d . . . . .
H2B3 H 0.388119 0.012626 0.749705 0.033 Uiso 1 1 calc R U . . .
C1A7 C 0.5107(3) 0.36768(14) 0.3370(2) 0.0272(9) Uani 1 1 d . . . . .
H1A7 H 0.516312 0.399230 0.325463 0.033 Uiso 1 1 calc R U . . .
C7B C 0.1444(4) -0.09987(17) 0.9183(3) 0.0358(11) Uani 1 1 d . . . . .
H7B1 H 0.174266 -0.129267 0.930649 0.043 Uiso 1 1 calc R U . . .
H7B2 H 0.182401 -0.084599 0.892343 0.043 Uiso 1 1 calc R U . . .
C4B1 C 0.1923(4) -0.23475(15) 0.9041(2) 0.0292(10) Uani 1 1 d . . . . .
H4B1 H 0.198529 -0.262456 0.880208 0.035 Uiso 1 1 calc R U . . .
O2B O 0.4233(4) -0.03253(16) 1.1871(2) 0.0588(12) Uani 1 1 d . . . . .
H2B H 0.408748 -0.006316 1.192354 0.071 Uiso 1 1 calc R U . . .
C1A6 C 0.3669(4) 0.44743(16) 0.5093(3) 0.0388(12) Uani 1 1 d . . . . .
H1A6 H 0.354016 0.474739 0.531729 0.047 Uiso 1 1 calc R U . . .
C1A C 0.0113(4) 0.15598(16) 0.3180(2) 0.0297(10) Uani 1 1 d . . . . .
H1A4 H 0.059429 0.133627 0.321213 0.036 Uiso 1 1 calc R U . . .
O2B1 O 0.2484(3) -0.26119(17) 1.0864(2) 0.0580(12) Uani 1 1 d . . . . .
C1A4 C 0.1859(4) 0.19887(17) 0.7164(3) 0.0351(11) Uani 1 1 d . . . . .
H2 H 0.170268 0.173665 0.742005 0.042 Uiso 1 1 calc R U . . .
C2A6 C 0.3085(4) 0.44999(16) 0.4354(3) 0.0326(11) Uani 1 1 d . . . . .
H2A6 H 0.332008 0.475956 0.415275 0.039 Uiso 1 1 calc R U . . .
C6B7 C -0.1281(4) -0.19099(16) 0.9737(2) 0.0325(11) Uani 1 1 d . . . . .
H6B5 H -0.185133 -0.170896 0.956347 0.039 Uiso 1 1 calc R U . . .
H6B6 H -0.092648 -0.193399 0.939891 0.039 Uiso 1 1 calc R U . . .
C5A6 C 0.4964(4) 0.40587(16) 0.4872(3) 0.0370(12) Uani 1 1 d . . . . .
H5A6 H 0.479420 0.378955 0.508719 0.044 Uiso 1 1 calc R U . . .
O6A4 O 0.3113(4) 0.30468(15) 0.8328(2) 0.0569(12) Uani 1 1 d . . . . .
C6A3 C 0.4163(4) 0.14120(17) 0.7470(2) 0.0315(10) Uani 1 1 d . . . . .
H6A7 H 0.394231 0.170482 0.757310 0.038 Uiso 1 1 calc R U . . .
H6A8 H 0.407486 0.120269 0.780768 0.038 Uiso 1 1 calc R U . . .
C1B C -0.0555(5) 0.00847(17) 0.9009(3) 0.0397(12) Uani 1 1 d . . . . .
H1B6 H -0.038364 0.032047 0.931822 0.048 Uiso 1 1 calc R U . . .
C6A C -0.0192(4) 0.26523(16) 0.3979(3) 0.0334(11) Uani 1 1 d . . . . .
H6A9 H -0.078923 0.271043 0.411859 0.040 Uiso 1 1 calc R U . . .
H6AX H -0.009423 0.290663 0.371325 0.040 Uiso 1 1 calc R U . . .
C2B5 C 0.0898(4) 0.14279(16) 1.1233(2) 0.0318(10) Uani 1 1 d . . . . .
H2B5 H 0.056246 0.165185 1.143756 0.038 Uiso 1 1 calc R U . . .
C3B5 C 0.0681(4) 0.09741(18) 1.1445(3) 0.0361(11) Uani 1 1 d . . . . .
H21 H 0.108037 0.075575 1.128047 0.043 Uiso 1 1 calc R U . . .
C6A6 C 0.6063(4) 0.40752(17) 0.4991(3) 0.0453(15) Uani 1 1 d . . . . .
H3 H 0.640147 0.414423 0.546551 0.054 Uiso 1 1 calc R U . . .
H4 H 0.629960 0.378454 0.489264 0.054 Uiso 1 1 calc R U . . .
C9B C 0.1107(4) -0.02704(16) 0.9623(3) 0.0341(11) Uani 1 1 d . . . . .
H9B H 0.155834 -0.013202 0.939468 0.041 Uiso 1 1 calc R U . . .
C7A C 0.0715(4) 0.26094(17) 0.4604(2) 0.0321(10) Uani 1 1 d . . . . .
H7A1 H 0.089088 0.290074 0.481577 0.039 Uiso 1 1 calc R U . . .
H7A2 H 0.055639 0.241099 0.493017 0.039 Uiso 1 1 calc R U . . .
C6B4 C -0.0170(4) 0.11947(19) 0.8760(3) 0.0395(12) Uani 1 1 d . . . . .
H6B7 H -0.045889 0.104545 0.832689 0.047 Uiso 1 1 calc R U . . .
H6B8 H -0.052118 0.108795 0.907181 0.047 Uiso 1 1 calc R U . . .
C5A4 C 0.2855(4) 0.26431(17) 0.7316(3) 0.0372(12) Uani 1 1 d . . . . .
H5A4 H 0.316560 0.255635 0.696657 0.045 Uiso 1 1 calc R U . . .
C5B5 C -0.0781(4) 0.09575(18) 1.0388(3) 0.0387(12) Uani 1 1 d . . . . .
H5B5 H -0.047187 0.074025 1.015487 0.046 Uiso 1 1 calc R U . . .
C8B3 C -0.0093(4) 0.08130(17) 0.6964(3) 0.0316(10) Uani 1 1 d . . . . .
H8B1 H -0.009158 0.101966 0.732125 0.047 Uiso 1 1 calc R U . . .
H8B2 H -0.065876 0.061259 0.689003 0.047 Uiso 1 1 calc R U . . .
H8B3 H -0.014795 0.097608 0.655307 0.047 Uiso 1 1 calc R U . . .
C4B C -0.1086(4) -0.05902(17) 0.8104(3) 0.0373(12) Uani 1 1 d . . . . .
H4B H -0.126496 -0.082333 0.778991 0.045 Uiso 1 1 calc R U . . .
C18A C 0.3624(4) 0.25392(17) 0.4174(3) 0.0334(11) Uani 1 1 d . . . . .
H18A H 0.371911 0.284826 0.430793 0.050 Uiso 1 1 calc R U . . .
H18B H 0.305002 0.251266 0.377267 0.050 Uiso 1 1 calc R U . . .
H18C H 0.421848 0.242992 0.407862 0.050 Uiso 1 1 calc R U . . .
C6B2 C 0.1334(4) -0.12507(17) 0.7063(3) 0.0426(14) Uani 1 1 d D . . . .
H6B9 H 0.135647 -0.092618 0.704093 0.051 Uiso 1 1 calc R U . B 1
H6BX H 0.154014 -0.136830 0.668691 0.051 Uiso 1 1 calc R U . B 1
C4A4 C 0.1925(5) 0.29177(18) 0.6997(3) 0.0417(13) Uani 1 1 d . . . . .
H4A4 H 0.165927 0.303380 0.735292 0.050 Uiso 1 1 calc R U . . .
C7A7 C 0.3083(4) 0.3596(2) 0.1825(3) 0.0388(12) Uani 1 1 d . . . . .
H5 H 0.279929 0.330258 0.170235 0.058 Uiso 1 1 calc R U . . .
H6 H 0.356292 0.365821 0.158510 0.058 Uiso 1 1 calc R U . . .
H7A3 H 0.255118 0.381521 0.170609 0.058 Uiso 1 1 calc R U . . .
C10B C 0.0075(4) -0.02742(16) 0.9105(3) 0.0366(12) Uani 1 1 d . . . . .
O2A4 O 0.0222(3) 0.19691(16) 0.6402(3) 0.0598(13) Uani 1 1 d . . . . .
C6A4 C 0.3603(5) 0.2880(2) 0.7864(3) 0.0475(14) Uani 1 1 d . . . . .
H6AY H 0.414552 0.267803 0.809699 0.057 Uiso 1 1 calc R U . . .
H6AZ H 0.389269 0.312644 0.767831 0.057 Uiso 1 1 calc R U . . .
C8B7 C -0.2194(4) -0.25297(18) 0.9256(3) 0.0358(11) Uani 1 1 d D . . . .
H8B4 H -0.177856 -0.257195 0.896355 0.054 Uiso 1 1 calc R U . . .
H8B5 H -0.275686 -0.233947 0.903406 0.054 Uiso 1 1 calc R U . . .
H8B6 H -0.244158 -0.281490 0.935211 0.054 Uiso 1 1 calc R U . . .
C3B C -0.1669(4) -0.02274(18) 0.8021(3) 0.0393(12) Uani 1 1 d D . . . .
C2B C -0.1427(5) 0.01154(18) 0.8479(3) 0.0415(13) Uani 1 1 d . . . . .
H2B1 H -0.184737 0.036464 0.843056 0.050 Uiso 1 1 calc R U . . .
C2A4 C 0.0898(5) 0.2248(2) 0.6847(3) 0.0504(15) Uani 1 1 d . . . . .
H2A4 H 0.061103 0.233989 0.720606 0.061 Uiso 1 1 calc R U . . .
C5B C -0.0205(4) -0.06240(16) 0.8660(3) 0.0361(11) Uani 1 1 d . . . . .
C11B C 0.1202(4) 0.00123(18) 1.0246(3) 0.0394(12) Uani 1 1 d . . . . .
H11C H 0.096722 0.031390 1.010641 0.047 Uiso 1 1 calc R U . . .
H11D H 0.077354 -0.011187 1.049602 0.047 Uiso 1 1 calc R U . . .
C8B C 0.1508(4) -0.07405(16) 0.9805(3) 0.0331(11) Uani 1 1 d . . . . .
H8B H 0.110695 -0.089069 1.005834 0.040 Uiso 1 1 calc R U . . .
C3B1 C 0.2532(4) -0.23826(18) 0.9775(3) 0.0361(12) Uani 1 1 d . . . . .
H22 H 0.263280 -0.208104 0.997243 0.043 Uiso 1 1 calc R U . . .
O2A5 O 0.0564(5) 0.38126(16) 0.6176(3) 0.0688(16) Uani 1 1 d . . . . .
C18B C 0.2223(5) -0.0647(2) 1.1369(3) 0.0469(14) Uani 1 1 d . . . . .
H18D H 0.150147 -0.065639 1.116214 0.070 Uiso 1 1 calc R U . . .
H18E H 0.237842 -0.047768 1.178402 0.070 Uiso 1 1 calc R U . . .
H18F H 0.247867 -0.094636 1.146643 0.070 Uiso 1 1 calc R U . . .
C3B7 C 0.0937(5) -0.18097(19) 1.1344(2) 0.0462(15) Uani 1 1 d . . . . .
H23 H 0.121807 -0.153197 1.122200 0.055 Uiso 1 1 calc R U . . .
C5B7 C -0.0592(4) -0.17302(16) 1.0376(2) 0.0357(12) Uani 1 1 d . . . . .
H5B7 H -0.033409 -0.143843 1.028621 0.043 Uiso 1 1 calc R U . . .
C14B C 0.2596(5) -0.06903(17) 1.0259(3) 0.0395(12) Uani 1 1 d . . . . .
H14B H 0.294897 -0.051751 0.999652 0.047 Uiso 1 1 calc R U . . .
C8B1 C -0.1355(4) -0.2116(2) 0.7481(2) 0.0386(12) Uani 1 1 d . . . . .
H8B7 H -0.136075 -0.240639 0.727767 0.058 Uiso 1 1 calc R U . . .
H8B8 H -0.107564 -0.190022 0.724281 0.058 Uiso 1 1 calc R U . . .
H8B9 H -0.203487 -0.203166 0.745329 0.058 Uiso 1 1 calc R U . . .
C15A C 0.2946(4) 0.28739(16) 0.5310(3) 0.0358(11) Uani 1 1 d . . . . .
H15A H 0.261344 0.294486 0.564856 0.043 Uiso 1 1 calc R U . . .
H15B H 0.283180 0.311709 0.498283 0.043 Uiso 1 1 calc R U . . .
C13B C 0.2703(4) -0.04292(17) 1.0894(3) 0.0370(12) Uani 1 1 d . . . . .
C6B C 0.0356(4) -0.10490(18) 0.8752(3) 0.0411(13) Uani 1 1 d . . . . .
H24 H 0.033700 -0.116602 0.830992 0.049 Uiso 1 1 calc R U . . .
H6BY H 0.002419 -0.126468 0.896524 0.049 Uiso 1 1 calc R U . . .
C2B1 C 0.2021(4) -0.26623(18) 1.0168(3) 0.0416(13) Uani 1 1 d . . . . .
H9 H 0.205039 -0.297779 1.004368 0.050 Uiso 1 1 calc R U . . .
C6B5 C -0.1901(4) 0.0928(2) 1.0099(3) 0.0454(14) Uani 1 1 d . . . . .
H10 H -0.213767 0.064999 1.024055 0.054 Uiso 1 1 calc R U . . .
H11 H -0.221295 0.117477 1.026849 0.054 Uiso 1 1 calc R U . . .
C7B5 C 0.2314(4) 0.1728(2) 1.2070(3) 0.0421(13) Uani 1 1 d . . . . .
H12 H 0.217754 0.154376 1.241380 0.063 Uiso 1 1 calc R U . . .
H13 H 0.198681 0.201335 1.205597 0.063 Uiso 1 1 calc R U . . .
H7B3 H 0.303190 0.177191 1.217566 0.063 Uiso 1 1 calc R U . . .
C7A1 C 0.5037(4) 0.18458(19) 0.1597(2) 0.0371(11) Uani 1 1 d . . . . .
H7A4 H 0.519550 0.154328 0.150700 0.056 Uiso 1 1 calc R U . . .
H7A5 H 0.561890 0.203303 0.164575 0.056 Uiso 1 1 calc R U . . .
H7A6 H 0.448166 0.195298 0.122675 0.056 Uiso 1 1 calc R U . . .
C7B2 C 0.5397(4) -0.2067(2) 0.9285(3) 0.0442(13) Uani 1 1 d . . . . .
H7B4 H 0.568426 -0.177539 0.941594 0.066 Uiso 1 1 calc R U . . .
H7B5 H 0.557341 -0.216883 0.889430 0.066 Uiso 1 1 calc R U . . .
H7B6 H 0.565789 -0.227302 0.965465 0.066 Uiso 1 1 calc R U . . .
C3A4 C 0.1137(5) 0.26558(19) 0.6510(3) 0.0491(15) Uani 1 1 d . . . . .
H3A4 H 0.138288 0.256472 0.613150 0.059 Uiso 1 1 calc R U . . .
O5B6 O -0.1876(4) -0.00119(16) 1.0947(3) 0.0748(17) Uani 1 1 d . . . . .
O3A4 O 0.0242(4) 0.28962(18) 0.6253(3) 0.0818(18) Uani 1 1 d . . . . .
H3A5 H 0.037596 0.315844 0.619068 0.098 Uiso 1 1 calc R U . . .
C8A1 C 0.8674(5) 0.1297(2) 0.4384(3) 0.0490(15) Uani 1 1 d . . . . .
H8A1 H 0.910904 0.142260 0.479873 0.074 Uiso 1 1 calc R U . . .
H8A2 H 0.845195 0.152910 0.405036 0.074 Uiso 1 1 calc R U . . .
H8A3 H 0.903894 0.107334 0.421812 0.074 Uiso 1 1 calc R U . . .
C16A C 0.4064(4) 0.27943(18) 0.5638(3) 0.0396(12) Uani 1 1 d . . . . .
H16A H 0.422507 0.278945 0.612997 0.047 Uiso 1 1 calc R U . . .
H16B H 0.445794 0.302942 0.551328 0.047 Uiso 1 1 calc R U . . .
O5A5 O 0.3183(5) 0.38573(15) 0.7047(2) 0.0687(16) Uani 1 1 d . . . . .
C8A2 C 0.7172(4) 0.0889(2) 0.7015(3) 0.0476(14) Uani 1 1 d D . . . .
H8A4 H 0.726635 0.057438 0.710994 0.071 Uiso 1 1 calc R U . . .
H8A5 H 0.682947 0.102056 0.730941 0.071 Uiso 1 1 calc R U . . .
H8A6 H 0.782009 0.103052 0.709216 0.071 Uiso 1 1 calc R U . . .
C12B C 0.2278(5) 0.00308(18) 1.0703(3) 0.0422(13) Uani 1 1 d . . . . .
H12C H 0.269075 0.018862 1.047208 0.051 Uiso 1 1 calc R U . . .
H12D H 0.230286 0.019683 1.111193 0.051 Uiso 1 1 calc R U . . .
C1B7 C -0.0660(6) -0.14527(19) 1.1418(3) 0.0520(17) Uani 1 1 d . . . . .
H1B7 H -0.109926 -0.143639 1.171098 0.062 Uiso 1 1 calc R U . . .
C7A3 C 0.0646(4) 0.0289(2) 0.5256(3) 0.0455(14) Uani 1 1 d . . . . .
H7A7 H 0.016620 0.050815 0.530635 0.068 Uiso 1 1 calc R U . . .
H7A8 H 0.074365 0.006627 0.560561 0.068 Uiso 1 1 calc R U . . .
H7A9 H 0.039363 0.014867 0.481761 0.068 Uiso 1 1 calc R U . . .
C15B C 0.3221(5) -0.11057(19) 1.0496(3) 0.0480(14) Uani 1 1 d . . . . .
H15C H 0.345342 -0.123211 1.013653 0.058 Uiso 1 1 calc R U . . .
H15D H 0.284252 -0.133114 1.065582 0.058 Uiso 1 1 calc R U . . .
C2B7 C 0.0288(6) -0.1701(2) 1.1784(3) 0.0519(17) Uani 1 1 d . . . . .
H2B7 H 0.009775 -0.198204 1.195761 0.062 Uiso 1 1 calc R U . . .
C16B C 0.4115(5) -0.0923(2) 1.1085(3) 0.0515(15) Uani 1 1 d . . . . .
H16C H 0.419815 -0.109564 1.149634 0.062 Uiso 1 1 calc R U . . .
H16D H 0.474127 -0.093542 1.096669 0.062 Uiso 1 1 calc R U . . .
C5A5 C 0.3603(7) 0.3838(2) 0.6494(3) 0.061(2) Uani 1 1 d . . . . .
H5A5 H 0.349829 0.353565 0.630131 0.073 Uiso 1 1 calc R U . . .
C1A5 C 0.2182(7) 0.3711(2) 0.6875(3) 0.062(2) Uani 1 1 d . . . . .
H1A5 H 0.196266 0.370815 0.728397 0.075 Uiso 1 1 calc R U . . .
C8B5 C -0.3189(4) 0.0833(3) 0.9106(4) 0.064(2) Uani 1 1 d . . . . .
H8BX H -0.360800 0.104687 0.924327 0.096 Uiso 1 1 calc R U . . .
H8BY H -0.330912 0.053933 0.925469 0.096 Uiso 1 1 calc R U . . .
H8BZ H -0.334947 0.083609 0.861959 0.096 Uiso 1 1 calc R U . . .
C7B4 C 0.4636(5) 0.1567(2) 0.9593(4) 0.0538(16) Uani 1 1 d . . . . .
H7B7 H 0.452381 0.176566 0.992980 0.081 Uiso 1 1 calc R U . . .
H7B8 H 0.448634 0.172113 0.916510 0.081 Uiso 1 1 calc R U . . .
H7B9 H 0.533071 0.147203 0.973257 0.081 Uiso 1 1 calc R U . . .
O6B6 O -0.2897(5) -0.0707(2) 1.0342(4) 0.092(2) Uani 1 1 d . U . . .
C4A5 C 0.3004(7) 0.41603(18) 0.5965(3) 0.061(2) Uani 1 1 d . . . . .
H4A5 H 0.313094 0.446817 0.613529 0.074 Uiso 1 1 calc R U . . .
C7B3 C 0.5521(4) -0.0182(2) 0.7867(4) 0.0495(15) Uani 1 1 d . . . . .
H7BX H 0.575167 0.009479 0.809951 0.074 Uiso 1 1 calc R U . . .
H7BY H 0.531519 -0.013185 0.738403 0.074 Uiso 1 1 calc R U . . .
H7BZ H 0.606049 -0.039785 0.798603 0.074 Uiso 1 1 calc R U . . .
C17B C 0.3839(5) -0.0442(2) 1.1184(3) 0.0493(15) Uani 1 1 d . . . . .
H17B H 0.413349 -0.024492 1.091396 0.059 Uiso 1 1 calc R U . . .
C8A6 C 0.7330(4) 0.4393(2) 0.4642(5) 0.068(2) Uani 1 1 d D . . . .
H8A7 H 0.750005 0.411083 0.448104 0.102 Uiso 1 1 calc R U . . .
H8A8 H 0.771622 0.443141 0.511145 0.102 Uiso 1 1 calc R U . . .
H8A9 H 0.748209 0.463178 0.437707 0.102 Uiso 1 1 calc R U . . .
O6A5 O 0.5167(6) 0.3569(2) 0.7155(3) 0.094(2) Uani 1 1 d . . . . .
C3A5 C 0.1906(6) 0.4067(2) 0.5752(3) 0.060(2) Uani 1 1 d D . . . .
H3A8 H 0.174095 0.380990 0.544228 0.071 Uiso 1 1 calc R U . C 3
C8A3 C 0.5432(6) 0.1796(3) 0.7192(4) 0.079(3) Uani 1 1 d . . . . .
H8AX H 0.509040 0.205663 0.728516 0.118 Uiso 1 1 calc R U . . .
H8AY H 0.522609 0.174167 0.671051 0.118 Uiso 1 1 calc R U . . .
H8AZ H 0.615115 0.184341 0.735296 0.118 Uiso 1 1 calc R U . . .
C3B6 C -0.0330(8) -0.0402(2) 1.1998(3) 0.077(3) Uani 1 1 d D . . . .
H3B6 H 0.034503 -0.033907 1.195978 0.092 Uiso 1 1 calc R U . D 1
C7A5 C -0.0251(8) 0.4105(3) 0.5901(4) 0.079(3) Uani 1 1 d . . . . .
H7AX H -0.024419 0.420330 0.545950 0.118 Uiso 1 1 calc R U . . .
H7AY H -0.019059 0.436024 0.619511 0.118 Uiso 1 1 calc R U . . .
H7AZ H -0.087628 0.395232 0.586205 0.118 Uiso 1 1 calc R U . . .
C4B6 C -0.1009(7) -0.0662(2) 1.1399(4) 0.066(2) Uani 1 1 d . . . . .
H4B6 H -0.159436 -0.078179 1.151466 0.079 Uiso 1 1 calc R U . . .
C2A5 C 0.1493(7) 0.4001(2) 0.6354(3) 0.063(2) Uani 1 1 d . . . . .
H2A5 H 0.145461 0.429392 0.655884 0.075 Uiso 1 1 calc R U . . .
C7A4 C -0.0758(5) 0.1994(3) 0.6435(5) 0.067(2) Uani 1 1 d . . . . .
H7AA H -0.103904 0.228249 0.627767 0.100 Uiso 1 1 calc R U . . .
H7AB H -0.075401 0.195184 0.689787 0.100 Uiso 1 1 calc R U . . .
H7AC H -0.116288 0.176417 0.615434 0.100 Uiso 1 1 calc R U . . .
C5B6 C -0.1356(6) -0.0384(2) 1.0778(4) 0.0613(19) Uani 1 1 d . . . . .
H5B6 H -0.076569 -0.027579 1.065719 0.074 Uiso 1 1 calc R U . . .
C6A5 C 0.4699(7) 0.3922(3) 0.6755(4) 0.074(2) Uani 1 1 d . . . . .
H6AA H 0.497394 0.395756 0.637802 0.089 Uiso 1 1 calc R U . . .
H6AB H 0.482514 0.419618 0.702024 0.089 Uiso 1 1 calc R U . . .
C1B6 C -0.1274(6) 0.0261(2) 1.1454(4) 0.066(2) Uani 1 1 d . U . . .
H14 H -0.167255 0.051772 1.152346 0.079 Uiso 1 1 calc R U . . .
C7A6 C 0.1695(6) 0.4960(3) 0.4030(6) 0.091(3) Uani 1 1 d D . . . .
H7AD H 0.168986 0.498484 0.356454 0.137 Uiso 1 1 calc R U . . .
H7AE H 0.212278 0.518850 0.429658 0.137 Uiso 1 1 calc R U . . .
H7AF H 0.101848 0.499502 0.405452 0.137 Uiso 1 1 calc R U . . .
C6B6 C -0.2110(8) -0.0587(3) 1.0154(4) 0.076(2) Uani 1 1 d . . . . .
H6BZ H -0.230692 -0.036909 0.978896 0.092 Uiso 1 1 calc R U . . .
H6BA H -0.181779 -0.084514 0.999771 0.092 Uiso 1 1 calc R U . . .
C8B4 C -0.1322(5) 0.1749(3) 0.8376(4) 0.069(2) Uani 1 1 d . . . . .
H8BA H -0.170397 0.164723 0.866557 0.104 Uiso 1 1 calc R U . . .
H8BB H -0.156155 0.160157 0.794285 0.104 Uiso 1 1 calc R U . . .
H8BC H -0.140529 0.206752 0.831197 0.104 Uiso 1 1 calc R U . . .
C8A7 C 0.8483(5) 0.3045(3) 0.5161(4) 0.070(2) Uani 1 1 d . . . . .
H8AA H 0.891746 0.317689 0.492886 0.105 Uiso 1 1 calc R U . . .
H8AB H 0.858762 0.272642 0.519150 0.105 Uiso 1 1 calc R U . . .
H8AC H 0.863698 0.316908 0.561022 0.105 Uiso 1 1 calc R U . . .
C8A4 C 0.3730(8) 0.3351(3) 0.8787(4) 0.090(3) Uani 1 1 d . . . . .
H8AD H 0.391273 0.359308 0.854028 0.135 Uiso 1 1 calc R U . . .
H8AE H 0.433258 0.320134 0.905569 0.135 Uiso 1 1 calc R U . . .
H8AF H 0.336862 0.346776 0.908024 0.135 Uiso 1 1 calc R U . . .
C2B6 C -0.0892(8) 0.0010(3) 1.2094(5) 0.084(3) Uani 1 1 d . U . . .
H2B6 H -0.146335 -0.007795 1.225256 0.101 Uiso 1 1 calc R U . . .
C8A5 C 0.6149(9) 0.3571(4) 0.7255(6) 0.102(3) Uani 1 1 d . . . . .
H8AG H 0.642818 0.385042 0.745720 0.154 Uiso 1 1 calc R U . . .
H8AH H 0.628173 0.353414 0.682745 0.154 Uiso 1 1 calc R U . . .
H8AI H 0.645609 0.332873 0.755378 0.154 Uiso 1 1 calc R U . . .
C8B6 C -0.3664(8) -0.0877(4) 0.9779(5) 0.099(3) Uani 1 1 d . U . . .
H8BD H -0.341085 -0.113132 0.959643 0.148 Uiso 1 1 calc R U . . .
H8BE H -0.386850 -0.064851 0.943586 0.148 Uiso 1 1 calc R U . . .
H8BF H -0.423538 -0.096547 0.992011 0.148 Uiso 1 1 calc R U . . .
O6B2 O 0.0380(3) -0.13766(15) 0.6983(2) 0.0357(14) Uiso 0.767(10) 1 d D . P E 1
C8B2 C -0.0311(6) -0.1172(3) 0.6446(4) 0.053(2) Uiso 0.767(10) 1 d D . P E 1
H8BG H -0.029422 -0.085435 0.652058 0.079 Uiso 0.767(10) 1 calc R U P E 1
H8BH H -0.097687 -0.128420 0.640533 0.079 Uiso 0.767(10) 1 calc R U P E 1
H8BI H -0.014781 -0.123499 0.603470 0.079 Uiso 0.767(10) 1 calc R U P E 1
O7B2 O 0.1667(11) -0.1304(7) 0.6509(3) 0.066(7) Uiso 0.233(10) 1 d D . P E 2
O2B7 O 0.0805(5) -0.1434(2) 1.2341(2) 0.086(2) Uani 1 1 d D . . . .
O1W O 0.6737(3) 0.18408(15) 0.6040(2) 0.0527(11) Uani 1 1 d . . . . .
O2W O -0.2940(3) 0.10115(14) 0.1686(3) 0.0575(12) Uani 1 1 d . . . . .
O3W O 0.5197(4) 0.07605(16) 0.0752(2) 0.0592(12) Uani 1 1 d . . . . .
O4W O 0.2710(4) -0.25119(18) 1.3004(2) 0.0695(14) Uani 1 1 d . . . . .
O5W O 0.2602(5) 0.24219(18) 0.9181(3) 0.0788(17) Uani 1 1 d . . . . .
O6W O 0.6542(4) 0.30170(16) 0.5842(2) 0.0601(12) Uani 1 1 d . . . . .
O7W O 0.2550(4) 0.52636(15) 0.5991(3) 0.0725(16) Uani 1 1 d . . . . .
O8W O -0.4101(5) -0.0101(2) 1.0782(4) 0.098(2) Uani 1 1 d . . . . .
O9W O 0.4868(7) 0.0534(3) 1.1928(4) 0.0575(17) Uiso 0.572(8) 1 d . . P . .
O10W O -0.3103(7) 0.0386(2) 1.2616(4) 0.108(4) Uani 0.96(2) 1 d . . . . .
O11W O 0.0732(6) 0.2288(3) 0.8294(4) 0.061(3) Uiso 0.662(18) 1 d . . . . .
O12W O -0.3832(9) -0.0387(3) 1.2111(5) 0.0639(19) Uiso 0.518(9) 1 d . . P . .
O13W O -0.3266(9) -0.0449(4) 1.2017(5) 0.0639(19) Uiso 0.482(9) 1 d . . P . .
O14W O 0.4193(9) 0.0615(4) 1.1658(6) 0.0575(17) Uiso 0.428(8) 1 d . . P . .
C9B2 C 0.0828(15) -0.1113(9) 0.6057(12) 0.052(7) Uiso 0.233(10) 1 d D . P E 2
H9B1 H 0.023094 -0.120670 0.616381 0.078 Uiso 0.233(10) 1 calc R U P E 2
H9B2 H 0.078249 -0.120596 0.560307 0.078 Uiso 0.233(10) 1 calc R U P E 2
H9B3 H 0.088422 -0.079218 0.608803 0.078 Uiso 0.233(10) 1 calc R U P E 2
O3A5 O 0.1508(6) 0.4456(2) 0.5421(4) 0.031(2) Uiso 0.57(2) 1 d D . P F 3
H3A9 H 0.184729 0.453654 0.517638 0.037 Uiso 0.57(2) 1 calc R U P F 3
O7A5 O 0.1163(9) 0.4312(5) 0.5255(6) 0.051(4) Uiso 0.43(2) 1 d D . P F 4
H7AJ H 0.139653 0.439254 0.495208 0.061 Uiso 0.43(2) 1 calc R U P F 4
O15W O 0.2005(19) -0.0414(9) 0.3613(13) 0.085(11) Uiso 0.25(2) 1 d . . . . .
C9B5 C 0.1737(10) 0.0666(5) 1.2473(9) 0.051(6) Uiso 0.34(2) 1 d D . P A 9
H9BX H 0.185745 0.068622 1.295549 0.077 Uiso 0.34(2) 1 calc R U P A 9
H9BY H 0.154799 0.036492 1.232428 0.077 Uiso 0.34(2) 1 calc R U P A 9
H9BZ H 0.234250 0.074673 1.236608 0.077 Uiso 0.34(2) 1 calc R U P A 9
O3B6 O -0.0314(7) -0.0651(2) 1.2561(4) 0.040(3) Uiso 0.54(2) 1 d . . P G 1
H3B8 H -0.001427 -0.088883 1.255513 0.048 Uiso 0.54(2) 1 calc R U P G 1
O2B6 O -0.0261(6) 0.0297(2) 1.2569(3) 0.104(3) Uani 1 1 d . . . . .
C7B7 C 0.1237(8) -0.1617(3) 1.2922(4) 0.095(4) Uani 1 1 d D . . . .
H7BA H 0.075722 -0.180331 1.304780 0.142 Uiso 1 1 calc R U . . .
H7BB H 0.147730 -0.138767 1.325950 0.142 Uiso 1 1 calc R U . . .
H7BC H 0.179731 -0.179632 1.289281 0.142 Uiso 1 1 calc R U . . .
C7B1 C 0.3366(6) -0.2884(4) 1.1153(5) 0.099(4) Uani 1 1 d . . . . .
H7BD H 0.316397 -0.319122 1.116668 0.149 Uiso 1 1 calc R U . . .
H7BE H 0.370974 -0.278311 1.160594 0.149 Uiso 1 1 calc R U . . .
H7BF H 0.381264 -0.286083 1.087802 0.149 Uiso 1 1 calc R U . . .
C7B6 C -0.0339(13) 0.0310(3) 1.3200(5) 0.139(6) Uani 1 1 d . . . . .
H25 H -0.100692 0.040776 1.318211 0.209 Uiso 1 1 calc R U . . .
H26 H 0.015296 0.051542 1.347180 0.209 Uiso 1 1 calc R U . . .
H27 H -0.021900 0.001624 1.339821 0.209 Uiso 1 1 calc R U . . .
C7A2 C 0.3102(9) 0.0111(4) 0.3084(6) 0.058(4) Uiso 0.620(19) 1 d . . P H 1
H7AG H 0.287982 0.020420 0.261591 0.087 Uiso 0.620(19) 1 calc R U P H 1
H7AH H 0.343594 -0.017364 0.312005 0.087 Uiso 0.620(19) 1 calc R U P H 1
H7AI H 0.252725 0.008575 0.324939 0.087 Uiso 0.620(19) 1 calc R U P H 1
C7C2 C 0.3934(13) 0.0034(4) 0.3158(8) 0.050(5) Uiso 0.380(19) 1 d D . P H 2
H7C1 H 0.364097 0.006190 0.267379 0.075 Uiso 0.380(19) 1 calc R U P H 2
H7C2 H 0.464800 -0.002127 0.326423 0.075 Uiso 0.380(19) 1 calc R U P H 2
H7C3 H 0.362014 -0.021103 0.331904 0.075 Uiso 0.380(19) 1 calc R U P H 2
O3C6 O 0.0290(15) -0.0632(5) 1.2601(6) 0.089(6) Uiso 0.46(2) 1 d D . P G 2
H3C6 H 0.077630 -0.075014 1.251773 0.106 Uiso 0.46(2) 1 calc R U P G 2

loop_
_atom_site_aniso_label
_atom_site_aniso_U_11
_atom_site_aniso_U_22
_atom_site_aniso_U_33
_atom_site_aniso_U_23
_atom_site_aniso_U_13
_atom_site_aniso_U_12
O4A2 0.0237(15) 0.0216(14) 0.0246(15) 0.0029(12) 0.0109(12) 0.0009(12)
O2B2 0.0319(18) 0.0381(19) 0.0268(17) 0.0051(14) 0.0067(14) 0.0129(15)
O4B3 0.0305(16) 0.0208(14) 0.0208(15) -0.0028(11) 0.0089(13) 0.0017(12)
O4B2 0.0342(17) 0.0192(14) 0.0223(15) -0.0006(12) 0.0120(13) 0.0050(13)
O5A3 0.0267(16) 0.0249(15) 0.0204(15) 0.0035(12) 0.0036(12) 0.0012(13)
O5A2 0.0245(15) 0.0204(15) 0.0311(17) 0.0042(12) 0.0091(13) 0.0053(12)
O5A1 0.0242(15) 0.0224(15) 0.0290(16) 0.0044(13) 0.0072(13) 0.0001(12)
O4A7 0.0247(15) 0.0174(14) 0.0284(16) 0.0022(12) 0.0090(13) -0.0010(12)
O5B4 0.0304(17) 0.0302(17) 0.0286(17) -0.0042(13) 0.0035(14) 0.0079(14)
O4A1 0.0289(16) 0.0159(14) 0.0275(16) 0.0017(12) 0.0111(13) 0.0023(12)
O4A3 0.0378(18) 0.0256(16) 0.0229(16) 0.0047(13) 0.0100(14) 0.0086(14)
O5B3 0.0297(17) 0.0233(15) 0.0218(15) -0.0032(12) 0.0062(13) 0.0046(13)
O3A7 0.0345(18) 0.0246(16) 0.0255(16) 0.0022(13) 0.0000(14) 0.0054(14)
O3A3 0.0250(17) 0.050(2) 0.0354(19) -0.0057(16) 0.0050(15) 0.0071(16)
O6B3 0.0229(16) 0.0326(17) 0.0334(18) 0.0090(14) 0.0110(14) 0.0063(13)
O3A2 0.0334(18) 0.044(2) 0.0324(18) -0.0099(15) 0.0131(15) -0.0127(16)
O6B1 0.0276(17) 0.046(2) 0.0210(16) -0.0031(14) 0.0042(13) 0.0037(15)
O3A6 0.0284(17) 0.0387(19) 0.0307(18) -0.0008(15) 0.0043(14) 0.0045(15)
O4A6 0.0331(17) 0.0153(14) 0.0327(17) -0.0006(12) 0.0088(14) -0.0009(12)
O4B1 0.0295(17) 0.0182(14) 0.0301(16) -0.0046(12) 0.0090(13) 0.0016(12)
O4B4 0.0273(17) 0.0286(17) 0.0317(17) -0.0105(14) 0.0061(14) 0.0061(13)
O2A7 0.0267(16) 0.0310(17) 0.0245(16) 0.0037(13) 0.0012(13) 0.0063(14)
O5B1 0.0405(19) 0.0209(15) 0.0271(17) 0.0004(13) 0.0060(14) -0.0043(14)
O1A 0.0286(17) 0.0293(17) 0.0263(16) -0.0014(13) 0.0010(13) -0.0011(14)
O4B7 0.049(2) 0.0243(16) 0.0239(16) 0.0033(13) 0.0033(15) -0.0088(15)
C4A2 0.027(2) 0.0170(19) 0.024(2) 0.0004(16) 0.0100(18) -0.0001(17)
O5A4 0.049(2) 0.0300(17) 0.0226(16) 0.0049(13) 0.0068(15) 0.0047(16)
O2B5 0.0277(17) 0.0395(19) 0.0294(17) -0.0118(14) 0.0057(14) 0.0006(14)
O5A7 0.0272(17) 0.0195(15) 0.042(2) 0.0039(14) 0.0041(15) -0.0019(13)
O2A6 0.039(2) 0.0355(19) 0.042(2) -0.0012(16) 0.0165(16) 0.0030(16)
O5B2 0.0398(19) 0.0189(15) 0.0274(17) -0.0063(12) 0.0009(14) 0.0071(14)
O5B5 0.0245(17) 0.0355(19) 0.040(2) -0.0119(15) 0.0033(14) 0.0045(14)
O2A3 0.0286(18) 0.045(2) 0.0351(19) -0.0118(16) 0.0096(15) -0.0129(16)
O2A1 0.0360(18) 0.0314(17) 0.0244(16) 0.0052(13) 0.0084(14) 0.0062(14)
O3B2 0.0267(17) 0.0309(18) 0.042(2) 0.0015(15) 0.0084(15) 0.0059(14)
O6A2 0.0240(17) 0.0365(19) 0.0367(19) 0.0034(15) 0.0029(14) -0.0036(14)
O3A1 0.043(2) 0.0285(17) 0.0305(18) -0.0027(14) 0.0007(15) -0.0094(15)
O2B4 0.0264(17) 0.0340(19) 0.049(2) -0.0127(16) 0.0120(16) -0.0013(15)
O6B7 0.047(2) 0.0312(18) 0.0292(18) -0.0011(14) 0.0162(16) -0.0090(16)
O3B3 0.0219(16) 0.0305(17) 0.0416(19) -0.0037(15) 0.0064(14) -0.0025(13)
O5A6 0.046(2) 0.0238(17) 0.048(2) -0.0135(16) -0.0027(18) 0.0047(16)
C1A3 0.027(2) 0.024(2) 0.024(2) 0.0064(17) 0.0063(18) -0.0023(18)
C5A2 0.024(2) 0.021(2) 0.026(2) 0.0031(16) 0.0096(17) 0.0022(17)
C3A6 0.033(2) 0.022(2) 0.029(2) -0.0011(18) 0.007(2) -0.0001(19)
C8A 0.028(2) 0.023(2) 0.018(2) 0.0012(16) 0.0032(17) 0.0035(17)
O2B3 0.0294(18) 0.040(2) 0.059(2) 0.0079(18) 0.0232(17) 0.0139(16)
C5A3 0.029(2) 0.025(2) 0.023(2) 0.0019(17) 0.0045(18) 0.0010(18)
O5B7 0.071(3) 0.0322(19) 0.0324(19) -0.0061(15) 0.0244(19) -0.0101(19)
C2A7 0.025(2) 0.026(2) 0.027(2) 0.0059(17) 0.0062(18) 0.0032(18)
O3B4 0.0271(17) 0.048(2) 0.0337(19) -0.0183(16) 0.0022(14) 0.0019(16)
C9A 0.026(2) 0.021(2) 0.019(2) -0.0004(15) 0.0043(17) 0.0021(17)
C1B4 0.028(2) 0.023(2) 0.030(2) -0.0031(18) 0.0082(19) 0.0030(18)
O6A7 0.035(2) 0.037(2) 0.041(2) -0.0096(16) -0.0084(16) 0.0042(16)
C3B4 0.025(2) 0.029(2) 0.026(2) -0.0099(18) 0.0018(18) 0.0054(18)
C5B3 0.023(2) 0.0190(19) 0.0189(19) -0.0014(15) 0.0061(16) 0.0010(16)
O2A2 0.042(2) 0.0372(19) 0.0289(18) -0.0130(15) 0.0105(15) -0.0118(16)
C3A3 0.018(2) 0.038(2) 0.023(2) 0.0013(18) 0.0036(17) 0.0033(18)
O2A 0.0301(19) 0.052(2) 0.044(2) -0.0063(18) 0.0014(16) -0.0047(17)
C4A6 0.032(2) 0.0153(19) 0.035(3) 0.0006(17) 0.002(2) 0.0040(18)
O6A1 0.0352(19) 0.0304(18) 0.047(2) 0.0077(16) 0.0104(17) 0.0038(15)
C3A7 0.024(2) 0.022(2) 0.020(2) 0.0024(16) 0.0015(17) -0.0007(17)
C3A1 0.028(2) 0.021(2) 0.028(2) 0.0007(17) 0.0070(18) -0.0012(18)
C14A 0.033(2) 0.020(2) 0.021(2) -0.0012(16) 0.0039(18) 0.0034(18)
O3B5 0.047(2) 0.044(2) 0.038(2) -0.0062(17) 0.0143(17) -0.0008(18)
C12A 0.029(2) 0.018(2) 0.030(2) -0.0021(17) 0.0023(19) 0.0002(17)
C4B2 0.030(2) 0.019(2) 0.024(2) -0.0044(16) 0.0105(18) 0.0056(17)
O3B7 0.080(3) 0.042(2) 0.0260(18) 0.0062(16) -0.0058(19) -0.010(2)
C5A 0.030(2) 0.021(2) 0.023(2) 0.0051(16) 0.0095(18) 0.0042(18)
C4A 0.028(2) 0.020(2) 0.027(2) 0.0050(17) 0.0100(18) 0.0034(17)
O1B 0.048(2) 0.039(2) 0.048(2) -0.0046(18) 0.0073(19) -0.0032(18)
C1B3 0.036(3) 0.026(2) 0.021(2) 0.0014(17) 0.0142(19) 0.0070(19)
C4B3 0.026(2) 0.020(2) 0.023(2) 0.0013(16) 0.0080(17) 0.0027(17)
C10A 0.027(2) 0.022(2) 0.021(2) -0.0002(16) 0.0053(17) 0.0015(17)
C4A1 0.027(2) 0.0180(19) 0.025(2) 0.0000(16) 0.0084(18) -0.0011(17)
C6A1 0.033(3) 0.031(2) 0.024(2) 0.0032(18) 0.0014(19) -0.006(2)
C5B4 0.027(2) 0.031(2) 0.030(2) -0.0079(19) 0.0046(19) 0.0036(19)
O4A5 0.082(3) 0.0205(16) 0.0268(18) -0.0034(13) 0.0193(19) 0.0042(18)
C5B2 0.033(2) 0.019(2) 0.027(2) -0.0044(17) 0.0033(19) 0.0068(18)
C1B2 0.032(2) 0.024(2) 0.024(2) -0.0046(17) 0.0047(18) 0.0089(19)
O3B1 0.036(2) 0.052(3) 0.071(3) 0.029(2) 0.004(2) 0.0107(19)
C3B2 0.022(2) 0.030(2) 0.024(2) -0.0033(18) 0.0037(17) 0.0050(18)
C2A2 0.037(3) 0.019(2) 0.032(2) -0.0046(17) 0.013(2) -0.0031(19)
O4A4 0.098(3) 0.0275(18) 0.0238(18) 0.0020(14) 0.020(2) 0.015(2)
C2B4 0.028(2) 0.021(2) 0.037(3) -0.0070(19) 0.005(2) 0.0009(18)
C3A2 0.028(2) 0.022(2) 0.024(2) -0.0016(17) 0.0085(18) -0.0048(17)
C6A2 0.024(2) 0.026(2) 0.029(2) 0.0041(18) 0.0033(18) 0.0008(18)
C2A1 0.030(2) 0.024(2) 0.021(2) -0.0014(17) 0.0055(18) 0.0031(18)
C3B3 0.025(2) 0.022(2) 0.029(2) 0.0034(17) 0.0070(18) 0.0020(17)
C5A1 0.028(2) 0.020(2) 0.024(2) 0.0014(16) 0.0078(18) -0.0017(17)
O4B5 0.050(2) 0.0300(19) 0.061(3) -0.0161(18) 0.025(2) -0.0059(17)
C11A 0.028(2) 0.023(2) 0.027(2) -0.0053(17) 0.0040(18) 0.0063(18)
C2A 0.031(2) 0.028(2) 0.026(2) -0.0086(18) 0.0063(19) -0.0019(19)
C4A3 0.029(2) 0.026(2) 0.022(2) 0.0030(17) 0.0075(18) 0.0024(18)
O6A3 0.0326(19) 0.066(3) 0.0301(19) -0.0046(18) 0.0043(15) -0.0085(19)
C2A3 0.029(2) 0.031(2) 0.025(2) -0.0012(18) 0.0090(19) -0.0049(19)
C4B4 0.030(2) 0.024(2) 0.029(2) -0.0094(18) 0.0056(19) 0.0045(18)
C3A 0.031(2) 0.029(2) 0.019(2) 0.0046(17) 0.0076(18) -0.0026(19)
C5B1 0.028(2) 0.022(2) 0.026(2) -0.0002(17) 0.0061(18) 0.0012(18)
C4B5 0.037(3) 0.032(3) 0.045(3) -0.017(2) 0.015(2) -0.001(2)
C6B1 0.033(2) 0.031(2) 0.024(2) -0.0034(18) 0.0099(19) 0.002(2)
C1B5 0.028(2) 0.033(3) 0.034(3) -0.013(2) 0.006(2) 0.008(2)
O6B5 0.031(2) 0.077(3) 0.046(2) -0.023(2) 0.0066(17) -0.006(2)
O6A6 0.031(2) 0.0242(18) 0.092(3) 0.002(2) -0.007(2) 0.0011(15)
C5A7 0.029(2) 0.018(2) 0.030(2) 0.0029(17) 0.0041(19) -0.0035(17)
O6B4 0.037(2) 0.052(3) 0.060(3) 0.002(2) -0.001(2) 0.0181(19)
C17A 0.029(2) 0.029(2) 0.028(2) 0.0002(19) -0.0006(19) 0.0017(19)
O4B6 0.093(3) 0.032(2) 0.045(2) -0.0119(17) 0.039(2) -0.020(2)
C4B7 0.058(3) 0.028(2) 0.017(2) 0.0018(18) 0.009(2) -0.014(2)
C2B2 0.029(2) 0.028(2) 0.023(2) 0.0000(18) 0.0068(18) 0.0095(19)
C6A7 0.030(2) 0.024(2) 0.036(3) -0.0034(19) 0.002(2) -0.0011(19)
C1A1 0.024(2) 0.023(2) 0.027(2) 0.0010(17) 0.0085(18) -0.0004(17)
C4A7 0.024(2) 0.0178(19) 0.028(2) 0.0050(16) 0.0052(18) 0.0006(16)
C13A 0.026(2) 0.020(2) 0.023(2) 0.0006(16) 0.0045(17) 0.0024(17)
C1B1 0.046(3) 0.023(2) 0.028(2) 0.0079(18) 0.003(2) -0.007(2)
C6B3 0.023(2) 0.023(2) 0.025(2) -0.0013(17) 0.0090(17) -0.0031(17)
C1A2 0.032(2) 0.0149(19) 0.031(2) 0.0024(17) 0.0130(19) 0.0023(17)
C2B3 0.028(2) 0.027(2) 0.032(2) 0.0063(18) 0.015(2) 0.0077(19)
C1A7 0.029(2) 0.017(2) 0.032(2) 0.0057(17) 0.0048(19) 0.0013(17)
C7B 0.045(3) 0.025(2) 0.040(3) -0.006(2) 0.016(2) 0.002(2)
C4B1 0.033(2) 0.019(2) 0.034(2) 0.0023(18) 0.008(2) 0.0018(18)
O2B 0.074(3) 0.046(2) 0.048(3) -0.017(2) 0.006(2) -0.003(2)
C1A6 0.057(3) 0.018(2) 0.038(3) -0.006(2) 0.009(2) 0.005(2)
C1A 0.031(2) 0.028(2) 0.029(2) -0.0052(19) 0.008(2) 0.0052(19)
O2B1 0.052(3) 0.071(3) 0.039(2) 0.030(2) -0.0059(19) 0.004(2)
C1A4 0.046(3) 0.028(2) 0.033(3) 0.002(2) 0.015(2) 0.011(2)
C2A6 0.038(3) 0.023(2) 0.039(3) 0.002(2) 0.016(2) 0.000(2)
C6B7 0.041(3) 0.030(2) 0.026(2) 0.0040(19) 0.008(2) -0.001(2)
C5A6 0.045(3) 0.018(2) 0.040(3) -0.0056(19) 0.001(2) 0.006(2)
O6A4 0.084(3) 0.050(3) 0.036(2) -0.0077(19) 0.016(2) -0.018(2)
C6A3 0.029(2) 0.032(2) 0.028(2) -0.0011(19) 0.0016(19) 0.001(2)
C1B 0.057(4) 0.026(2) 0.039(3) -0.008(2) 0.019(3) 0.005(2)
C6A 0.034(3) 0.029(2) 0.031(2) -0.0054(19) 0.001(2) 0.009(2)
C2B5 0.029(2) 0.031(2) 0.032(3) -0.012(2) 0.005(2) 0.006(2)
C3B5 0.035(3) 0.035(3) 0.035(3) -0.015(2) 0.006(2) 0.000(2)
C6A6 0.042(3) 0.022(2) 0.056(3) -0.012(2) -0.009(3) 0.007(2)
C9B 0.041(3) 0.023(2) 0.040(3) -0.004(2) 0.015(2) 0.002(2)
C7A 0.036(3) 0.031(2) 0.029(2) -0.0067(19) 0.009(2) 0.007(2)
C6B4 0.032(3) 0.045(3) 0.037(3) -0.003(2) 0.003(2) 0.006(2)
C5A4 0.051(3) 0.030(3) 0.029(3) 0.004(2) 0.010(2) 0.003(2)
C5B5 0.034(3) 0.037(3) 0.044(3) -0.021(2) 0.011(2) 0.006(2)
C8B3 0.024(2) 0.033(2) 0.036(3) 0.003(2) 0.006(2) 0.0046(19)
C4B 0.041(3) 0.031(3) 0.041(3) -0.009(2) 0.015(2) -0.011(2)
C18A 0.035(3) 0.030(2) 0.032(3) 0.004(2) 0.005(2) 0.000(2)
C6B2 0.046(3) 0.021(2) 0.044(3) -0.001(2) -0.011(2) 0.005(2)
C4A4 0.067(4) 0.030(3) 0.028(2) 0.005(2) 0.014(3) 0.011(3)
C7A7 0.036(3) 0.048(3) 0.028(3) 0.006(2) 0.003(2) 0.010(2)
C10B 0.057(3) 0.021(2) 0.033(3) -0.0048(19) 0.015(2) 0.000(2)
O2A4 0.033(2) 0.056(3) 0.081(3) -0.019(2) 0.002(2) 0.012(2)
C6A4 0.058(4) 0.044(3) 0.038(3) 0.004(2) 0.011(3) -0.010(3)
C8B7 0.032(3) 0.037(3) 0.037(3) 0.004(2) 0.008(2) 0.003(2)
C3B 0.041(3) 0.035(3) 0.044(3) 0.004(2) 0.016(2) -0.002(2)
C2B 0.052(3) 0.032(3) 0.044(3) -0.005(2) 0.019(3) 0.008(2)
C2A4 0.049(3) 0.049(3) 0.053(4) 0.000(3) 0.013(3) 0.026(3)
C5B 0.045(3) 0.023(2) 0.046(3) -0.005(2) 0.021(2) -0.004(2)
C11B 0.050(3) 0.029(3) 0.038(3) -0.008(2) 0.012(2) 0.005(2)
C8B 0.049(3) 0.022(2) 0.032(3) -0.0014(19) 0.018(2) 0.004(2)
C3B1 0.029(3) 0.033(3) 0.040(3) 0.010(2) 0.001(2) 0.006(2)
O2A5 0.105(4) 0.050(3) 0.073(3) 0.028(2) 0.060(3) 0.037(3)
C18B 0.065(4) 0.040(3) 0.035(3) -0.003(2) 0.015(3) -0.001(3)
C3B7 0.077(4) 0.036(3) 0.018(2) 0.001(2) 0.003(3) -0.021(3)
C5B7 0.058(3) 0.025(2) 0.028(2) 0.0003(19) 0.020(2) -0.012(2)
C14B 0.056(3) 0.026(2) 0.038(3) -0.002(2) 0.018(3) 0.001(2)
C8B1 0.035(3) 0.053(3) 0.025(2) 0.002(2) 0.005(2) 0.003(2)
C15A 0.038(3) 0.026(2) 0.038(3) -0.008(2) 0.003(2) 0.001(2)
C13B 0.049(3) 0.029(3) 0.034(3) -0.003(2) 0.014(2) 0.005(2)
C6B 0.045(3) 0.032(3) 0.047(3) -0.017(2) 0.015(3) -0.002(2)
C2B1 0.047(3) 0.031(3) 0.037(3) 0.012(2) -0.001(2) 0.003(2)
C6B5 0.032(3) 0.056(4) 0.048(3) -0.021(3) 0.012(2) 0.000(3)
C7B5 0.039(3) 0.045(3) 0.036(3) -0.014(2) 0.001(2) -0.003(2)
C7A1 0.038(3) 0.046(3) 0.024(2) -0.002(2) 0.004(2) 0.004(2)
C7B2 0.037(3) 0.051(3) 0.040(3) 0.005(3) 0.004(2) 0.016(3)
C3A4 0.061(4) 0.034(3) 0.044(3) 0.007(2) 0.004(3) 0.021(3)
O5B6 0.059(3) 0.047(3) 0.126(5) -0.040(3) 0.039(3) -0.016(2)
O3A4 0.072(3) 0.051(3) 0.099(4) 0.006(3) -0.009(3) 0.032(3)
C8A1 0.041(3) 0.053(4) 0.055(4) 0.012(3) 0.017(3) 0.002(3)
C16A 0.040(3) 0.032(3) 0.038(3) -0.014(2) -0.002(2) -0.001(2)
O5A5 0.140(5) 0.043(2) 0.025(2) -0.0096(18) 0.028(3) -0.005(3)
C8A2 0.033(3) 0.057(4) 0.042(3) -0.002(3) -0.006(2) 0.001(3)
C12B 0.052(3) 0.031(3) 0.043(3) -0.007(2) 0.014(3) -0.002(2)
C1B7 0.097(5) 0.037(3) 0.028(3) -0.005(2) 0.028(3) -0.017(3)
C7A3 0.031(3) 0.046(3) 0.057(4) -0.011(3) 0.012(3) -0.014(2)
C15B 0.058(4) 0.032(3) 0.055(4) -0.004(3) 0.018(3) 0.009(3)
C2B7 0.092(5) 0.043(3) 0.021(2) -0.003(2) 0.017(3) -0.029(3)
C16B 0.053(4) 0.039(3) 0.057(4) 0.000(3) 0.009(3) 0.005(3)
C5A5 0.109(6) 0.041(3) 0.028(3) -0.005(2) 0.014(3) -0.009(4)
C1A5 0.127(7) 0.033(3) 0.038(3) -0.005(3) 0.042(4) 0.003(4)
C8B5 0.028(3) 0.089(5) 0.071(5) -0.028(4) 0.007(3) -0.004(3)
C7B4 0.043(3) 0.044(3) 0.074(5) -0.013(3) 0.018(3) -0.008(3)
O6B6 0.096(5) 0.090(4) 0.099(5) -0.033(4) 0.040(4) -0.022(4)
C4A5 0.132(7) 0.020(2) 0.039(3) -0.005(2) 0.036(4) 0.010(3)
C7B3 0.036(3) 0.043(3) 0.080(5) -0.012(3) 0.033(3) -0.008(2)
C17B 0.058(4) 0.039(3) 0.044(3) -0.007(2) 0.006(3) 0.001(3)
C8A6 0.033(3) 0.032(3) 0.128(7) -0.003(4) 0.005(4) 0.002(3)
O6A5 0.119(6) 0.083(4) 0.050(3) 0.005(3) -0.017(3) -0.001(4)
C3A5 0.101(6) 0.045(3) 0.051(4) 0.021(3) 0.050(4) 0.040(4)
C8A3 0.061(4) 0.119(7) 0.040(4) 0.020(4) -0.008(3) -0.048(5)
C3B6 0.157(9) 0.042(4) 0.034(3) -0.010(3) 0.033(4) -0.009(4)
C7A5 0.120(7) 0.065(5) 0.065(5) 0.026(4) 0.049(5) 0.047(5)
C4B6 0.097(6) 0.046(4) 0.074(5) -0.031(4) 0.055(5) -0.027(4)
C2A5 0.112(7) 0.042(3) 0.049(4) 0.010(3) 0.045(4) 0.033(4)
C7A4 0.049(4) 0.058(4) 0.089(6) -0.001(4) 0.015(4) 0.011(3)
C5B6 0.065(4) 0.045(4) 0.077(5) -0.026(3) 0.026(4) -0.009(3)
C6A5 0.101(7) 0.064(5) 0.051(4) -0.008(4) 0.014(4) -0.004(5)
C1B6 0.081(5) 0.040(3) 0.094(5) -0.026(3) 0.052(4) -0.020(3)
C7A6 0.060(5) 0.089(6) 0.142(9) 0.069(6) 0.058(5) 0.037(4)
C6B6 0.119(7) 0.058(4) 0.066(5) -0.017(4) 0.048(5) -0.034(5)
C8B4 0.048(4) 0.068(5) 0.077(5) -0.017(4) -0.002(4) 0.026(4)
C8A7 0.053(4) 0.088(6) 0.054(4) -0.025(4) -0.008(3) 0.016(4)
C8A4 0.116(8) 0.079(6) 0.054(5) -0.018(4) -0.004(5) -0.037(5)
C2B6 0.138(8) 0.052(4) 0.093(6) -0.038(4) 0.083(6) -0.037(5)
C8A5 0.114(9) 0.103(8) 0.085(7) -0.037(6) 0.024(6) -0.010(7)
C8B6 0.088(7) 0.112(8) 0.086(7) -0.025(6) 0.010(5) -0.030(6)
O2B7 0.138(5) 0.093(4) 0.023(2) -0.015(2) 0.017(3) -0.067(4)
O1W 0.053(3) 0.049(2) 0.060(3) 0.014(2) 0.022(2) 0.011(2)
O2W 0.048(2) 0.037(2) 0.074(3) -0.013(2) -0.002(2) 0.0016(19)
O3W 0.063(3) 0.059(3) 0.049(3) -0.001(2) 0.007(2) -0.003(2)
O4W 0.084(4) 0.065(3) 0.052(3) 0.008(2) 0.009(3) 0.025(3)
O5W 0.129(5) 0.055(3) 0.072(3) 0.014(3) 0.060(4) 0.025(3)
O6W 0.065(3) 0.057(3) 0.051(3) -0.004(2) 0.006(2) -0.009(2)
O7W 0.091(4) 0.036(2) 0.111(4) 0.006(3) 0.060(4) 0.010(2)
O8W 0.074(4) 0.094(5) 0.134(6) -0.005(4) 0.043(4) 0.008(4)
O10W 0.156(8) 0.062(4) 0.094(6) 0.008(3) 0.021(5) -0.029(4)
O2B6 0.187(7) 0.070(4) 0.080(4) -0.046(3) 0.080(5) -0.046(4)
C7B7 0.126(8) 0.089(6) 0.038(4) -0.013(4) -0.022(4) 0.054(6)
C7B1 0.049(4) 0.141(9) 0.096(7) 0.081(7) 0.005(4) 0.010(5)
C7B6 0.32(2) 0.065(6) 0.060(6) -0.010(5) 0.090(9) -0.011(9)

loop_
_atom_type_symbol
_atom_type_description
_atom_type_scat_dispersion_real
_atom_type_scat_dispersion_imag
_atom_type_scat_source
C C 0.0033 0.0016 'International Tables Vol C Tables 4.2.6.8 and 6.1.1.4'
H H 0.0000 0.0000 'International Tables Vol C Tables 4.2.6.8 and 6.1.1.4'
O O 0.0106 0.0060 'International Tables Vol C Tables 4.2.6.8 and 6.1.1.4'

loop_
_geom_angle_atom_site_label_1
_geom_angle_atom_site_label_2
_geom_angle_atom_site_label_3
_geom_angle
_geom_angle_site_symmetry_1
_geom_angle_site_symmetry_3
_geom_angle_publ_flag
C1A3 O4A2 C4A2 119.1(3) . . ?
C7B2 O2B2 C2B2 116.6(4) . . ?
C1B4 O4B3 C4B3 117.2(3) . . ?
C1B3 O4B2 C4B2 119.5(3) . . ?
C1A3 O5A3 C5A3 114.4(3) . . ?
C1A2 O5A2 C5A2 113.8(3) . . ?
C1A1 O5A1 C5A1 115.2(3) . . ?
C1A1 O4A7 C4A7 118.4(3) . . ?
C1B4 O5B4 C5B4 113.8(4) . . ?
C1A2 O4A1 C4A1 118.6(3) . . ?
C1A4 O4A3 C4A3 117.8(4) . . ?
C1B3 O5B3 C5B3 113.1(3) . . ?
C3A7 O3A7 H3A7 109.5 . . ?
C3A3 O3A3 H3A3 109.5 . . ?
C6B3 O6B3 C8B3 111.9(3) . . ?
C3A2 O3A2 H3A2 109.5 . . ?
C6B1 O6B1 C8B1 111.8(4) . . ?
C3A6 O3A6 H3A6 109.5 . . ?
C1A7 O4A6 C4A6 117.7(3) . . ?
C1B2 O4B1 C4B1 119.9(3) . . ?
C1B5 O4B4 C4B4 118.1(4) . . ?
C7A7 O2A7 C2A7 115.5(4) . . ?
C1B1 O5B1 C5B1 113.4(4) . . ?
C3A O1A H1A 109.5 . . ?
C1B1 O4B7 C4B7 117.5(4) . . ?
O4A2 C4A2 C3A2 106.2(3) . . ?
O4A2 C4A2 C5A2 109.5(3) . . ?
C3A2 C4A2 C5A2 111.6(4) . . ?
O4A2 C4A2 H4A2 109.8 . . ?
C3A2 C4A2 H4A2 109.8 . . ?
C5A2 C4A2 H4A2 109.8 . . ?
C1A4 O5A4 C5A4 115.6(4) . . ?
C2B5 O2B5 C7B5 114.1(4) . . ?
C1A7 O5A7 C5A7 113.0(3) . . ?
C7A6 O2A6 C2A6 112.8(5) . . ?
C1B2 O5B2 C5B2 112.3(3) . . ?
C1B5 O5B5 C5B5 113.5(4) . . ?
C2A3 O2A3 C7A3 114.2(4) . . ?
C7A1 O2A1 C2A1 115.6(4) . . ?
C3B2 O3B2 H3B2 109.5 . . ?
C8A2 O6A2 C6A2 111.4(4) . . ?
C3A1 O3A1 H3A1 109.5 . . ?
C2B4 O2B4 C7B4 112.1(4) . . ?
C8B7 O6B7 C6B7 110.7(4) . . ?
C3B3 O3B3 H3B3 109.5 . . ?
C1A6 O5A6 C5A6 113.5(4) . . ?
O4A2 C1A3 O5A3 110.7(3) . . ?
O4A2 C1A3 C2A3 108.5(4) . . ?
O5A3 C1A3 C2A3 110.0(4) . . ?
O4A2 C1A3 H1A3 109.2 . . ?
O5A3 C1A3 H1A3 109.2 . . ?
C2A3 C1A3 H1A3 109.2 . . ?
O5A2 C5A2 C6A2 106.9(3) . . ?
O5A2 C5A2 C4A2 109.8(3) . . ?
C6A2 C5A2 C4A2 112.1(4) . . ?
O5A2 C5A2 H5A2 109.3 . . ?
C6A2 C5A2 H5A2 109.3 . . ?
C4A2 C5A2 H5A2 109.3 . . ?
O3A6 C3A6 C4A6 111.1(4) . . ?
O3A6 C3A6 C2A6 109.5(4) . . ?
C4A6 C3A6 C2A6 107.2(4) . . ?
O3A6 C3A6 H7 109.7 . . ?
C4A6 C3A6 H7 109.7 . . ?
C2A6 C3A6 H7 109.7 . . ?
C14A C8A C7A 113.8(4) . . ?
C14A C8A C9A 109.0(3) . . ?
C7A C8A C9A 109.1(4) . . ?
C14A C8A H8A 108.2 . . ?
C7A C8A H8A 108.2 . . ?
C9A C8A H8A 108.2 . . ?
C7B3 O2B3 C2B3 115.8(4) . . ?
O5A3 C5A3 C6A3 106.6(4) . . ?
O5A3 C5A3 C4A3 109.2(4) . . ?
C6A3 C5A3 C4A3 114.2(4) . . ?
O5A3 C5A3 H5A3 108.9 . . ?
C6A3 C5A3 H5A3 108.9 . . ?
C4A3 C5A3 H5A3 108.9 . . ?
C1B7 O5B7 C5B7 114.0(5) . . ?
O2A7 C2A7 C3A7 112.2(4) . . ?
O2A7 C2A7 C1A7 106.6(4) . . ?
C3A7 C2A7 C1A7 111.2(4) . . ?
O2A7 C2A7 H2A7 108.9 . . ?
C3A7 C2A7 H2A7 108.9 . . ?
C1A7 C2A7 H2A7 108.9 . . ?
C3B4 O3B4 H3B4 109.5 . . ?
C10A C9A C8A 111.3(3) . . ?
C10A C9A C11A 112.8(4) . . ?
C8A C9A C11A 112.0(4) . . ?
C10A C9A H9A 106.8 . . ?
C8A C9A H9A 106.8 . . ?
C11A C9A H9A 106.8 . . ?
O5B4 C1B4 O4B3 111.6(4) . . ?
O5B4 C1B4 C2B4 110.5(4) . . ?
O4B3 C1B4 C2B4 109.9(4) . . ?
O5B4 C1B4 H1B4 108.3 . . ?
O4B3 C1B4 H1B4 108.3 . . ?
C2B4 C1B4 H1B4 108.3 . . ?
C8A7 O6A7 C6A7 114.0(4) . . ?
O3B4 C3B4 C2B4 108.3(4) . . ?
O3B4 C3B4 C4B4 112.1(4) . . ?
C2B4 C3B4 C4B4 108.0(4) . . ?
O3B4 C3B4 H8 109.4 . . ?
C2B4 C3B4 H8 109.4 . . ?
C4B4 C3B4 H8 109.4 . . ?
O5B3 C5B3 C6B3 107.0(3) . . ?
O5B3 C5B3 C4B3 108.7(3) . . ?
C6B3 C5B3 C4B3 114.1(4) . . ?
O5B3 C5B3 H5B3 109.0 . . ?
C6B3 C5B3 H5B3 109.0 . . ?
C4B3 C5B3 H5B3 109.0 . . ?
C7C2 O2A2 C2A2 107.5(8) . . ?
C7A2 O2A2 C2A2 121.0(6) . . ?
O3A3 C3A3 C2A3 108.6(4) . . ?
O3A3 C3A3 C4A3 112.4(4) . . ?
C2A3 C3A3 C4A3 108.2(4) . . ?
O3A3 C3A3 H15 109.2 . . ?
C2A3 C3A3 H15 109.2 . . ?
C4A3 C3A3 H15 109.2 . . ?
C17A O2A H2A 109.5 . . ?
O4A6 C4A6 C3A6 106.8(4) . . ?
O4A6 C4A6 C5A6 110.0(4) . . ?
C3A6 C4A6 C5A6 111.7(4) . . ?
O4A6 C4A6 H4A6 109.4 . . ?
C3A6 C4A6 H4A6 109.4 . . ?
C5A6 C4A6 H4A6 109.4 . . ?
C6A1 O6A1 C8A1 114.5(4) . . ?
O3A7 C3A7 C2A7 108.5(3) . . ?
O3A7 C3A7 C4A7 110.6(4) . . ?
C2A7 C3A7 C4A7 110.2(4) . . ?
O3A7 C3A7 H16 109.2 . . ?
C2A7 C3A7 H16 109.2 . . ?
C4A7 C3A7 H16 109.2 . . ?
O3A1 C3A1 C2A1 109.6(4) . . ?
O3A1 C3A1 C4A1 111.1(4) . . ?
C2A1 C3A1 C4A1 109.6(4) . . ?
O3A1 C3A1 H17 108.8 . . ?
C2A1 C3A1 H17 108.8 . . ?
C4A1 C3A1 H17 108.8 . . ?
C8A C14A C15A 119.5(4) . . ?
C8A C14A C13A 112.8(4) . . ?
C15A C14A C13A 103.7(4) . . ?
C8A C14A H14A 106.7 . . ?
C15A C14A H14A 106.7 . . ?
C13A C14A H14A 106.7 . . ?
C9B5 O3B5 C3B5 118.4(9) . . ?
C3B5 O3B5 H3B5 109.5 . . ?
C13A C12A C11A 111.9(4) . . ?
C13A C12A H12A 109.2 . . ?
C11A C12A H12A 109.2 . . ?
C13A C12A H12B 109.2 . . ?
C11A C12A H12B 109.2 . . ?
H12A C12A H12B 107.9 . . ?
O4B2 C4B2 C5B2 111.7(3) . . ?
O4B2 C4B2 C3B2 105.3(3) . . ?
C5B2 C4B2 C3B2 110.8(4) . . ?
O4B2 C4B2 H4B2 109.7 . . ?
C5B2 C4B2 H4B2 109.7 . . ?
C3B2 C4B2 H4B2 109.7 . . ?
C3B7 O3B7 H3B7 109.5 . . ?
C4A C5A C10A 120.5(4) . . ?
C4A C5A C6A 116.9(4) . . ?
C10A C5A C6A 122.5(4) . . ?
C5A C4A C3A 120.9(4) . . ?
C5A C4A H4A 119.5 . . ?
C3A C4A H4A 119.5 . . ?
C3B O1B H1B 109.5 . . ?
O4B2 C1B3 O5B3 110.0(4) . . ?
O4B2 C1B3 C2B3 109.5(4) . . ?
O5B3 C1B3 C2B3 110.9(4) . . ?
O4B2 C1B3 H1B3 108.8 . . ?
O5B3 C1B3 H1B3 108.8 . . ?
C2B3 C1B3 H1B3 108.8 . . ?
O4B3 C4B3 C5B3 111.5(3) . . ?
O4B3 C4B3 C3B3 107.5(3) . . ?
C5B3 C4B3 C3B3 110.4(4) . . ?
O4B3 C4B3 H4B3 109.1 . . ?
C5B3 C4B3 H4B3 109.1 . . ?
C3B3 C4B3 H4B3 109.1 . . ?
C1A C10A C5A 117.2(4) . . ?
C1A C10A C9A 122.2(4) . . ?
C5A C10A C9A 120.5(4) . . ?
O4A1 C4A1 C3A1 106.9(4) . . ?
O4A1 C4A1 C5A1 109.7(3) . . ?
C3A1 C4A1 C5A1 110.9(3) . . ?
O4A1 C4A1 H4A1 109.7 . . ?
C3A1 C4A1 H4A1 109.7 . . ?
C5A1 C4A1 H4A1 109.7 . . ?
O6A1 C6A1 C5A1 113.6(4) . . ?
O6A1 C6A1 H6A1 108.8 . . ?
C5A1 C6A1 H6A1 108.8 . . ?
O6A1 C6A1 H6A2 108.8 . . ?
C5A1 C6A1 H6A2 108.8 . . ?
H6A1 C6A1 H6A2 107.7 . . ?
O5B4 C5B4 C6B4 107.7(4) . . ?
O5B4 C5B4 C4B4 109.8(4) . . ?
C6B4 C5B4 C4B4 114.0(4) . . ?
O5B4 C5B4 H5B4 108.4 . . ?
C6B4 C5B4 H5B4 108.4 . . ?
C4B4 C5B4 H5B4 108.4 . . ?
C1A6 O4A5 C4A5 120.5(4) . . ?
O5B2 C5B2 C4B2 110.2(3) . . ?
O5B2 C5B2 C6B2 107.3(3) . . ?
C4B2 C5B2 C6B2 114.4(4) . . ?
O5B2 C5B2 H5B2 108.3 . . ?
C4B2 C5B2 H5B2 108.3 . . ?
C6B2 C5B2 H5B2 108.3 . . ?
O4B1 C1B2 O5B2 111.5(4) . . ?
O4B1 C1B2 C2B2 108.7(4) . . ?
O5B2 C1B2 C2B2 108.9(4) . . ?
O4B1 C1B2 H1B2 109.2 . . ?
O5B2 C1B2 H1B2 109.2 . . ?
C2B2 C1B2 H1B2 109.2 . . ?
C3B1 O3B1 H3B1 109.5 . . ?
O3B2 C3B2 C2B2 108.4(4) . . ?
O3B2 C3B2 C4B2 110.6(4) . . ?
C2B2 C3B2 C4B2 111.8(4) . . ?
O3B2 C3B2 H18 108.7 . . ?
C2B2 C3B2 H18 108.7 . . ?
C4B2 C3B2 H18 108.7 . . ?
O2A2 C2A2 C3A2 110.5(4) . . ?
O2A2 C2A2 C1A2 107.5(4) . . ?
C3A2 C2A2 C1A2 110.5(4) . . ?
O2A2 C2A2 H2A2 109.5 . . ?
C3A2 C2A2 H2A2 109.5 . . ?
C1A2 C2A2 H2A2 109.5 . . ?
C1A5 O4A4 C4A4 119.7(4) . . ?
O2B4 C2B4 C3B4 111.2(4) . . ?
O2B4 C2B4 C1B4 109.5(4) . . ?
C3B4 C2B4 C1B4 110.6(4) . . ?
O2B4 C2B4 H2B4 108.5 . . ?
C3B4 C2B4 H2B4 108.5 . . ?
C1B4 C2B4 H2B4 108.5 . . ?
O3A2 C3A2 C2A2 108.4(4) . . ?
O3A2 C3A2 C4A2 111.0(4) . . ?
C2A2 C3A2 C4A2 110.3(4) . . ?
O3A2 C3A2 H19 109.1 . . ?
C2A2 C3A2 H19 109.1 . . ?
C4A2 C3A2 H19 109.1 . . ?
O6A2 C6A2 C5A2 110.1(4) . . ?
O6A2 C6A2 H6A3 109.6 . . ?
C5A2 C6A2 H6A3 109.6 . . ?
O6A2 C6A2 H6A4 109.6 . . ?
C5A2 C6A2 H6A4 109.6 . . ?
H6A3 C6A2 H6A4 108.1 . . ?
O2A1 C2A1 C3A1 109.4(4) . . ?
O2A1 C2A1 C1A1 109.7(4) . . ?
C3A1 C2A1 C1A1 109.9(4) . . ?
O2A1 C2A1 H2A1 109.2 . . ?
C3A1 C2A1 H2A1 109.2 . . ?
C1A1 C2A1 H2A1 109.2 . . ?
O3B3 C3B3 C2B3 108.6(4) . . ?
O3B3 C3B3 C4B3 111.1(4) . . ?
C2B3 C3B3 C4B3 109.5(4) . . ?
O3B3 C3B3 H20 109.2 . . ?
C2B3 C3B3 H20 109.2 . . ?
C4B3 C3B3 H20 109.2 . . ?
O5A1 C5A1 C4A1 110.8(3) . . ?
O5A1 C5A1 C6A1 105.7(4) . . ?
C4A1 C5A1 C6A1 112.4(4) . . ?
O5A1 C5A1 H5A1 109.3 . . ?
C4A1 C5A1 H5A1 109.3 . . ?
C6A1 C5A1 H5A1 109.3 . . ?
C1B6 O4B5 C4B5 118.4(5) . . ?
C12A C11A C9A 112.0(4) . . ?
C12A C11A H11A 109.2 . . ?
C9A C11A H11A 109.2 . . ?
C12A C11A H11B 109.2 . . ?
C9A C11A H11B 109.2 . . ?
H11A C11A H11B 107.9 . . ?
C3A C2A C1A 120.3(4) . . ?
C3A C2A H2A3 119.9 . . ?
C1A C2A H2A3 119.9 . . ?
O4A3 C4A3 C5A3 111.1(4) . . ?
O4A3 C4A3 C3A3 107.1(4) . . ?
C5A3 C4A3 C3A3 109.8(4) . . ?
O4A3 C4A3 H4A3 109.6 . . ?
C5A3 C4A3 H4A3 109.6 . . ?
C3A3 C4A3 H4A3 109.6 . . ?
C8A3 O6A3 C6A3 113.6(5) . . ?
O2A3 C2A3 C3A3 112.2(4) . . ?
O2A3 C2A3 C1A3 107.5(4) . . ?
C3A3 C2A3 C1A3 110.1(4) . . ?
O2A3 C2A3 H1 109.0 . . ?
C3A3 C2A3 H1 109.0 . . ?
C1A3 C2A3 H1 109.0 . . ?
O4B4 C4B4 C3B4 107.1(4) . . ?
O4B4 C4B4 C5B4 109.9(4) . . ?
C3B4 C4B4 C5B4 109.9(4) . . ?
O4B4 C4B4 H4B4 110.0 . . ?
C3B4 C4B4 H4B4 110.0 . . ?
C5B4 C4B4 H4B4 110.0 . . ?
O1A C3A C2A 124.2(4) . . ?
O1A C3A C4A 116.9(4) . . ?
C2A C3A C4A 118.9(4) . . ?
O5B1 C5B1 C6B1 107.8(4) . . ?
O5B1 C5B1 C4B1 110.4(4) . . ?
C6B1 C5B1 C4B1 111.9(4) . . ?
O5B1 C5B1 H5B1 108.9 . . ?
C6B1 C5B1 H5B1 108.9 . . ?
C4B1 C5B1 H5B1 108.9 . . ?
O4B5 C4B5 C3B5 103.9(4) . . ?
O4B5 C4B5 C5B5 110.1(4) . . ?
C3B5 C4B5 C5B5 113.3(5) . . ?
O4B5 C4B5 H4B5 109.8 . . ?
C3B5 C4B5 H4B5 109.8 . . ?
C5B5 C4B5 H4B5 109.8 . . ?
O6B1 C6B1 C5B1 109.3(4) . . ?
O6B1 C6B1 H6B1 109.8 . . ?
C5B1 C6B1 H6B1 109.8 . . ?
O6B1 C6B1 H6B2 109.8 . . ?
C5B1 C6B1 H6B2 109.8 . . ?
H6B1 C6B1 H6B2 108.3 . . ?
O4B4 C1B5 O5B5 111.0(4) . . ?
O4B4 C1B5 C2B5 107.8(4) . . ?
O5B5 C1B5 C2B5 109.4(4) . . ?
O4B4 C1B5 H1B5 109.6 . . ?
O5B5 C1B5 H1B5 109.6 . . ?
C2B5 C1B5 H1B5 109.6 . . ?
C6B5 O6B5 C8B5 111.5(5) . . ?
C8A6 O6A6 C6A6 111.3(5) . . ?
O5A7 C5A7 C6A7 105.9(4) . . ?
O5A7 C5A7 C4A7 108.3(4) . . ?
C6A7 C5A7 C4A7 112.8(4) . . ?
O5A7 C5A7 H5A7 109.9 . . ?
C6A7 C5A7 H5A7 109.9 . . ?
C4A7 C5A7 H5A7 109.9 . . ?
C6B4 O6B4 C8B4 110.2(5) . . ?
O2A C17A C13A 113.3(4) . . ?
O2A C17A C16A 112.0(4) . . ?
C13A C17A C16A 103.8(4) . . ?
O2A C17A H17A 109.2 . . ?
C13A C17A H17A 109.2 . . ?
C16A C17A H17A 109.2 . . ?
C1B7 O4B6 C4B6 117.2(5) . . ?
O4B7 C4B7 C5B7 110.9(4) . . ?
O4B7 C4B7 C3B7 106.4(5) . . ?
C5B7 C4B7 C3B7 109.1(5) . . ?
O4B7 C4B7 H4B7 110.1 . . ?
C5B7 C4B7 H4B7 110.1 . . ?
C3B7 C4B7 H4B7 110.1 . . ?
O2B2 C2B2 C3B2 111.7(4) . . ?
O2B2 C2B2 C1B2 107.5(4) . . ?
C3B2 C2B2 C1B2 111.3(4) . . ?
O2B2 C2B2 H2B2 108.7 . . ?
C3B2 C2B2 H2B2 108.7 . . ?
C1B2 C2B2 H2B2 108.7 . . ?
O6A7 C6A7 C5A7 109.1(4) . . ?
O6A7 C6A7 H6A5 109.9 . . ?
C5A7 C6A7 H6A5 109.9 . . ?
O6A7 C6A7 H6A6 109.9 . . ?
C5A7 C6A7 H6A6 109.9 . . ?
H6A5 C6A7 H6A6 108.3 . . ?
O5A1 C1A1 O4A7 111.6(4) . . ?
O5A1 C1A1 C2A1 109.8(4) . . ?
O4A7 C1A1 C2A1 108.5(4) . . ?
O5A1 C1A1 H1A1 109.0 . . ?
O4A7 C1A1 H1A1 109.0 . . ?
C2A1 C1A1 H1A1 109.0 . . ?
O4A7 C4A7 C5A7 111.2(3) . . ?
O4A7 C4A7 C3A7 106.0(3) . . ?
C5A7 C4A7 C3A7 110.5(4) . . ?
O4A7 C4A7 H4A7 109.7 . . ?
C5A7 C4A7 H4A7 109.7 . . ?
C3A7 C4A7 H4A7 109.7 . . ?
C17A C13A C12A 115.6(4) . . ?
C17A C13A C18A 109.2(4) . . ?
C12A C13A C18A 109.9(4) . . ?
C17A C13A C14A 100.6(4) . . ?
C12A C13A C14A 107.9(4) . . ?
C18A C13A C14A 113.5(4) . . ?
O5B1 C1B1 O4B7 111.4(4) . . ?
O5B1 C1B1 C2B1 110.1(5) . . ?
O4B7 C1B1 C2B1 109.3(4) . . ?
O5B1 C1B1 H1B1 108.6 . . ?
O4B7 C1B1 H1B1 108.6 . . ?
C2B1 C1B1 H1B1 108.6 . . ?
O6B3 C6B3 C5B3 110.1(3) . . ?
O6B3 C6B3 H6B3 109.7 . . ?
C5B3 C6B3 H6B3 109.7 . . ?
O6B3 C6B3 H6B4 109.7 . . ?
C5B3 C6B3 H6B4 109.7 . . ?
H6B3 C6B3 H6B4 108.2 . . ?
O4A1 C1A2 O5A2 110.3(3) . . ?
O4A1 C1A2 C2A2 109.4(4) . . ?
O5A2 C1A2 C2A2 109.6(4) . . ?
O4A1 C1A2 H1A2 109.2 . . ?
O5A2 C1A2 H1A2 109.2 . . ?
C2A2 C1A2 H1A2 109.2 . . ?
O2B3 C2B3 C3B3 112.5(4) . . ?
O2B3 C2B3 C1B3 107.1(4) . . ?
C3B3 C2B3 C1B3 110.4(4) . . ?
O2B3 C2B3 H2B3 108.9 . . ?
C3B3 C2B3 H2B3 108.9 . . ?
C1B3 C2B3 H2B3 108.9 . . ?
O4A6 C1A7 O5A7 111.3(4) . . ?
O4A6 C1A7 C2A7 109.2(4) . . ?
O5A7 C1A7 C2A7 111.1(4) . . ?
O4A6 C1A7 H1A7 108.4 . . ?
O5A7 C1A7 H1A7 108.4 . . ?
C2A7 C1A7 H1A7 108.4 . . ?
C8B C7B C6B 110.4(4) . . ?
C8B C7B H7B1 109.6 . . ?
C6B C7B H7B1 109.6 . . ?
C8B C7B H7B2 109.6 . . ?
C6B C7B H7B2 109.6 . . ?
H7B1 C7B H7B2 108.1 . . ?
O4B1 C4B1 C3B1 106.4(4) . . ?
O4B1 C4B1 C5B1 108.1(4) . . ?
C3B1 C4B1 C5B1 112.3(4) . . ?
O4B1 C4B1 H4B1 110.0 . . ?
C3B1 C4B1 H4B1 110.0 . . ?
C5B1 C4B1 H4B1 110.0 . . ?
C17B O2B H2B 109.5 . . ?
O5A6 C1A6 O4A5 112.2(4) . . ?
O5A6 C1A6 C2A6 110.5(5) . . ?
O4A5 C1A6 C2A6 108.1(4) . . ?
O5A6 C1A6 H1A6 108.7 . . ?
O4A5 C1A6 H1A6 108.7 . . ?
C2A6 C1A6 H1A6 108.7 . . ?
C2A C1A C10A 122.2(4) . . ?
C2A C1A H1A4 118.9 . . ?
C10A C1A H1A4 118.9 . . ?
C2B1 O2B1 C7B1 115.7(7) . . ?
O5A4 C1A4 O4A3 111.4(4) . . ?
O5A4 C1A4 C2A4 110.9(4) . . ?
O4A3 C1A4 C2A4 109.0(4) . . ?
O5A4 C1A4 H2 108.5 . . ?
O4A3 C1A4 H2 108.5 . . ?
C2A4 C1A4 H2 108.5 . . ?
O2A6 C2A6 C3A6 111.1(4) . . ?
O2A6 C2A6 C1A6 110.0(4) . . ?
C3A6 C2A6 C1A6 108.8(4) . . ?
O2A6 C2A6 H2A6 109.0 . . ?
C3A6 C2A6 H2A6 109.0 . . ?
C1A6 C2A6 H2A6 109.0 . . ?
O6B7 C6B7 C5B7 109.2(4) . . ?
O6B7 C6B7 H6B5 109.8 . . ?
C5B7 C6B7 H6B5 109.8 . . ?
O6B7 C6B7 H6B6 109.8 . . ?
C5B7 C6B7 H6B6 109.8 . . ?
H6B5 C6B7 H6B6 108.3 . . ?
O5A6 C5A6 C6A6 107.7(4) . . ?
O5A6 C5A6 C4A6 109.0(4) . . ?
C6A6 C5A6 C4A6 112.0(5) . . ?
O5A6 C5A6 H5A6 109.4 . . ?
C6A6 C5A6 H5A6 109.4 . . ?
C4A6 C5A6 H5A6 109.4 . . ?
C8A4 O6A4 C6A4 111.4(6) . . ?
O6A3 C6A3 C5A3 112.6(4) . . ?
O6A3 C6A3 H6A7 109.1 . . ?
C5A3 C6A3 H6A7 109.1 . . ?
O6A3 C6A3 H6A8 109.1 . . ?
C5A3 C6A3 H6A8 109.1 . . ?
H6A7 C6A3 H6A8 107.8 . . ?
C10B C1B C2B 122.9(5) . . ?
C10B C1B H1B6 118.5 . . ?
C2B C1B H1B6 118.5 . . ?
C5A C6A C7A 112.6(4) . . ?
C5A C6A H6A9 109.1 . . ?
C7A C6A H6A9 109.1 . . ?
C5A C6A H6AX 109.1 . . ?
C7A C6A H6AX 109.1 . . ?
H6A9 C6A H6AX 107.8 . . ?
O2B5 C2B5 C3B5 111.7(4) . . ?
O2B5 C2B5 C1B5 106.5(4) . . ?
C3B5 C2B5 C1B5 110.7(4) . . ?
O2B5 C2B5 H2B5 109.3 . . ?
C3B5 C2B5 H2B5 109.3 . . ?
C1B5 C2B5 H2B5 109.3 . . ?
O3B5 C3B5 C4B5 112.0(5) . . ?
O3B5 C3B5 C2B5 109.3(4) . . ?
C4B5 C3B5 C2B5 109.8(4) . . ?
O3B5 C3B5 H21 108.6 . . ?
C4B5 C3B5 H21 108.6 . . ?
C2B5 C3B5 H21 108.6 . . ?
O6A6 C6A6 C5A6 110.5(4) . . ?
O6A6 C6A6 H3 109.5 . . ?
C5A6 C6A6 H3 109.5 . . ?
O6A6 C6A6 H4 109.5 . . ?
C5A6 C6A6 H4 109.5 . . ?
H3 C6A6 H4 108.1 . . ?
C10B C9B C11B 115.2(4) . . ?
C10B C9B C8B 111.6(4) . . ?
C11B C9B C8B 112.1(4) . . ?
C10B C9B H9B 105.7 . . ?
C11B C9B H9B 105.7 . . ?
C8B C9B H9B 105.7 . . ?
C8A C7A C6A 109.3(4) . . ?
C8A C7A H7A1 109.8 . . ?
C6A C7A H7A1 109.8 . . ?
C8A C7A H7A2 109.8 . . ?
C6A C7A H7A2 109.8 . . ?
H7A1 C7A H7A2 108.3 . . ?
O6B4 C6B4 C5B4 110.8(5) . . ?
O6B4 C6B4 H6B7 109.5 . . ?
C5B4 C6B4 H6B7 109.5 . . ?
O6B4 C6B4 H6B8 109.5 . . ?
C5B4 C6B4 H6B8 109.5 . . ?
H6B7 C6B4 H6B8 108.1 . . ?
O5A4 C5A4 C6A4 107.2(4) . . ?
O5A4 C5A4 C4A4 108.8(5) . . ?
C6A4 C5A4 C4A4 112.8(5) . . ?
O5A4 C5A4 H5A4 109.3 . . ?
C6A4 C5A4 H5A4 109.3 . . ?
C4A4 C5A4 H5A4 109.3 . . ?
O5B5 C5B5 C6B5 106.2(5) . . ?
O5B5 C5B5 C4B5 110.5(4) . . ?
C6B5 C5B5 C4B5 113.4(5) . . ?
O5B5 C5B5 H5B5 108.9 . . ?
C6B5 C5B5 H5B5 108.9 . . ?
C4B5 C5B5 H5B5 108.9 . . ?
O6B3 C8B3 H8B1 109.5 . . ?
O6B3 C8B3 H8B2 109.5 . . ?
H8B1 C8B3 H8B2 109.5 . . ?
O6B3 C8B3 H8B3 109.5 . . ?
H8B1 C8B3 H8B3 109.5 . . ?
H8B2 C8B3 H8B3 109.5 . . ?
C3B C4B C5B 120.5(5) . . ?
C3B C4B H4B 119.8 . . ?
C5B C4B H4B 119.8 . . ?
C13A C18A H18A 109.5 . . ?
C13A C18A H18B 109.5 . . ?
H18A C18A H18B 109.5 . . ?
C13A C18A H18C 109.5 . . ?
H18A C18A H18C 109.5 . . ?
H18B C18A H18C 109.5 . . ?
O6B2 C6B2 C5B2 114.4(4) . . ?
O7B2 C6B2 C5B2 113.7(4) . . ?
O6B2 C6B2 H6B9 108.6 . . ?
C5B2 C6B2 H6B9 108.6 . . ?
O6B2 C6B2 H6BX 108.6 . . ?
C5B2 C6B2 H6BX 108.6 . . ?
H6B9 C6B2 H6BX 107.6 . . ?
O4A4 C4A4 C3A4 105.6(4) . . ?
O4A4 C4A4 C5A4 111.2(5) . . ?
C3A4 C4A4 C5A4 111.9(4) . . ?
O4A4 C4A4 H4A4 109.4 . . ?
C3A4 C4A4 H4A4 109.4 . . ?
C5A4 C4A4 H4A4 109.4 . . ?
O2A7 C7A7 H5 109.5 . . ?
O2A7 C7A7 H6 109.5 . . ?
H5 C7A7 H6 109.5 . . ?
O2A7 C7A7 H7A3 109.5 . . ?
H5 C7A7 H7A3 109.5 . . ?
H6 C7A7 H7A3 109.5 . . ?
C1B C10B C5B 117.8(5) . . ?
C1B C10B C9B 121.9(4) . . ?
C5B C10B C9B 119.8(5) . . ?
C2A4 O2A4 C7A4 114.4(5) . . ?
O6A4 C6A4 C5A4 108.6(5) . . ?
O6A4 C6A4 H6AY 110.0 . . ?
C5A4 C6A4 H6AY 110.0 . . ?
O6A4 C6A4 H6AZ 110.0 . . ?
C5A4 C6A4 H6AZ 110.0 . . ?
H6AY C6A4 H6AZ 108.3 . . ?
O6B7 C8B7 H8B4 109.5 . . ?
O6B7 C8B7 H8B5 109.5 . . ?
H8B4 C8B7 H8B5 109.5 . . ?
O6B7 C8B7 H8B6 109.5 . . ?
H8B4 C8B7 H8B6 109.5 . . ?
H8B5 C8B7 H8B6 109.5 . . ?
C4B C3B O1B 121.8(5) . . ?
C4B C3B C2B 120.7(5) . . ?
O1B C3B C2B 117.5(5) . . ?
C3B C2B C1B 118.4(5) . . ?
C3B C2B H2B1 120.8 . . ?
C1B C2B H2B1 120.8 . . ?
O2A4 C2A4 C3A4 112.6(5) . . ?
O2A4 C2A4 C1A4 108.2(5) . . ?
C3A4 C2A4 C1A4 109.3(5) . . ?
O2A4 C2A4 H2A4 108.9 . . ?
C3A4 C2A4 H2A4 108.9 . . ?
C1A4 C2A4 H2A4 108.9 . . ?
C10B C5B C4B 119.6(5) . . ?
C10B C5B C6B 122.8(5) . . ?
C4B C5B C6B 117.6(5) . . ?
C12B C11B C9B 111.5(5) . . ?
C12B C11B H11C 109.3 . . ?
C9B C11B H11C 109.3 . . ?
C12B C11B H11D 109.3 . . ?
C9B C11B H11D 109.3 . . ?
H11C C11B H11D 108.0 . . ?
C7B C8B C9B 110.3(4) . . ?
C7B C8B C14B 111.9(4) . . ?
C9B C8B C14B 106.4(4) . . ?
C7B C8B H8B 109.4 . . ?
C9B C8B H8B 109.4 . . ?
C14B C8B H8B 109.4 . . ?
O3B1 C3B1 C2B1 107.8(4) . . ?
O3B1 C3B1 C4B1 110.7(5) . . ?
C2B1 C3B1 C4B1 112.1(4) . . ?
O3B1 C3B1 H22 108.7 . . ?
C2B1 C3B1 H22 108.7 . . ?
C4B1 C3B1 H22 108.7 . . ?
C2A5 O2A5 C7A5 115.8(6) . . ?
C13B C18B H18D 109.5 . . ?
C13B C18B H18E 109.5 . . ?
H18D C18B H18E 109.5 . . ?
C13B C18B H18F 109.5 . . ?
H18D C18B H18F 109.5 . . ?
H18E C18B H18F 109.5 . . ?
O3B7 C3B7 C2B7 109.6(5) . . ?
O3B7 C3B7 C4B7 111.2(5) . . ?
C2B7 C3B7 C4B7 108.1(5) . . ?
O3B7 C3B7 H23 109.3 . . ?
C2B7 C3B7 H23 109.3 . . ?
C4B7 C3B7 H23 109.3 . . ?
O5B7 C5B7 C6B7 106.9(5) . . ?
O5B7 C5B7 C4B7 108.3(4) . . ?
C6B7 C5B7 C4B7 114.0(4) . . ?
O5B7 C5B7 H5B7 109.2 . . ?
C6B7 C5B7 H5B7 109.2 . . ?
C4B7 C5B7 H5B7 109.2 . . ?
C13B C14B C15B 104.6(5) . . ?
C13B C14B C8B 114.1(5) . . ?
C15B C14B C8B 118.9(5) . . ?
C13B C14B H14B 106.1 . . ?
C15B C14B H14B 106.1 . . ?
C8B C14B H14B 106.1 . . ?
O6B1 C8B1 H8B7 109.5 . . ?
O6B1 C8B1 H8B8 109.5 . . ?
H8B7 C8B1 H8B8 109.5 . . ?
O6B1 C8B1 H8B9 109.5 . . ?
H8B7 C8B1 H8B9 109.5 . . ?
H8B8 C8B1 H8B9 109.5 . . ?
C14A C15A C16A 104.0(4) . . ?
C14A C15A H15A 111.0 . . ?
C16A C15A H15A 111.0 . . ?
C14A C15A H15B 111.0 . . ?
C16A C15A H15B 111.0 . . ?
H15A C15A H15B 109.0 . . ?
C18B C13B C14B 113.9(5) . . ?
C18B C13B C12B 110.8(5) . . ?
C14B C13B C12B 108.7(4) . . ?
C18B C13B C17B 110.5(5) . . ?
C14B C13B C17B 98.5(4) . . ?
C12B C13B C17B 114.0(5) . . ?
C5B C6B C7B 112.7(4) . . ?
C5B C6B H24 109.1 . . ?
C7B C6B H24 109.1 . . ?
C5B C6B H6BY 109.1 . . ?
C7B C6B H6BY 109.1 . . ?
H24 C6B H6BY 107.8 . . ?
O2B1 C2B1 C3B1 110.8(5) . . ?
O2B1 C2B1 C1B1 106.8(5) . . ?
C3B1 C2B1 C1B1 111.0(4) . . ?
O2B1 C2B1 H9 109.4 . . ?
C3B1 C2B1 H9 109.4 . . ?
C1B1 C2B1 H9 109.4 . . ?
O6B5 C6B5 C5B5 109.9(5) . . ?
O6B5 C6B5 H10 109.7 . . ?
C5B5 C6B5 H10 109.7 . . ?
O6B5 C6B5 H11 109.7 . . ?
C5B5 C6B5 H11 109.7 . . ?
H10 C6B5 H11 108.2 . . ?
O2B5 C7B5 H12 109.5 . . ?
O2B5 C7B5 H13 109.5 . . ?
H12 C7B5 H13 109.5 . . ?
O2B5 C7B5 H7B3 109.5 . . ?
H12 C7B5 H7B3 109.5 . . ?
H13 C7B5 H7B3 109.5 . . ?
O2A1 C7A1 H7A4 109.5 . . ?
O2A1 C7A1 H7A5 109.5 . . ?
H7A4 C7A1 H7A5 109.5 . . ?
O2A1 C7A1 H7A6 109.5 . . ?
H7A4 C7A1 H7A6 109.5 . . ?
H7A5 C7A1 H7A6 109.5 . . ?
O2B2 C7B2 H7B4 109.5 . . ?
O2B2 C7B2 H7B5 109.5 . . ?
H7B4 C7B2 H7B5 109.5 . . ?
O2B2 C7B2 H7B6 109.5 . . ?
H7B4 C7B2 H7B6 109.5 . . ?
H7B5 C7B2 H7B6 109.5 . . ?
O3A4 C3A4 C4A4 112.2(5) . . ?
O3A4 C3A4 C2A4 107.5(6) . . ?
C4A4 C3A4 C2A4 109.9(5) . . ?
O3A4 C3A4 H3A4 109.0 . . ?
C4A4 C3A4 H3A4 109.0 . . ?
C2A4 C3A4 H3A4 109.0 . . ?
C1B6 O5B6 C5B6 114.2(6) . . ?
C3A4 O3A4 H3A5 109.5 . . ?
O6A1 C8A1 H8A1 109.5 . . ?
O6A1 C8A1 H8A2 109.5 . . ?
H8A1 C8A1 H8A2 109.5 . . ?
O6A1 C8A1 H8A3 109.5 . . ?
H8A1 C8A1 H8A3 109.5 . . ?
H8A2 C8A1 H8A3 109.5 . . ?
C15A C16A C17A 106.2(4) . . ?
C15A C16A H16A 110.5 . . ?
C17A C16A H16A 110.5 . . ?
C15A C16A H16B 110.5 . . ?
C17A C16A H16B 110.5 . . ?
H16A C16A H16B 108.7 . . ?
C1A5 O5A5 C5A5 113.5(5) . . ?
O6A2 C8A2 H8A4 109.5 . . ?
O6A2 C8A2 H8A5 109.5 . . ?
H8A4 C8A2 H8A5 109.5 . . ?
O6A2 C8A2 H8A6 109.5 . . ?
H8A4 C8A2 H8A6 109.5 . . ?
H8A5 C8A2 H8A6 109.5 . . ?
C13B C12B C11B 111.5(5) . . ?
C13B C12B H12C 109.3 . . ?
C11B C12B H12C 109.3 . . ?
C13B C12B H12D 109.3 . . ?
C11B C12B H12D 109.3 . . ?
H12C C12B H12D 108.0 . . ?
O5B7 C1B7 O4B6 111.0(5) . . ?
O5B7 C1B7 C2B7 110.2(5) . . ?
O4B6 C1B7 C2B7 108.2(6) . . ?
O5B7 C1B7 H1B7 109.1 . . ?
O4B6 C1B7 H1B7 109.1 . . ?
C2B7 C1B7 H1B7 109.1 . . ?
O2A3 C7A3 H7A7 109.5 . . ?
O2A3 C7A3 H7A8 109.5 . . ?
H7A7 C7A3 H7A8 109.5 . . ?
O2A3 C7A3 H7A9 109.5 . . ?
H7A7 C7A3 H7A9 109.5 . . ?
H7A8 C7A3 H7A9 109.5 . . ?
C14B C15B C16B 102.0(5) . . ?
C14B C15B H15C 111.4 . . ?
C16B C15B H15C 111.4 . . ?
C14B C15B H15D 111.4 . . ?
C16B C15B H15D 111.4 . . ?
H15C C15B H15D 109.2 . . ?
O2B7 C2B7 C3B7 111.7(6) . . ?
O2B7 C2B7 C1B7 106.5(6) . . ?
C3B7 C2B7 C1B7 113.5(5) . . ?
O2B7 C2B7 H2B7 108.3 . . ?
C3B7 C2B7 H2B7 108.3 . . ?
C1B7 C2B7 H2B7 108.3 . . ?
C17B C16B C15B 105.4(5) . . ?
C17B C16B H16C 110.7 . . ?
C15B C16B H16C 110.7 . . ?
C17B C16B H16D 110.7 . . ?
C15B C16B H16D 110.7 . . ?
H16C C16B H16D 108.8 . . ?
O5A5 C5A5 C6A5 109.1(6) . . ?
O5A5 C5A5 C4A5 106.6(6) . . ?
C6A5 C5A5 C4A5 116.1(7) . . ?
O5A5 C5A5 H5A5 108.3 . . ?
C6A5 C5A5 H5A5 108.3 . . ?
C4A5 C5A5 H5A5 108.3 . . ?
O4A4 C1A5 O5A5 108.2(6) . . ?
O4A4 C1A5 C2A5 109.0(6) . . ?
O5A5 C1A5 C2A5 112.0(6) . . ?
O4A4 C1A5 H1A5 109.2 . . ?
O5A5 C1A5 H1A5 109.2 . . ?
C2A5 C1A5 H1A5 109.2 . . ?
O6B5 C8B5 H8BX 109.5 . . ?
O6B5 C8B5 H8BY 109.5 . . ?
H8BX C8B5 H8BY 109.5 . . ?
O6B5 C8B5 H8BZ 109.5 . . ?
H8BX C8B5 H8BZ 109.5 . . ?
H8BY C8B5 H8BZ 109.5 . . ?
O2B4 C7B4 H7B7 109.5 . . ?
O2B4 C7B4 H7B8 109.5 . . ?
H7B7 C7B4 H7B8 109.5 . . ?
O2B4 C7B4 H7B9 109.5 . . ?
H7B7 C7B4 H7B9 109.5 . . ?
H7B8 C7B4 H7B9 109.5 . . ?
C6B6 O6B6 C8B6 109.9(7) . . ?
O4A5 C4A5 C3A5 106.0(5) . . ?
O4A5 C4A5 C5A5 108.2(6) . . ?
C3A5 C4A5 C5A5 112.9(6) . . ?
O4A5 C4A5 H4A5 109.9 . . ?
C3A5 C4A5 H4A5 109.9 . . ?
C5A5 C4A5 H4A5 109.9 . . ?
O2B3 C7B3 H7BX 109.5 . . ?
O2B3 C7B3 H7BY 109.5 . . ?
H7BX C7B3 H7BY 109.5 . . ?
O2B3 C7B3 H7BZ 109.5 . . ?
H7BX C7B3 H7BZ 109.5 . . ?
H7BY C7B3 H7BZ 109.5 . . ?
O2B C17B C13B 115.8(5) . . ?
O2B C17B C16B 109.6(5) . . ?
C13B C17B C16B 104.3(5) . . ?
O2B C17B H17B 109.0 . . ?
C13B C17B H17B 109.0 . . ?
C16B C17B H17B 109.0 . . ?
O6A6 C8A6 H8A7 109.5 . . ?
O6A6 C8A6 H8A8 109.5 . . ?
H8A7 C8A6 H8A8 109.5 . . ?
O6A6 C8A6 H8A9 109.5 . . ?
H8A7 C8A6 H8A9 109.5 . . ?
H8A8 C8A6 H8A9 109.5 . . ?
C8A5 O6A5 C6A5 111.6(9) . . ?
O3A5 C3A5 C4A5 102.2(6) . . ?
O7A5 C3A5 C4A5 125.2(8) . . ?
O3A5 C3A5 C2A5 108.7(5) . . ?
O7A5 C3A5 C2A5 106.6(7) . . ?
C4A5 C3A5 C2A5 112.8(6) . . ?
O3A5 C3A5 H3A8 110.9 . . ?
C4A5 C3A5 H3A8 110.9 . . ?
C2A5 C3A5 H3A8 110.9 . . ?
O6A3 C8A3 H8AX 109.5 . . ?
O6A3 C8A3 H8AY 109.5 . . ?
H8AX C8A3 H8AY 109.5 . . ?
O6A3 C8A3 H8AZ 109.5 . . ?
H8AX C8A3 H8AZ 109.5 . . ?
H8AY C8A3 H8AZ 109.5 . . ?
O3B6 C3B6 C2B6 102.0(7) . . ?
O3C6 C3B6 C2B6 118.1(9) . . ?
O3B6 C3B6 C4B6 104.9(7) . . ?
O3C6 C3B6 C4B6 120.9(8) . . ?
C2B6 C3B6 C4B6 107.9(8) . . ?
O3B6 C3B6 H3B6 113.7 . . ?
C2B6 C3B6 H3B6 113.7 . . ?
C4B6 C3B6 H3B6 113.7 . . ?
O2A5 C7A5 H7AX 109.5 . . ?
O2A5 C7A5 H7AY 109.5 . . ?
H7AX C7A5 H7AY 109.5 . . ?
O2A5 C7A5 H7AZ 109.5 . . ?
H7AX C7A5 H7AZ 109.5 . . ?
H7AY C7A5 H7AZ 109.5 . . ?
O4B6 C4B6 C5B6 109.5(5) . . ?
O4B6 C4B6 C3B6 105.3(7) . . ?
C5B6 C4B6 C3B6 112.1(6) . . ?
O4B6 C4B6 H4B6 109.9 . . ?
C5B6 C4B6 H4B6 109.9 . . ?
C3B6 C4B6 H4B6 109.9 . . ?
O2A5 C2A5 C1A5 107.9(6) . . ?
O2A5 C2A5 C3A5 113.1(6) . . ?
C1A5 C2A5 C3A5 110.3(6) . . ?
O2A5 C2A5 H2A5 108.5 . . ?
C1A5 C2A5 H2A5 108.5 . . ?
C3A5 C2A5 H2A5 108.5 . . ?
O2A4 C7A4 H7AA 109.5 . . ?
O2A4 C7A4 H7AB 109.5 . . ?
H7AA C7A4 H7AB 109.5 . . ?
O2A4 C7A4 H7AC 109.5 . . ?
H7AA C7A4 H7AC 109.5 . . ?
H7AB C7A4 H7AC 109.5 . . ?
O5B6 C5B6 C4B6 106.4(6) . . ?
O5B6 C5B6 C6B6 104.5(7) . . ?
C4B6 C5B6 C6B6 118.0(6) . . ?
O5B6 C5B6 H5B6 109.2 . . ?
C4B6 C5B6 H5B6 109.2 . . ?
C6B6 C5B6 H5B6 109.2 . . ?
O6A5 C6A5 C5A5 109.6(7) . . ?
O6A5 C6A5 H6AA 109.7 . . ?
C5A5 C6A5 H6AA 109.7 . . ?
O6A5 C6A5 H6AB 109.7 . . ?
C5A5 C6A5 H6AB 109.7 . . ?
H6AA C6A5 H6AB 108.2 . . ?
O4B5 C1B6 O5B6 109.2(6) . . ?
O4B5 C1B6 C2B6 108.8(7) . . ?
O5B6 C1B6 C2B6 110.5(6) . . ?
O4B5 C1B6 H14 109.4 . . ?
O5B6 C1B6 H14 109.4 . . ?
C2B6 C1B6 H14 109.4 . . ?
O2A6 C7A6 H7AD 109.5 . . ?
O2A6 C7A6 H7AE 109.5 . . ?
H7AD C7A6 H7AE 109.5 . . ?
O2A6 C7A6 H7AF 109.5 . . ?
H7AD C7A6 H7AF 109.5 . . ?
H7AE C7A6 H7AF 109.5 . . ?
O6B6 C6B6 C5B6 106.2(6) . . ?
O6B6 C6B6 H6BZ 110.5 . . ?
C5B6 C6B6 H6BZ 110.5 . . ?
O6B6 C6B6 H6BA 110.5 . . ?
C5B6 C6B6 H6BA 110.5 . . ?
H6BZ C6B6 H6BA 108.7 . . ?
O6B4 C8B4 H8BA 109.5 . . ?
O6B4 C8B4 H8BB 109.5 . . ?
H8BA C8B4 H8BB 109.5 . . ?
O6B4 C8B4 H8BC 109.5 . . ?
H8BA C8B4 H8BC 109.5 . . ?
H8BB C8B4 H8BC 109.5 . . ?
O6A7 C8A7 H8AA 109.5 . . ?
O6A7 C8A7 H8AB 109.5 . . ?
H8AA C8A7 H8AB 109.5 . . ?
O6A7 C8A7 H8AC 109.5 . . ?
H8AA C8A7 H8AC 109.5 . . ?
H8AB C8A7 H8AC 109.5 . . ?
O6A4 C8A4 H8AD 109.5 . . ?
O6A4 C8A4 H8AE 109.5 . . ?
H8AD C8A4 H8AE 109.5 . . ?
O6A4 C8A4 H8AF 109.5 . . ?
H8AD C8A4 H8AF 109.5 . . ?
H8AE C8A4 H8AF 109.5 . . ?
O2B6 C2B6 C1B6 107.3(6) . . ?
O2B6 C2B6 C3B6 110.9(9) . . ?
C1B6 C2B6 C3B6 111.0(6) . . ?
O2B6 C2B6 H2B6 109.2 . . ?
C1B6 C2B6 H2B6 109.2 . . ?
C3B6 C2B6 H2B6 109.2 . . ?
O6A5 C8A5 H8AG 109.5 . . ?
O6A5 C8A5 H8AH 109.5 . . ?
H8AG C8A5 H8AH 109.5 . . ?
O6A5 C8A5 H8AI 109.5 . . ?
H8AG C8A5 H8AI 109.5 . . ?
H8AH C8A5 H8AI 109.5 . . ?
O6B6 C8B6 H8BD 109.5 . . ?
O6B6 C8B6 H8BE 109.5 . . ?
H8BD C8B6 H8BE 109.5 . . ?
O6B6 C8B6 H8BF 109.5 . . ?
H8BD C8B6 H8BF 109.5 . . ?
H8BE C8B6 H8BF 109.5 . . ?
C6B2 O6B2 C8B2 113.5(5) . . ?
O6B2 C8B2 H8BG 109.5 . . ?
O6B2 C8B2 H8BH 109.5 . . ?
H8BG C8B2 H8BH 109.5 . . ?
O6B2 C8B2 H8BI 109.5 . . ?
H8BG C8B2 H8BI 109.5 . . ?
H8BH C8B2 H8BI 109.5 . . ?
C6B2 O7B2 C9B2 95.1(14) . . ?
C7B7 O2B7 C2B7 119.9(7) . . ?
O7B2 C9B2 H9B1 109.5 . . ?
O7B2 C9B2 H9B2 109.5 . . ?
H9B1 C9B2 H9B2 109.5 . . ?
O7B2 C9B2 H9B3 109.5 . . ?
H9B1 C9B2 H9B3 109.5 . . ?
H9B2 C9B2 H9B3 109.5 . . ?
C3A5 O3A5 H3A9 109.5 . . ?
C3A5 O7A5 H7AJ 109.5 . . ?
O3B5 C9B5 H9BX 109.5 . . ?
O3B5 C9B5 H9BY 109.5 . . ?
H9BX C9B5 H9BY 109.5 . . ?
O3B5 C9B5 H9BZ 109.5 . . ?
H9BX C9B5 H9BZ 109.5 . . ?
H9BY C9B5 H9BZ 109.5 . . ?
C3B6 O3B6 H3B8 109.5 . . ?
C7B6 O2B6 C2B6 118.8(8) . . ?
O2B7 C7B7 H7BA 109.5 . . ?
O2B7 C7B7 H7BB 109.5 . . ?
H7BA C7B7 H7BB 109.5 . . ?
O2B7 C7B7 H7BC 109.5 . . ?
H7BA C7B7 H7BC 109.5 . . ?
H7BB C7B7 H7BC 109.5 . . ?
O2B1 C7B1 H7BD 109.5 . . ?
O2B1 C7B1 H7BE 109.5 . . ?
H7BD C7B1 H7BE 109.5 . . ?
O2B1 C7B1 H7BF 109.5 . . ?
H7BD C7B1 H7BF 109.5 . . ?
H7BE C7B1 H7BF 109.5 . . ?
O2B6 C7B6 H25 109.5 . . ?
O2B6 C7B6 H26 109.5 . . ?
H25 C7B6 H26 109.5 . . ?
O2B6 C7B6 H27 109.5 . . ?
H25 C7B6 H27 109.5 . . ?
H26 C7B6 H27 109.5 . . ?
O2A2 C7A2 H7AG 109.5 . . ?
O2A2 C7A2 H7AH 109.5 . . ?
H7AG C7A2 H7AH 109.5 . . ?
O2A2 C7A2 H7AI 109.5 . . ?
H7AG C7A2 H7AI 109.5 . . ?
H7AH C7A2 H7AI 109.5 . . ?
O2A2 C7C2 H7C1 109.5 . . ?
O2A2 C7C2 H7C2 109.5 . . ?
H7C1 C7C2 H7C2 109.5 . . ?
O2A2 C7C2 H7C3 109.5 . . ?
H7C1 C7C2 H7C3 109.5 . . ?
H7C2 C7C2 H7C3 109.5 . . ?
C3B6 O3C6 H3C6 109.5 . . ?

loop_
_geom_bond_atom_site_label_1
_geom_bond_atom_site_label_2
_geom_bond_distance
_geom_bond_site_symmetry_2
_geom_bond_publ_flag
O4A2 C1A3 1.416(5) . ?
O4A2 C4A2 1.437(5) . ?
O2B2 C7B2 1.426(6) . ?
O2B2 C2B2 1.430(6) . ?
O4B3 C1B4 1.418(5) . ?
O4B3 C4B3 1.436(5) . ?
O4B2 C1B3 1.408(5) . ?
O4B2 C4B2 1.436(5) . ?
O5A3 C1A3 1.422(5) . ?
O5A3 C5A3 1.438(5) . ?
O5A2 C1A2 1.417(6) . ?
O5A2 C5A2 1.445(5) . ?
O5A1 C1A1 1.404(5) . ?
O5A1 C5A1 1.439(5) . ?
O4A7 C1A1 1.406(5) . ?
O4A7 C4A7 1.437(5) . ?
O5B4 C1B4 1.409(6) . ?
O5B4 C5B4 1.441(6) . ?
O4A1 C1A2 1.416(5) . ?
O4A1 C4A1 1.430(5) . ?
O4A3 C1A4 1.423(6) . ?
O4A3 C4A3 1.432(6) . ?
O5B3 C1B3 1.419(6) . ?
O5B3 C5B3 1.443(5) . ?
O3A7 C3A7 1.426(5) . ?
O3A7 H3A7 0.8400 . ?
O3A3 C3A3 1.418(5) . ?
O3A3 H3A3 0.8400 . ?
O6B3 C6B3 1.404(5) . ?
O6B3 C8B3 1.420(6) . ?
O3A2 C3A2 1.431(6) . ?
O3A2 H3A2 0.8400 . ?
O6B1 C6B1 1.414(6) . ?
O6B1 C8B1 1.421(6) . ?
O3A6 C3A6 1.422(6) . ?
O3A6 H3A6 0.8400 . ?
O4A6 C1A7 1.404(6) . ?
O4A6 C4A6 1.435(5) . ?
O4B1 C1B2 1.402(6) . ?
O4B1 C4B1 1.437(6) . ?
O4B4 C1B5 1.417(5) . ?
O4B4 C4B4 1.433(6) . ?
O2A7 C7A7 1.426(6) . ?
O2A7 C2A7 1.427(5) . ?
O5B1 C1B1 1.416(6) . ?
O5B1 C5B1 1.438(6) . ?
O1A C3A 1.363(6) . ?
O1A H1A 0.8400 . ?
O4B7 C1B1 1.416(6) . ?
O4B7 C4B7 1.447(7) . ?
C4A2 C3A2 1.513(6) . ?
C4A2 C5A2 1.525(6) . ?
C4A2 H4A2 1.0000 . ?
O5A4 C1A4 1.397(7) . ?
O5A4 C5A4 1.446(6) . ?
O2B5 C2B5 1.428(6) . ?
O2B5 C7B5 1.444(6) . ?
O5A7 C1A7 1.415(6) . ?
O5A7 C5A7 1.448(5) . ?
O2A6 C7A6 1.386(7) . ?
O2A6 C2A6 1.422(6) . ?
O5B2 C1B2 1.414(5) . ?
O5B2 C5B2 1.447(5) . ?
O5B5 C1B5 1.418(6) . ?
O5B5 C5B5 1.439(7) . ?
O2A3 C2A3 1.430(6) . ?
O2A3 C7A3 1.436(6) . ?
O2A1 C7A1 1.412(6) . ?
O2A1 C2A1 1.434(5) . ?
O3B2 C3B2 1.426(6) . ?
O3B2 H3B2 0.8400 . ?
O6A2 C8A2 1.411(6) . ?
O6A2 C6A2 1.417(6) . ?
O3A1 C3A1 1.416(6) . ?
O3A1 H3A1 0.8400 . ?
O2B4 C2B4 1.435(6) . ?
O2B4 C7B4 1.442(7) . ?
O6B7 C8B7 1.418(6) . ?
O6B7 C6B7 1.423(6) . ?
O3B3 C3B3 1.427(6) . ?
O3B3 H3B3 0.8400 . ?
O5A6 C1A6 1.402(7) . ?
O5A6 C5A6 1.450(6) . ?
C1A3 C2A3 1.524(7) . ?
C1A3 H1A3 1.0000 . ?
C5A2 C6A2 1.515(6) . ?
C5A2 H5A2 1.0000 . ?
C3A6 C4A6 1.509(7) . ?
C3A6 C2A6 1.525(7) . ?
C3A6 H7 1.0000 . ?
C8A C14A 1.520(6) . ?
C8A C7A 1.520(7) . ?
C8A C9A 1.534(6) . ?
C8A H8A 1.0000 . ?
O2B3 C7B3 1.406(7) . ?
O2B3 C2B3 1.421(6) . ?
C5A3 C6A3 1.521(6) . ?
C5A3 C4A3 1.526(6) . ?
C5A3 H5A3 1.0000 . ?
O5B7 C1B7 1.408(7) . ?
O5B7 C5B7 1.431(7) . ?
C2A7 C3A7 1.517(6) . ?
C2A7 C1A7 1.519(7) . ?
C2A7 H2A7 1.0000 . ?
O3B4 C3B4 1.415(5) . ?
O3B4 H3B4 0.8400 . ?
C9A C10A 1.533(6) . ?
C9A C11A 1.551(6) . ?
C9A H9A 1.0000 . ?
C1B4 C2B4 1.523(7) . ?
C1B4 H1B4 1.0000 . ?
O6A7 C8A7 1.404(8) . ?
O6A7 C6A7 1.423(6) . ?
C3B4 C2B4 1.519(7) . ?
C3B4 C4B4 1.519(6) . ?
C3B4 H8 1.0000 . ?
C5B3 C6B3 1.509(6) . ?
C5B3 C4B3 1.520(6) . ?
C5B3 H5B3 1.0000 . ?
O2A2 C7C2 1.424(11) . ?
O2A2 C7A2 1.430(12) . ?
O2A2 C2A2 1.438(6) . ?
C3A3 C2A3 1.522(7) . ?
C3A3 C4A3 1.529(6) . ?
C3A3 H15 1.0000 . ?
O2A C17A 1.419(7) . ?
O2A H2A 0.8400 . ?
C4A6 C5A6 1.534(7) . ?
C4A6 H4A6 1.0000 . ?
O6A1 C6A1 1.423(7) . ?
O6A1 C8A1 1.441(7) . ?
C3A7 C4A7 1.539(6) . ?
C3A7 H16 1.0000 . ?
C3A1 C2A1 1.497(7) . ?
C3A1 C4A1 1.526(6) . ?
C3A1 H17 1.0000 . ?
C14A C15A 1.535(6) . ?
C14A C13A 1.539(6) . ?
C14A H14A 1.0000 . ?
O3B5 C9B5 1.399(3) . ?
O3B5 C3B5 1.412(7) . ?
O3B5 H3B5 0.8400 . ?
C12A C13A 1.531(6) . ?
C12A C11A 1.549(6) . ?
C12A H12A 0.9900 . ?
C12A H12B 0.9900 . ?
C4B2 C5B2 1.489(6) . ?
C4B2 C3B2 1.516(6) . ?
C4B2 H4B2 1.0000 . ?
O3B7 C3B7 1.411(8) . ?
O3B7 H3B7 0.8400 . ?
C5A C4A 1.394(7) . ?
C5A C10A 1.401(6) . ?
C5A C6A 1.515(6) . ?
C4A C3A 1.397(7) . ?
C4A H4A 0.9500 . ?
O1B C3B 1.370(6) . ?
O1B H1B 0.8400 . ?
C1B3 C2B3 1.520(7) . ?
C1B3 H1B3 1.0000 . ?
C4B3 C3B3 1.520(6) . ?
C4B3 H4B3 1.0000 . ?
C10A C1A 1.401(6) . ?
C4A1 C5A1 1.531(6) . ?
C4A1 H4A1 1.0000 . ?
C6A1 C5A1 1.532(6) . ?
C6A1 H6A1 0.9900 . ?
C6A1 H6A2 0.9900 . ?
C5B4 C6B4 1.505(7) . ?
C5B4 C4B4 1.528(6) . ?
C5B4 H5B4 1.0000 . ?
O4A5 C1A6 1.418(7) . ?
O4A5 C4A5 1.456(7) . ?
C5B2 C6B2 1.535(6) . ?
C5B2 H5B2 1.0000 . ?
C1B2 C2B2 1.527(7) . ?
C1B2 H1B2 1.0000 . ?
O3B1 C3B1 1.415(7) . ?
O3B1 H3B1 0.8400 . ?
C3B2 C2B2 1.516(7) . ?
C3B2 H18 1.0000 . ?
C2A2 C3A2 1.506(7) . ?
C2A2 C1A2 1.521(7) . ?
C2A2 H2A2 1.0000 . ?
O4A4 C1A5 1.414(7) . ?
O4A4 C4A4 1.440(7) . ?
C2B4 H2B4 1.0000 . ?
C3A2 H19 1.0000 . ?
C6A2 H6A3 0.9900 . ?
C6A2 H6A4 0.9900 . ?
C2A1 C1A1 1.536(6) . ?
C2A1 H2A1 1.0000 . ?
C3B3 C2B3 1.512(7) . ?
C3B3 H20 1.0000 . ?
C5A1 H5A1 1.0000 . ?
O4B5 C1B6 1.390(8) . ?
O4B5 C4B5 1.433(7) . ?
C11A H11A 0.9900 . ?
C11A H11B 0.9900 . ?
C2A C3A 1.377(7) . ?
C2A C1A 1.383(7) . ?
C2A H2A3 0.9500 . ?
C4A3 H4A3 1.0000 . ?
O6A3 C8A3 1.397(9) . ?
O6A3 C6A3 1.423(6) . ?
C2A3 H1 1.0000 . ?
C4B4 H4B4 1.0000 . ?
C5B1 C6B1 1.506(6) . ?
C5B1 C4B1 1.533(7) . ?
C5B1 H5B1 1.0000 . ?
C4B5 C3B5 1.510(8) . ?
C4B5 C5B5 1.525(8) . ?
C4B5 H4B5 1.0000 . ?
C6B1 H6B1 0.9900 . ?
C6B1 H6B2 0.9900 . ?
C1B5 C2B5 1.534(7) . ?
C1B5 H1B5 1.0000 . ?
O6B5 C6B5 1.409(8) . ?
O6B5 C8B5 1.417(7) . ?
O6A6 C8A6 1.415(6) . ?
O6A6 C6A6 1.421(8) . ?
C5A7 C6A7 1.511(7) . ?
C5A7 C4A7 1.523(6) . ?
C5A7 H5A7 1.0000 . ?
O6B4 C6B4 1.406(7) . ?
O6B4 C8B4 1.417(8) . ?
C17A C13A 1.526(6) . ?
C17A C16A 1.563(7) . ?
C17A H17A 1.0000 . ?
O4B6 C1B7 1.412(7) . ?
O4B6 C4B6 1.465(9) . ?
C4B7 C5B7 1.529(8) . ?
C4B7 C3B7 1.531(7) . ?
C4B7 H4B7 1.0000 . ?
C2B2 H2B2 1.0000 . ?
C6A7 H6A5 0.9900 . ?
C6A7 H6A6 0.9900 . ?
C1A1 H1A1 1.0000 . ?
C4A7 H4A7 1.0000 . ?
C13A C18A 1.535(7) . ?
C1B1 C2B1 1.521(8) . ?
C1B1 H1B1 1.0000 . ?
C6B3 H6B3 0.9900 . ?
C6B3 H6B4 0.9900 . ?
C1A2 H1A2 1.0000 . ?
C2B3 H2B3 1.0000 . ?
C1A7 H1A7 1.0000 . ?
C7B C8B 1.506(7) . ?
C7B C6B 1.538(8) . ?
C7B H7B1 0.9900 . ?
C7B H7B2 0.9900 . ?
C4B1 C3B1 1.527(7) . ?
C4B1 H4B1 1.0000 . ?
O2B C17B 1.428(7) . ?
O2B H2B 0.8400 . ?
C1A6 C2A6 1.526(7) . ?
C1A6 H1A6 1.0000 . ?
C1A H1A4 0.9500 . ?
O2B1 C2B1 1.419(7) . ?
O2B1 C7B1 1.466(9) . ?
C1A4 C2A4 1.537(8) . ?
C1A4 H2 1.0000 . ?
C2A6 H2A6 1.0000 . ?
C6B7 C5B7 1.503(7) . ?
C6B7 H6B5 0.9900 . ?
C6B7 H6B6 0.9900 . ?
C5A6 C6A6 1.497(8) . ?
C5A6 H5A6 1.0000 . ?
O6A4 C8A4 1.429(8) . ?
O6A4 C6A4 1.448(8) . ?
C6A3 H6A7 0.9900 . ?
C6A3 H6A8 0.9900 . ?
C1B C10B 1.385(8) . ?
C1B C2B 1.393(9) . ?
C1B H1B6 0.9500 . ?
C6A C7A 1.538(7) . ?
C6A H6A9 0.9900 . ?
C6A H6AX 0.9900 . ?
C2B5 C3B5 1.512(8) . ?
C2B5 H2B5 1.0000 . ?
C3B5 H21 1.0000 . ?
C6A6 H3 0.9900 . ?
C6A6 H4 0.9900 . ?
C9B C10B 1.534(8) . ?
C9B C11B 1.541(7) . ?
C9B C8B 1.544(7) . ?
C9B H9B 1.0000 . ?
C7A H7A1 0.9900 . ?
C7A H7A2 0.9900 . ?
C6B4 H6B7 0.9900 . ?
C6B4 H6B8 0.9900 . ?
C5A4 C6A4 1.493(8) . ?
C5A4 C4A4 1.531(8) . ?
C5A4 H5A4 1.0000 . ?
C5B5 C6B5 1.516(8) . ?
C5B5 H5B5 1.0000 . ?
C8B3 H8B1 0.9800 . ?
C8B3 H8B2 0.9800 . ?
C8B3 H8B3 0.9800 . ?
C4B C3B 1.357(8) . ?
C4B C5B 1.431(8) . ?
C4B H4B 0.9500 . ?
C18A H18A 0.9800 . ?
C18A H18B 0.9800 . ?
C18A H18C 0.9800 . ?
C6B2 O6B2 1.362(7) . ?
C6B2 O7B2 1.393(3) . ?
C6B2 H6B9 0.9900 . ?
C6B2 H6BX 0.9900 . ?
C4A4 C3A4 1.495(9) . ?
C4A4 H4A4 1.0000 . ?
C7A7 H5 0.9800 . ?
C7A7 H6 0.9800 . ?
C7A7 H7A3 0.9800 . ?
C10B C5B 1.394(7) . ?
O2A4 C2A4 1.404(8) . ?
O2A4 C7A4 1.412(9) . ?
C6A4 H6AY 0.9900 . ?
C6A4 H6AZ 0.9900 . ?
C8B7 H8B4 0.9800 . ?
C8B7 H8B5 0.9800 . ?
C8B7 H8B6 0.9800 . ?
C3B C2B 1.390(8) . ?
C2B H2B1 0.9500 . ?
C2A4 C3A4 1.519(10) . ?
C2A4 H2A4 1.0000 . ?
C5B C6B 1.499(8) . ?
C11B C12B 1.534(8) . ?
C11B H11C 0.9900 . ?
C11B H11D 0.9900 . ?
C8B C14B 1.553(8) . ?
C8B H8B 1.0000 . ?
C3B1 C2B1 1.515(8) . ?
C3B1 H22 1.0000 . ?
O2A5 C2A5 1.377(11) . ?
O2A5 C7A5 1.432(9) . ?
C18B C13B 1.519(8) . ?
C18B H18D 0.9800 . ?
C18B H18E 0.9800 . ?
C18B H18F 0.9800 . ?
C3B7 C2B7 1.525(10) . ?
C3B7 H23 1.0000 . ?
C5B7 H5B7 1.0000 . ?
C14B C13B 1.523(7) . ?
C14B C15B 1.536(8) . ?
C14B H14B 1.0000 . ?
C8B1 H8B7 0.9800 . ?
C8B1 H8B8 0.9800 . ?
C8B1 H8B9 0.9800 . ?
C15A C16A 1.541(8) . ?
C15A H15A 0.9900 . ?
C15A H15B 0.9900 . ?
C13B C12B 1.529(8) . ?
C13B C17B 1.536(9) . ?
C6B H24 0.9900 . ?
C6B H6BY 0.9900 . ?
C2B1 H9 1.0000 . ?
C6B5 H10 0.9900 . ?
C6B5 H11 0.9900 . ?
C7B5 H12 0.9800 . ?
C7B5 H13 0.9800 . ?
C7B5 H7B3 0.9800 . ?
C7A1 H7A4 0.9800 . ?
C7A1 H7A5 0.9800 . ?
C7A1 H7A6 0.9800 . ?
C7B2 H7B4 0.9800 . ?
C7B2 H7B5 0.9800 . ?
C7B2 H7B6 0.9800 . ?
C3A4 O3A4 1.418(7) . ?
C3A4 H3A4 1.0000 . ?
O5B6 C1B6 1.415(9) . ?
O5B6 C5B6 1.452(8) . ?
O3A4 H3A5 0.8400 . ?
C8A1 H8A1 0.9800 . ?
C8A1 H8A2 0.9800 . ?
C8A1 H8A3 0.9800 . ?
C16A H16A 0.9900 . ?
C16A H16B 0.9900 . ?
O5A5 C1A5 1.421(10) . ?
O5A5 C5A5 1.460(9) . ?
C8A2 H8A4 0.9800 . ?
C8A2 H8A5 0.9800 . ?
C8A2 H8A6 0.9800 . ?
C12B H12C 0.9900 . ?
C12B H12D 0.9900 . ?
C1B7 C2B7 1.528(11) . ?
C1B7 H1B7 1.0000 . ?
C7A3 H7A7 0.9800 . ?
C7A3 H7A8 0.9800 . ?
C7A3 H7A9 0.9800 . ?
C15B C16B 1.579(9) . ?
C15B H15C 0.9900 . ?
C15B H15D 0.9900 . ?
C2B7 O2B7 1.431(7) . ?
C2B7 H2B7 1.0000 . ?
C16B C17B 1.546(9) . ?
C16B H16C 0.9900 . ?
C16B H16D 0.9900 . ?
C5A5 C6A5 1.501(12) . ?
C5A5 C4A5 1.531(10) . ?
C5A5 H5A5 1.0000 . ?
C1A5 C2A5 1.510(10) . ?
C1A5 H1A5 1.0000 . ?
C8B5 H8BX 0.9800 . ?
C8B5 H8BY 0.9800 . ?
C8B5 H8BZ 0.9800 . ?
C7B4 H7B7 0.9800 . ?
C7B4 H7B8 0.9800 . ?
C7B4 H7B9 0.9800 . ?
O6B6 C6B6 1.340(10) . ?
O6B6 C8B6 1.437(11) . ?
C4A5 C3A5 1.506(12) . ?
C4A5 H4A5 1.0000 . ?
C7B3 H7BX 0.9800 . ?
C7B3 H7BY 0.9800 . ?
C7B3 H7BZ 0.9800 . ?
C17B H17B 1.0000 . ?
C8A6 H8A7 0.9800 . ?
C8A6 H8A8 0.9800 . ?
C8A6 H8A9 0.9800 . ?
O6A5 C8A5 1.340(13) . ?
O6A5 C6A5 1.401(10) . ?
C3A5 O3A5 1.403(7) . ?
C3A5 O7A5 1.444(6) . ?
C3A5 C2A5 1.562(9) . ?
C3A5 H3A8 1.0000 . ?
C8A3 H8AX 0.9800 . ?
C8A3 H8AY 0.9800 . ?
C8A3 H8AZ 0.9800 . ?
C3B6 O3B6 1.402(10) . ?
C3B6 O3C6 1.481(11) . ?
C3B6 C2B6 1.530(12) . ?
C3B6 C4B6 1.552(10) . ?
C3B6 H3B6 1.0000 . ?
C7A5 H7AX 0.9800 . ?
C7A5 H7AY 0.9800 . ?
C7A5 H7AZ 0.9800 . ?
C4B6 C5B6 1.507(12) . ?
C4B6 H4B6 1.0000 . ?
C2A5 H2A5 1.0000 . ?
C7A4 H7AA 0.9800 . ?
C7A4 H7AB 0.9800 . ?
C7A4 H7AC 0.9800 . ?
C5B6 C6B6 1.547(11) . ?
C5B6 H5B6 1.0000 . ?
C6A5 H6AA 0.9900 . ?
C6A5 H6AB 0.9900 . ?
C1B6 C2B6 1.499(13) . ?
C1B6 H14 1.0000 . ?
C7A6 H7AD 0.9800 . ?
C7A6 H7AE 0.9800 . ?
C7A6 H7AF 0.9800 . ?
C6B6 H6BZ 0.9900 . ?
C6B6 H6BA 0.9900 . ?
C8B4 H8BA 0.9800 . ?
C8B4 H8BB 0.9800 . ?
C8B4 H8BC 0.9800 . ?
C8A7 H8AA 0.9800 . ?
C8A7 H8AB 0.9800 . ?
C8A7 H8AC 0.9800 . ?
C8A4 H8AD 0.9800 . ?
C8A4 H8AE 0.9800 . ?
C8A4 H8AF 0.9800 . ?
C2B6 O2B6 1.420(10) . ?
C2B6 H2B6 1.0000 . ?
C8A5 H8AG 0.9800 . ?
C8A5 H8AH 0.9800 . ?
C8A5 H8AI 0.9800 . ?
C8B6 H8BD 0.9800 . ?
C8B6 H8BE 0.9800 . ?
C8B6 H8BF 0.9800 . ?
O6B2 C8B2 1.396(6) . ?
C8B2 H8BG 0.9800 . ?
C8B2 H8BH 0.9800 . ?
C8B2 H8BI 0.9800 . ?
O7B2 C9B2 1.402(6) . ?
O2B7 C7B7 1.315(9) . ?
C9B2 H9B1 0.9800 . ?
C9B2 H9B2 0.9800 . ?
C9B2 H9B3 0.9800 . ?
O3A5 H3A9 0.8400 . ?
O7A5 H7AJ 0.8400 . ?
C9B5 H9BX 0.9800 . ?
C9B5 H9BY 0.9800 . ?
C9B5 H9BZ 0.9800 . ?
O3B6 H3B8 0.8400 . ?
O2B6 C7B6 1.367(10) . ?
C7B7 H7BA 0.9800 . ?
C7B7 H7BB 0.9800 . ?
C7B7 H7BC 0.9800 . ?
C7B1 H7BD 0.9800 . ?
C7B1 H7BE 0.9800 . ?
C7B1 H7BF 0.9800 . ?
C7B6 H25 0.9800 . ?
C7B6 H26 0.9800 . ?
C7B6 H27 0.9800 . ?
C7A2 H7AG 0.9800 . ?
C7A2 H7AH 0.9800 . ?
C7A2 H7AI 0.9800 . ?
C7C2 H7C1 0.9800 . ?
C7C2 H7C2 0.9800 . ?
C7C2 H7C3 0.9800 . ?
O3C6 H3C6 0.8400 . ?

loop_
_geom_hbond_atom_site_label_D
_geom_hbond_atom_site_label_H
_geom_hbond_atom_site_label_A
_geom_hbond_distance_DH
_geom_hbond_distance_HA
_geom_hbond_distance_DA
_geom_hbond_angle_DHA
_geom_hbond_site_symmetry_A
_geom_hbond_publ_flag
O3A7 H3A7 O4A7 0.84 2.45 2.854(4) 110.3 . yes
O3A7 H3A7 O2A1 0.84 1.97 2.800(5) 169.1 . yes
O3A3 H3A3 O4A3 0.84 2.44 2.847(5) 110.5 . yes
O3A3 H3A3 O2A4 0.84 1.95 2.772(6) 166.7 . yes
O3A2 H3A2 O2A3 0.84 2.06 2.865(5) 160.2 . yes
O3A6 H3A6 O4A6 0.84 2.40 2.813(5) 111.0 . yes
O3A6 H3A6 O2A7 0.84 1.91 2.745(5) 172.5 . yes
O1A H1A O2W 0.84 1.93 2.719(5) 156.8 . yes
O3B2 H3B2 O2B3 0.84 2.03 2.848(5) 165.8 . yes
O3A1 H3A1 O4A1 0.84 2.45 2.851(5) 110.3 . yes
O3A1 H3A1 O2A2 0.84 1.90 2.739(5) 172.4 . yes
O3B3 H3B3 O2B4 0.84 2.17 3.013(5) 176.1 . yes
C2A7 H2A7 O3B2 1.00 2.55 3.516(6) 161.7 2_656 yes
O3B4 H3B4 O2B5 0.84 2.09 2.913(5) 167.8 . yes
O3B5 H3B5^j O2B6 0.84 2.12 2.956(8) 173.2 . yes
O3B7 H3B7 O4B7 0.84 2.43 2.840(5) 111.0 . yes
O3B7 H3B7 O2B1 0.84 1.98 2.812(7) 172.0 . yes
C4A H4A O5B2 0.95 2.54 3.284(5) 135.3 2_556 yes
O1B H1B O3A6 0.84 1.87 2.710(5) 178.7 2_546 yes
C1B2 H1B2 O1A 1.00 2.54 3.501(6) 162.0 2_546 yes
O3B1 H3B1 O2B2 0.84 1.91 2.742(6) 170.1 . yes
C2A2 H2A2 O5A6 1.00 2.39 3.308(6) 151.8 2_646 yes
C2B4 H2B4 O5W 1.00 2.43 3.429(7) 173.0 . yes
C6A2 H6A3 O5A3 0.99 2.54 3.426(6) 149.7 . yes
C2A3 H1 O6B3 1.00 2.62 3.508(6) 148.4 . yes
C6A7 H6A5 O5A1 0.99 2.58 3.480(6) 151.3 . yes
C6A7 H6A6 O7B2^b 0.99 2.54 3.409(15) 146.1 2_656 yes
C2B3 H2B3 O5A3 1.00 2.57 3.540(6) 162.5 . yes
O2B H2B O9W 0.84 2.12 2.756(10) 131.7 . yes
O2B H2B O14W 0.84 2.16 2.895(13) 146.8 . yes
C6A3 H6A7 O5A4 0.99 2.57 3.475(6) 151.5 . yes
C6A6 H4 O6A7 0.99 2.64 3.593(7) 161.4 . yes
C6B4 H6B8 O5B5 0.99 2.63 3.356(7) 130.1 . yes
C8B3 H8B3 O3A3 0.98 2.43 3.272(7) 143.7 . yes
C4B H4B O3A6 0.95 2.64 3.331(6) 130.4 2_546 yes
C6B2 H6B9^a O5B3 0.99 2.54 3.472(6) 156.4 . yes
C7A7 H6 O3B2 0.98 2.61 3.544(7) 160.0 2_656 yes
C6A4 H6AZ O5A5 0.99 2.63 3.397(8) 134.4 . yes
C8B7 H8B6 O3B4 0.98 2.58 3.556(7) 174.8 2_547 yes
C2A4 H2A4 O11W 1.00 2.25 3.128(10) 145.7 . yes
C6B5 H10 O5B6 0.99 2.46 3.368(10) 151.5 . yes
C7B5 H12 O3B5 0.98 2.42 3.065(8) 122.5 . yes
C7B5 H7B3 O2A1 0.98 2.47 3.430(7) 168.1 1_556 yes
C7A1 H7A6 O3B4 0.98 2.67 3.298(6) 121.7 1_554 yes
C7B2 H7B4 O3B2 0.98 2.52 3.019(7) 111.4 . yes
C7B2 H7B5 O3A7 0.98 2.54 3.507(7) 167.2 2_646 yes
O3A4 H3A5 O2A5 0.84 2.01 2.840(8) 168.8 . yes
C8A1 H8A2 O5A1 0.98 2.40 3.034(7) 122.0 . yes
C8A2 H8A4 O1B 0.98 2.42 3.395(8) 172.7 1_655 yes
C7A3 H7A7 O3A3 0.98 2.51 3.103(7) 119.2 . yes
C2B7 H2B7 O11W 1.00 2.49 3.384(10) 147.9 2_547 yes
C4A5 H4A5 O7W 1.00 2.55 3.424(7) 146.4 . yes
C7B3 H7BZ O1B 0.98 2.64 3.131(7) 111.3 1_655 yes
C8A6 H8A8 O15W 0.98 2.64 3.55(3) 156.0 2_656 yes
C7A5 H7AX O3A5^c 0.98 2.62 3.143(12) 113.7 . yes
C7A5 H7AX O7A5^d 0.98 2.18 2.810(16) 120.3 . yes
C7A5 H7AY O3B6^a 0.98 2.50 3.177(11) 126.4 2_557 yes
C7A4 H7AA O3A4 0.98 2.61 3.167(10) 115.9 . yes
C1B6 H14 O2W 1.00 2.44 3.421(9) 166.4 1_556 yes
C8B4 H8BC O3B7 0.98 2.61 3.582(9) 171.0 2_557 yes
O3A5^c H3A9^c O2A6 0.84 2.01 2.763(7) 149.3 . yes
O3A5^c H3A9^c O4A5 0.84 2.38 2.796(8) 111.5 . yes
O7A5^d H7AJ^d O2A6 0.84 1.98 2.822(12) 174.8 . yes
O3B6^a H3B8^a O2B7 0.84 2.15 2.973(11) 167.0 . yes
C7B7 H7BA O3A4 0.98 2.50 3.433(15) 158.6 2_547 yes
C7B7 H7BC O3B7 0.98 2.65 3.208(10) 116.6 . yes
C7B7 H7BC O4W 0.98 2.51 3.403(10) 151.9 . yes
C7B1 H7BF O3B1 0.98 2.26 2.964(10) 127.6 . yes
C7A2^a H7AI^a O3A2 0.98 2.46 3.066(13) 119.9 . yes
C7A2^a H7AI^a O15W 0.98 1.95 2.69(3) 131.1 . yes

loop_
_geom_torsion_atom_site_label_1
_geom_torsion_atom_site_label_2
_geom_torsion_atom_site_label_3
_geom_torsion_atom_site_label_4
_geom_torsion
_geom_torsion_site_symmetry_1
_geom_torsion_site_symmetry_2
_geom_torsion_site_symmetry_3
_geom_torsion_site_symmetry_4
_geom_torsion_publ_flag
C1A3 O4A2 C4A2 C3A2 125.5(4) . . . . ?
C1A3 O4A2 C4A2 C5A2 -113.8(4) . . . . ?
C4A2 O4A2 C1A3 O5A3 108.0(4) . . . . ?
C4A2 O4A2 C1A3 C2A3 -131.2(4) . . . . ?
C5A3 O5A3 C1A3 O4A2 60.7(5) . . . . ?
C5A3 O5A3 C1A3 C2A3 -59.3(5) . . . . ?
C1A2 O5A2 C5A2 C6A2 -179.5(3) . . . . ?
C1A2 O5A2 C5A2 C4A2 58.7(4) . . . . ?
O4A2 C4A2 C5A2 O5A2 -170.2(3) . . . . ?
C3A2 C4A2 C5A2 O5A2 -52.9(5) . . . . ?
O4A2 C4A2 C5A2 C6A2 71.1(4) . . . . ?
C3A2 C4A2 C5A2 C6A2 -171.5(4) . . . . ?
C1A3 O5A3 C5A3 C6A3 -176.5(4) . . . . ?
C1A3 O5A3 C5A3 C4A3 59.7(5) . . . . ?
C7A7 O2A7 C2A7 C3A7 -86.8(5) . . . . ?
C7A7 O2A7 C2A7 C1A7 151.2(4) . . . . ?
C14A C8A C9A C10A 178.5(4) . . . . ?
C7A C8A C9A C10A 53.6(5) . . . . ?
C14A C8A C9A C11A -54.3(5) . . . . ?
C7A C8A C9A C11A -179.2(4) . . . . ?
C5B4 O5B4 C1B4 O4B3 63.9(5) . . . . ?
C5B4 O5B4 C1B4 C2B4 -58.7(5) . . . . ?
C4B3 O4B3 C1B4 O5B4 98.1(4) . . . . ?
C4B3 O4B3 C1B4 C2B4 -139.0(4) . . . . ?
C1B3 O5B3 C5B3 C6B3 -175.0(3) . . . . ?
C1B3 O5B3 C5B3 C4B3 61.3(4) . . . . ?
C1A7 O4A6 C4A6 C3A6 126.7(4) . . . . ?
C1A7 O4A6 C4A6 C5A6 -111.9(5) . . . . ?
O3A6 C3A6 C4A6 O4A6 -62.9(5) . . . . ?
C2A6 C3A6 C4A6 O4A6 177.4(4) . . . . ?
O3A6 C3A6 C4A6 C5A6 176.8(4) . . . . ?
C2A6 C3A6 C4A6 C5A6 57.1(5) . . . . ?
O2A7 C2A7 C3A7 O3A7 69.2(5) . . . . ?
C1A7 C2A7 C3A7 O3A7 -171.5(4) . . . . ?
O2A7 C2A7 C3A7 C4A7 -169.6(4) . . . . ?
C1A7 C2A7 C3A7 C4A7 -50.3(5) . . . . ?
C7A C8A C14A C15A -55.4(6) . . . . ?
C9A C8A C14A C15A -177.5(4) . . . . ?
C7A C8A C14A C13A -177.5(4) . . . . ?
C9A C8A C14A C13A 60.4(5) . . . . ?
C1B3 O4B2 C4B2 C5B2 -103.1(4) . . . . ?
C1B3 O4B2 C4B2 C3B2 136.6(4) . . . . ?
C10A C5A C4A C3A 0.4(7) . . . . ?
C6A C5A C4A C3A 179.7(4) . . . . ?
C4B2 O4B2 C1B3 O5B3 118.4(4) . . . . ?
C4B2 O4B2 C1B3 C2B3 -119.5(4) . . . . ?
C5B3 O5B3 C1B3 O4B2 60.9(5) . . . . ?
C5B3 O5B3 C1B3 C2B3 -60.3(4) . . . . ?
C1B4 O4B3 C4B3 C5B3 -118.8(4) . . . . ?
C1B4 O4B3 C4B3 C3B3 120.1(4) . . . . ?
O5B3 C5B3 C4B3 O4B3 -177.6(3) . . . . ?
C6B3 C5B3 C4B3 O4B3 63.0(5) . . . . ?
O5B3 C5B3 C4B3 C3B3 -58.2(4) . . . . ?
C6B3 C5B3 C4B3 C3B3 -177.6(4) . . . . ?
C4A C5A C10A C1A 0.4(7) . . . . ?
C6A C5A C10A C1A -179.0(4) . . . . ?
C4A C5A C10A C9A -177.5(4) . . . . ?
C6A C5A C10A C9A 3.2(7) . . . . ?
C8A C9A C10A C1A 160.2(4) . . . . ?
C11A C9A C10A C1A 33.4(6) . . . . ?
C8A C9A C10A C5A -22.1(6) . . . . ?
C11A C9A C10A C5A -148.9(4) . . . . ?
C1A2 O4A1 C4A1 C3A1 124.0(4) . . . . ?
C1A2 O4A1 C4A1 C5A1 -115.7(4) . . . . ?
O3A1 C3A1 C4A1 O4A1 -65.4(5) . . . . ?
C2A1 C3A1 C4A1 O4A1 173.3(3) . . . . ?
O3A1 C3A1 C4A1 C5A1 175.0(4) . . . . ?
C2A1 C3A1 C4A1 C5A1 53.7(5) . . . . ?
C8A1 O6A1 C6A1 C5A1 93.3(5) . . . . ?
C1B4 O5B4 C5B4 C6B4 -176.3(4) . . . . ?
C1B4 O5B4 C5B4 C4B4 59.2(5) . . . . ?
C1B2 O5B2 C5B2 C4B2 64.4(5) . . . . ?
C1B2 O5B2 C5B2 C6B2 -170.5(4) . . . . ?
O4B2 C4B2 C5B2 O5B2 -172.4(3) . . . . ?
C3B2 C4B2 C5B2 O5B2 -55.3(5) . . . . ?
O4B2 C4B2 C5B2 C6B2 66.7(5) . . . . ?
C3B2 C4B2 C5B2 C6B2 -176.3(4) . . . . ?
C4B1 O4B1 C1B2 O5B2 112.9(4) . . . . ?
C4B1 O4B1 C1B2 C2B2 -127.0(4) . . . . ?
C5B2 O5B2 C1B2 O4B1 57.0(5) . . . . ?
C5B2 O5B2 C1B2 C2B2 -63.0(5) . . . . ?
O4B2 C4B2 C3B2 O3B2 -68.9(4) . . . . ?
C5B2 C4B2 C3B2 O3B2 170.2(4) . . . . ?
O4B2 C4B2 C3B2 C2B2 170.2(4) . . . . ?
C5B2 C4B2 C3B2 C2B2 49.3(5) . . . . ?
C7C2 O2A2 C2A2 C3A2 -139.3(8) . . . . ?
C7A2 O2A2 C2A2 C3A2 -88.1(7) . . . . ?
C7C2 O2A2 C2A2 C1A2 100.1(8) . . . . ?
C7A2 O2A2 C2A2 C1A2 151.2(7) . . . . ?
C7B4 O2B4 C2B4 C3B4 -115.1(5) . . . . ?
C7B4 O2B4 C2B4 C1B4 122.4(5) . . . . ?
O3B4 C3B4 C2B4 O2B4 60.2(5) . . . . ?
C4B4 C3B4 C2B4 O2B4 -178.2(4) . . . . ?
O3B4 C3B4 C2B4 C1B4 -178.0(4) . . . . ?
C4B4 C3B4 C2B4 C1B4 -56.4(5) . . . . ?
O5B4 C1B4 C2B4 O2B4 179.8(4) . . . . ?
O4B3 C1B4 C2B4 O2B4 56.3(5) . . . . ?
O5B4 C1B4 C2B4 C3B4 57.0(5) . . . . ?
O4B3 C1B4 C2B4 C3B4 -66.6(5) . . . . ?
O2A2 C2A2 C3A2 O3A2 65.6(5) . . . . ?
C1A2 C2A2 C3A2 O3A2 -175.7(4) . . . . ?
O2A2 C2A2 C3A2 C4A2 -172.8(3) . . . . ?
C1A2 C2A2 C3A2 C4A2 -54.0(5) . . . . ?
O4A2 C4A2 C3A2 O3A2 -68.6(4) . . . . ?
C5A2 C4A2 C3A2 O3A2 172.1(4) . . . . ?
O4A2 C4A2 C3A2 C2A2 171.3(3) . . . . ?
C5A2 C4A2 C3A2 C2A2 52.0(5) . . . . ?
C8A2 O6A2 C6A2 C5A2 -178.9(4) . . . . ?
O5A2 C5A2 C6A2 O6A2 67.3(4) . . . . ?
C4A2 C5A2 C6A2 O6A2 -172.3(4) . . . . ?
C7A1 O2A1 C2A1 C3A1 -141.4(4) . . . . ?
C7A1 O2A1 C2A1 C1A1 98.0(5) . . . . ?
O3A1 C3A1 C2A1 O2A1 60.6(5) . . . . ?
C4A1 C3A1 C2A1 O2A1 -177.1(3) . . . . ?
O3A1 C3A1 C2A1 C1A1 -178.8(4) . . . . ?
C4A1 C3A1 C2A1 C1A1 -56.6(5) . . . . ?
O4B3 C4B3 C3B3 O3B3 -62.6(5) . . . . ?
C5B3 C4B3 C3B3 O3B3 175.6(4) . . . . ?
O4B3 C4B3 C3B3 C2B3 177.4(4) . . . . ?
C5B3 C4B3 C3B3 C2B3 55.6(5) . . . . ?
C1A1 O5A1 C5A1 C4A1 56.0(5) . . . . ?
C1A1 O5A1 C5A1 C6A1 178.0(4) . . . . ?
O4A1 C4A1 C5A1 O5A1 -169.5(3) . . . . ?
C3A1 C4A1 C5A1 O5A1 -51.6(5) . . . . ?
O4A1 C4A1 C5A1 C6A1 72.6(5) . . . . ?
C3A1 C4A1 C5A1 C6A1 -169.6(4) . . . . ?
O6A1 C6A1 C5A1 O5A1 -61.6(5) . . . . ?
O6A1 C6A1 C5A1 C4A1 59.4(5) . . . . ?
C13A C12A C11A C9A -53.1(5) . . . . ?
C10A C9A C11A C12A 178.2(4) . . . . ?
C8A C9A C11A C12A 51.7(5) . . . . ?
C1A4 O4A3 C4A3 C5A3 -114.1(4) . . . . ?
C1A4 O4A3 C4A3 C3A3 126.0(4) . . . . ?
O5A3 C5A3 C4A3 O4A3 -176.1(3) . . . . ?
C6A3 C5A3 C4A3 O4A3 64.7(5) . . . . ?
O5A3 C5A3 C4A3 C3A3 -57.8(5) . . . . ?
C6A3 C5A3 C4A3 C3A3 -176.9(4) . . . . ?
O3A3 C3A3 C4A3 O4A3 -61.8(5) . . . . ?
C2A3 C3A3 C4A3 O4A3 178.3(4) . . . . ?
O3A3 C3A3 C4A3 C5A3 177.4(4) . . . . ?
C2A3 C3A3 C4A3 C5A3 57.5(5) . . . . ?
C7A3 O2A3 C2A3 C3A3 -96.5(5) . . . . ?
C7A3 O2A3 C2A3 C1A3 142.4(4) . . . . ?
O3A3 C3A3 C2A3 O2A3 61.3(5) . . . . ?
C4A3 C3A3 C2A3 O2A3 -176.5(4) . . . . ?
O3A3 C3A3 C2A3 C1A3 -179.1(4) . . . . ?
C4A3 C3A3 C2A3 C1A3 -56.8(5) . . . . ?
O4A2 C1A3 C2A3 O2A3 58.1(5) . . . . ?
O5A3 C1A3 C2A3 O2A3 179.4(3) . . . . ?
O4A2 C1A3 C2A3 C3A3 -64.3(5) . . . . ?
O5A3 C1A3 C2A3 C3A3 56.9(5) . . . . ?
C1B5 O4B4 C4B4 C3B4 126.9(4) . . . . ?
C1B5 O4B4 C4B4 C5B4 -113.7(4) . . . . ?
O3B4 C3B4 C4B4 O4B4 -64.5(5) . . . . ?
C2B4 C3B4 C4B4 O4B4 176.2(3) . . . . ?
O3B4 C3B4 C4B4 C5B4 176.2(4) . . . . ?
C2B4 C3B4 C4B4 C5B4 56.9(5) . . . . ?
O5B4 C5B4 C4B4 O4B4 -175.3(3) . . . . ?
C6B4 C5B4 C4B4 O4B4 63.9(5) . . . . ?
O5B4 C5B4 C4B4 C3B4 -57.6(5) . . . . ?
C6B4 C5B4 C4B4 C3B4 -178.4(5) . . . . ?
C1A C2A C3A O1A 179.4(4) . . . . ?
C1A C2A C3A C4A 0.0(7) . . . . ?
C5A C4A C3A O1A -180.0(4) . . . . ?
C5A C4A C3A C2A -0.6(7) . . . . ?
C1B1 O5B1 C5B1 C6B1 -177.6(4) . . . . ?
C1B1 O5B1 C5B1 C4B1 59.8(5) . . . . ?
C1B6 O4B5 C4B5 C3B5 139.0(6) . . . . ?
C1B6 O4B5 C4B5 C5B5 -99.3(6) . . . . ?
C8B1 O6B1 C6B1 C5B1 173.1(4) . . . . ?
O5B1 C5B1 C6B1 O6B1 67.3(5) . . . . ?
C4B1 C5B1 C6B1 O6B1 -171.0(4) . . . . ?
C4B4 O4B4 C1B5 O5B5 106.8(5) . . . . ?
C4B4 O4B4 C1B5 C2B5 -133.4(4) . . . . ?
C5B5 O5B5 C1B5 O4B4 56.8(5) . . . . ?
C5B5 O5B5 C1B5 C2B5 -61.9(5) . . . . ?
C1A7 O5A7 C5A7 C6A7 -175.7(4) . . . . ?
C1A7 O5A7 C5A7 C4A7 63.1(5) . . . . ?
C1B1 O4B7 C4B7 C5B7 -113.7(4) . . . . ?
C1B1 O4B7 C4B7 C3B7 127.8(4) . . . . ?
C7B2 O2B2 C2B2 C3B2 -85.4(5) . . . . ?
C7B2 O2B2 C2B2 C1B2 152.2(4) . . . . ?
O3B2 C3B2 C2B2 O2B2 68.6(5) . . . . ?
C4B2 C3B2 C2B2 O2B2 -169.2(4) . . . . ?
O3B2 C3B2 C2B2 C1B2 -171.1(4) . . . . ?
C4B2 C3B2 C2B2 C1B2 -49.0(5) . . . . ?
O4B1 C1B2 C2B2 O2B2 55.9(4) . . . . ?
O5B2 C1B2 C2B2 O2B2 177.6(3) . . . . ?
O4B1 C1B2 C2B2 C3B2 -66.8(5) . . . . ?
O5B2 C1B2 C2B2 C3B2 54.9(5) . . . . ?
C8A7 O6A7 C6A7 C5A7 179.6(6) . . . . ?
O5A7 C5A7 C6A7 O6A7 72.7(5) . . . . ?
C4A7 C5A7 C6A7 O6A7 -169.1(4) . . . . ?
C5A1 O5A1 C1A1 O4A7 61.3(5) . . . . ?
C5A1 O5A1 C1A1 C2A1 -59.0(5) . . . . ?
C4A7 O4A7 C1A1 O5A1 114.4(4) . . . . ?
C4A7 O4A7 C1A1 C2A1 -124.5(4) . . . . ?
O2A1 C2A1 C1A1 O5A1 179.0(3) . . . . ?
C3A1 C2A1 C1A1 O5A1 58.6(5) . . . . ?
O2A1 C2A1 C1A1 O4A7 56.8(5) . . . . ?
C3A1 C2A1 C1A1 O4A7 -63.6(5) . . . . ?
C1A1 O4A7 C4A7 C5A7 -109.5(4) . . . . ?
C1A1 O4A7 C4A7 C3A7 130.3(4) . . . . ?
O5A7 C5A7 C4A7 O4A7 -175.3(3) . . . . ?
C6A7 C5A7 C4A7 O4A7 67.9(5) . . . . ?
O5A7 C5A7 C4A7 C3A7 -57.8(5) . . . . ?
C6A7 C5A7 C4A7 C3A7 -174.6(4) . . . . ?
O3A7 C3A7 C4A7 O4A7 -66.4(4) . . . . ?
C2A7 C3A7 C4A7 O4A7 173.7(4) . . . . ?
O3A7 C3A7 C4A7 C5A7 173.1(3) . . . . ?
C2A7 C3A7 C4A7 C5A7 53.1(5) . . . . ?
O2A C17A C13A C12A 81.7(5) . . . . ?
C16A C17A C13A C12A -156.6(4) . . . . ?
O2A C17A C13A C18A -42.9(5) . . . . ?
C16A C17A C13A C18A 78.9(5) . . . . ?
O2A C17A C13A C14A -162.5(4) . . . . ?
C16A C17A C13A C14A -40.7(5) . . . . ?
C11A C12A C13A C17A 167.7(4) . . . . ?
C11A C12A C13A C18A -68.1(5) . . . . ?
C11A C12A C13A C14A 56.1(5) . . . . ?
C8A C14A C13A C17A 177.3(4) . . . . ?
C15A C14A C13A C17A 46.7(4) . . . . ?
C8A C14A C13A C12A -61.2(5) . . . . ?
C15A C14A C13A C12A 168.2(4) . . . . ?
C8A C14A C13A C18A 60.9(5) . . . . ?
C15A C14A C13A C18A -69.8(5) . . . . ?
C5B1 O5B1 C1B1 O4B7 58.3(5) . . . . ?
C5B1 O5B1 C1B1 C2B1 -63.2(5) . . . . ?
C4B7 O4B7 C1B1 O5B1 108.9(5) . . . . ?
C4B7 O4B7 C1B1 C2B1 -129.1(4) . . . . ?
C8B3 O6B3 C6B3 C5B3 -169.9(4) . . . . ?
O5B3 C5B3 C6B3 O6B3 -62.5(4) . . . . ?
C4B3 C5B3 C6B3 O6B3 57.7(5) . . . . ?
C4A1 O4A1 C1A2 O5A2 112.1(4) . . . . ?
C4A1 O4A1 C1A2 C2A2 -127.3(4) . . . . ?
C5A2 O5A2 C1A2 O4A1 59.3(5) . . . . ?
C5A2 O5A2 C1A2 C2A2 -61.2(4) . . . . ?
O2A2 C2A2 C1A2 O4A1 57.5(5) . . . . ?
C3A2 C2A2 C1A2 O4A1 -63.1(5) . . . . ?
O2A2 C2A2 C1A2 O5A2 178.5(3) . . . . ?
C3A2 C2A2 C1A2 O5A2 57.9(5) . . . . ?
C7B3 O2B3 C2B3 C3B3 -104.2(5) . . . . ?
C7B3 O2B3 C2B3 C1B3 134.3(5) . . . . ?
O3B3 C3B3 C2B3 O2B3 65.6(5) . . . . ?
C4B3 C3B3 C2B3 O2B3 -173.0(4) . . . . ?
O3B3 C3B3 C2B3 C1B3 -174.8(4) . . . . ?
C4B3 C3B3 C2B3 C1B3 -53.4(5) . . . . ?
O4B2 C1B3 C2B3 O2B3 56.6(5) . . . . ?
O5B3 C1B3 C2B3 O2B3 178.2(3) . . . . ?
O4B2 C1B3 C2B3 C3B3 -66.1(5) . . . . ?
O5B3 C1B3 C2B3 C3B3 55.4(5) . . . . ?
C4A6 O4A6 C1A7 O5A7 107.2(4) . . . . ?
C4A6 O4A6 C1A7 C2A7 -129.8(4) . . . . ?
C5A7 O5A7 C1A7 O4A6 60.5(5) . . . . ?
C5A7 O5A7 C1A7 C2A7 -61.4(5) . . . . ?
O2A7 C2A7 C1A7 O4A6 53.5(4) . . . . ?
C3A7 C2A7 C1A7 O4A6 -69.1(5) . . . . ?
O2A7 C2A7 C1A7 O5A7 176.6(3) . . . . ?
C3A7 C2A7 C1A7 O5A7 54.0(5) . . . . ?
C1B2 O4B1 C4B1 C3B1 115.8(4) . . . . ?
C1B2 O4B1 C4B1 C5B1 -123.4(4) . . . . ?
O5B1 C5B1 C4B1 O4B1 -167.0(3) . . . . ?
C6B1 C5B1 C4B1 O4B1 72.9(5) . . . . ?
O5B1 C5B1 C4B1 C3B1 -50.0(5) . . . . ?
C6B1 C5B1 C4B1 C3B1 -170.1(4) . . . . ?
C5A6 O5A6 C1A6 O4A5 59.6(6) . . . . ?
C5A6 O5A6 C1A6 C2A6 -61.1(5) . . . . ?
C4A5 O4A5 C1A6 O5A6 110.0(6) . . . . ?
C4A5 O4A5 C1A6 C2A6 -127.9(6) . . . . ?
C3A C2A C1A C10A 0.8(8) . . . . ?
C5A C10A C1A C2A -1.0(7) . . . . ?
C9A C10A C1A C2A 176.9(5) . . . . ?
C5A4 O5A4 C1A4 O4A3 62.8(5) . . . . ?
C5A4 O5A4 C1A4 C2A4 -58.8(6) . . . . ?
C4A3 O4A3 C1A4 O5A4 110.7(4) . . . . ?
C4A3 O4A3 C1A4 C2A4 -126.6(5) . . . . ?
C7A6 O2A6 C2A6 C3A6 -128.1(7) . . . . ?
C7A6 O2A6 C2A6 C1A6 111.5(7) . . . . ?
O3A6 C3A6 C2A6 O2A6 60.0(5) . . . . ?
C4A6 C3A6 C2A6 O2A6 -179.4(4) . . . . ?
O3A6 C3A6 C2A6 C1A6 -178.8(4) . . . . ?
C4A6 C3A6 C2A6 C1A6 -58.2(5) . . . . ?
O5A6 C1A6 C2A6 O2A6 -177.2(4) . . . . ?
O4A5 C1A6 C2A6 O2A6 59.6(5) . . . . ?
O5A6 C1A6 C2A6 C3A6 60.9(5) . . . . ?
O4A5 C1A6 C2A6 C3A6 -62.2(5) . . . . ?
C8B7 O6B7 C6B7 C5B7 -174.0(4) . . . . ?
C1A6 O5A6 C5A6 C6A6 179.0(5) . . . . ?
C1A6 O5A6 C5A6 C4A6 57.3(6) . . . . ?
O4A6 C4A6 C5A6 O5A6 -173.9(4) . . . . ?
C3A6 C4A6 C5A6 O5A6 -55.5(5) . . . . ?
O4A6 C4A6 C5A6 C6A6 67.1(5) . . . . ?
C3A6 C4A6 C5A6 C6A6 -174.5(4) . . . . ?
C8A3 O6A3 C6A3 C5A3 74.6(6) . . . . ?
O5A3 C5A3 C6A3 O6A3 74.7(5) . . . . ?
C4A3 C5A3 C6A3 O6A3 -164.7(4) . . . . ?
C4A C5A C6A C7A 165.0(4) . . . . ?
C10A C5A C6A C7A -15.6(7) . . . . ?
C7B5 O2B5 C2B5 C3B5 -92.3(5) . . . . ?
C7B5 O2B5 C2B5 C1B5 146.7(4) . . . . ?
O4B4 C1B5 C2B5 O2B5 59.7(5) . . . . ?
O5B5 C1B5 C2B5 O2B5 -179.5(4) . . . . ?
O4B4 C1B5 C2B5 C3B5 -61.9(5) . . . . ?
O5B5 C1B5 C2B5 C3B5 58.9(5) . . . . ?
C9B5 O3B5 C3B5 C4B5 122.4(10) . . . . ?
C9B5 O3B5 C3B5 C2B5 -115.8(10) . . . . ?
O4B5 C4B5 C3B5 O3B5 -69.5(5) . . . . ?
C5B5 C4B5 C3B5 O3B5 171.0(4) . . . . ?
O4B5 C4B5 C3B5 C2B5 169.0(4) . . . . ?
C5B5 C4B5 C3B5 C2B5 49.4(5) . . . . ?
O2B5 C2B5 C3B5 O3B5 65.6(5) . . . . ?
C1B5 C2B5 C3B5 O3B5 -175.9(4) . . . . ?
O2B5 C2B5 C3B5 C4B5 -171.2(4) . . . . ?
C1B5 C2B5 C3B5 C4B5 -52.7(5) . . . . ?
C8A6 O6A6 C6A6 C5A6 -174.8(5) . . . . ?
O5A6 C5A6 C6A6 O6A6 -73.4(6) . . . . ?
C4A6 C5A6 C6A6 O6A6 46.4(6) . . . . ?
C14A C8A C7A C6A 170.8(4) . . . . ?
C9A C8A C7A C6A -67.2(5) . . . . ?
C5A C6A C7A C8A 46.9(6) . . . . ?
C8B4 O6B4 C6B4 C5B4 175.9(5) . . . . ?
O5B4 C5B4 C6B4 O6B4 -65.0(5) . . . . ?
C4B4 C5B4 C6B4 O6B4 57.0(6) . . . . ?
C1A4 O5A4 C5A4 C6A4 179.1(5) . . . . ?
C1A4 O5A4 C5A4 C4A4 56.9(5) . . . . ?
C1B5 O5B5 C5B5 C6B5 -178.9(4) . . . . ?
C1B5 O5B5 C5B5 C4B5 57.8(5) . . . . ?
O4B5 C4B5 C5B5 O5B5 -166.8(4) . . . . ?
C3B5 C4B5 C5B5 O5B5 -50.9(5) . . . . ?
O4B5 C4B5 C5B5 C6B5 74.1(6) . . . . ?
C3B5 C4B5 C5B5 C6B5 -170.0(4) . . . . ?
O5B2 C5B2 C6B2 O6B2 73.3(5) . . . . ?
C4B2 C5B2 C6B2 O6B2 -164.1(4) . . . . ?
O5B2 C5B2 C6B2 O7B2 -63.0(12) . . . . ?
C4B2 C5B2 C6B2 O7B2 59.5(12) . . . . ?
C1A5 O4A4 C4A4 C3A4 132.0(6) . . . . ?
C1A5 O4A4 C4A4 C5A4 -106.5(7) . . . . ?
O5A4 C5A4 C4A4 O4A4 -171.9(4) . . . . ?
C6A4 C5A4 C4A4 O4A4 69.3(6) . . . . ?
O5A4 C5A4 C4A4 C3A4 -54.1(6) . . . . ?
C6A4 C5A4 C4A4 C3A4 -172.9(5) . . . . ?
C2B C1B C10B C5B -2.2(9) . . . . ?
C2B C1B C10B C9B 170.0(5) . . . . ?
C11B C9B C10B C1B 31.3(7) . . . . ?
C8B C9B C10B C1B 160.6(5) . . . . ?
C11B C9B C10B C5B -156.7(5) . . . . ?
C8B C9B C10B C5B -27.4(7) . . . . ?
C8A4 O6A4 C6A4 C5A4 -168.1(6) . . . . ?
O5A4 C5A4 C6A4 O6A4 -68.0(6) . . . . ?
C4A4 C5A4 C6A4 O6A4 51.7(6) . . . . ?
C5B C4B C3B O1B 178.4(5) . . . . ?
C5B C4B C3B C2B -0.7(8) . . . . ?
C4B C3B C2B C1B 2.4(9) . . . . ?
O1B C3B C2B C1B -176.8(5) . . . . ?
C10B C1B C2B C3B -0.9(9) . . . . ?
C7A4 O2A4 C2A4 C3A4 -102.5(7) . . . . ?
C7A4 O2A4 C2A4 C1A4 136.6(6) . . . . ?
O5A4 C1A4 C2A4 O2A4 178.7(5) . . . . ?
O4A3 C1A4 C2A4 O2A4 55.8(7) . . . . ?
O5A4 C1A4 C2A4 C3A4 55.8(6) . . . . ?
O4A3 C1A4 C2A4 C3A4 -67.2(6) . . . . ?
C1B C10B C5B C4B 3.8(8) . . . . ?
C9B C10B C5B C4B -168.6(5) . . . . ?
C1B C10B C5B C6B -173.4(5) . . . . ?
C9B C10B C5B C6B 14.2(8) . . . . ?
C3B C4B C5B C10B -2.4(8) . . . . ?
C3B C4B C5B C6B 174.9(5) . . . . ?
C10B C9B C11B C12B -174.7(5) . . . . ?
C8B C9B C11B C12B 56.3(6) . . . . ?
C6B C7B C8B C9B -62.9(6) . . . . ?
C6B C7B C8B C14B 178.9(4) . . . . ?
C10B C9B C8B C7B 51.6(6) . . . . ?
C11B C9B C8B C7B -177.4(5) . . . . ?
C10B C9B C8B C14B 173.2(4) . . . . ?
C11B C9B C8B C14B -55.9(6) . . . . ?
O4B1 C4B1 C3B1 O3B1 -75.5(5) . . . . ?
C5B1 C4B1 C3B1 O3B1 166.4(4) . . . . ?
O4B1 C4B1 C3B1 C2B1 164.1(4) . . . . ?
C5B1 C4B1 C3B1 C2B1 46.0(6) . . . . ?
O4B7 C4B7 C3B7 O3B7 -64.1(5) . . . . ?
C5B7 C4B7 C3B7 O3B7 176.1(4) . . . . ?
O4B7 C4B7 C3B7 C2B7 175.6(4) . . . . ?
C5B7 C4B7 C3B7 C2B7 55.8(5) . . . . ?
C1B7 O5B7 C5B7 C6B7 -172.3(4) . . . . ?
C1B7 O5B7 C5B7 C4B7 64.5(5) . . . . ?
O6B7 C6B7 C5B7 O5B7 -63.8(5) . . . . ?
O6B7 C6B7 C5B7 C4B7 55.8(6) . . . . ?
O4B7 C4B7 C5B7 O5B7 -179.2(4) . . . . ?
C3B7 C4B7 C5B7 O5B7 -62.3(5) . . . . ?
O4B7 C4B7 C5B7 C6B7 62.0(5) . . . . ?
C3B7 C4B7 C5B7 C6B7 178.9(4) . . . . ?
C7B C8B C14B C13B 179.7(4) . . . . ?
C9B C8B C14B C13B 59.1(6) . . . . ?
C7B C8B C14B C15B -56.2(7) . . . . ?
C9B C8B C14B C15B -176.8(5) . . . . ?
C8A C14A C15A C16A -160.3(4) . . . . ?
C13A C14A C15A C16A -33.8(5) . . . . ?
C15B C14B C13B C18B -67.0(6) . . . . ?
C8B C14B C13B C18B 64.5(6) . . . . ?
C15B C14B C13B C12B 169.0(5) . . . . ?
C8B C14B C13B C12B -59.5(6) . . . . ?
C15B C14B C13B C17B 50.0(6) . . . . ?
C8B C14B C13B C17B -178.5(5) . . . . ?
C10B C5B C6B C7B -23.8(8) . . . . ?
C4B C5B C6B C7B 158.9(5) . . . . ?
C8B C7B C6B C5B 47.6(6) . . . . ?
C7B1 O2B1 C2B1 C3B1 -83.4(7) . . . . ?
C7B1 O2B1 C2B1 C1B1 155.5(5) . . . . ?
O3B1 C3B1 C2B1 O2B1 70.8(6) . . . . ?
C4B1 C3B1 C2B1 O2B1 -167.2(5) . . . . ?
O3B1 C3B1 C2B1 C1B1 -170.7(5) . . . . ?
C4B1 C3B1 C2B1 C1B1 -48.6(6) . . . . ?
O5B1 C1B1 C2B1 O2B1 177.2(4) . . . . ?
O4B7 C1B1 C2B1 O2B1 54.5(5) . . . . ?
O5B1 C1B1 C2B1 C3B1 56.3(6) . . . . ?
O4B7 C1B1 C2B1 C3B1 -66.5(6) . . . . ?
C8B5 O6B5 C6B5 C5B5 168.4(5) . . . . ?
O5B5 C5B5 C6B5 O6B5 67.5(6) . . . . ?
C4B5 C5B5 C6B5 O6B5 -171.0(5) . . . . ?
O4A4 C4A4 C3A4 O3A4 -63.9(7) . . . . ?
C5A4 C4A4 C3A4 O3A4 175.0(5) . . . . ?
O4A4 C4A4 C3A4 C2A4 176.5(5) . . . . ?
C5A4 C4A4 C3A4 C2A4 55.4(7) . . . . ?
O2A4 C2A4 C3A4 O3A4 62.6(7) . . . . ?
C1A4 C2A4 C3A4 O3A4 -177.1(5) . . . . ?
O2A4 C2A4 C3A4 C4A4 -175.0(5) . . . . ?
C1A4 C2A4 C3A4 C4A4 -54.7(6) . . . . ?
C14A C15A C16A C17A 8.1(6) . . . . ?
O2A C17A C16A C15A 143.2(5) . . . . ?
C13A C17A C16A C15A 20.6(6) . . . . ?
C18B C13B C12B C11B -70.5(6) . . . . ?
C14B C13B C12B C11B 55.3(6) . . . . ?
C17B C13B C12B C11B 164.1(5) . . . . ?
C9B C11B C12B C13B -55.0(6) . . . . ?
C5B7 O5B7 C1B7 O4B6 62.0(7) . . . . ?
C5B7 O5B7 C1B7 C2B7 -57.8(6) . . . . ?
C4B6 O4B6 C1B7 O5B7 101.8(7) . . . . ?
C4B6 O4B6 C1B7 C2B7 -137.2(6) . . . . ?
C13B C14B C15B C16B -35.8(6) . . . . ?
C8B C14B C15B C16B -164.5(5) . . . . ?
O3B7 C3B7 C2B7 O2B7 67.5(6) . . . . ?
C4B7 C3B7 C2B7 O2B7 -171.2(5) . . . . ?
O3B7 C3B7 C2B7 C1B7 -172.1(5) . . . . ?
C4B7 C3B7 C2B7 C1B7 -50.8(6) . . . . ?
O5B7 C1B7 C2B7 O2B7 174.2(5) . . . . ?
O4B6 C1B7 C2B7 O2B7 52.6(6) . . . . ?
O5B7 C1B7 C2B7 C3B7 50.9(6) . . . . ?
O4B6 C1B7 C2B7 C3B7 -70.7(6) . . . . ?
C14B C15B C16B C17B 7.4(7) . . . . ?
C1A5 O5A5 C5A5 C6A5 -170.0(6) . . . . ?
C1A5 O5A5 C5A5 C4A5 63.9(7) . . . . ?
C4A4 O4A4 C1A5 O5A5 111.7(6) . . . . ?
C4A4 O4A4 C1A5 C2A5 -126.3(6) . . . . ?
C5A5 O5A5 C1A5 O4A4 56.4(6) . . . . ?
C5A5 O5A5 C1A5 C2A5 -63.7(7) . . . . ?
C1A6 O4A5 C4A5 C3A5 114.8(5) . . . . ?
C1A6 O4A5 C4A5 C5A5 -123.9(6) . . . . ?
O5A5 C5A5 C4A5 O4A5 -172.6(5) . . . . ?
C6A5 C5A5 C4A5 O4A5 65.7(7) . . . . ?
O5A5 C5A5 C4A5 C3A5 -55.7(6) . . . . ?
C6A5 C5A5 C4A5 C3A5 -177.4(6) . . . . ?
C18B C13B C17B O2B -45.1(7) . . . . ?
C14B C13B C17B O2B -164.6(5) . . . . ?
C12B C13B C17B O2B 80.4(7) . . . . ?
C18B C13B C17B C16B 75.4(6) . . . . ?
C14B C13B C17B C16B -44.1(6) . . . . ?
C12B C13B C17B C16B -159.1(5) . . . . ?
C15B C16B C17B O2B 147.6(6) . . . . ?
C15B C16B C17B C13B 23.0(7) . . . . ?
O4A5 C4A5 C3A5 O3A5 -76.8(6) . . . . ?
C5A5 C4A5 C3A5 O3A5 165.0(5) . . . . ?
O4A5 C4A5 C3A5 O7A5 -60.8(9) . . . . ?
C5A5 C4A5 C3A5 O7A5 -179.1(8) . . . . ?
O4A5 C4A5 C3A5 C2A5 166.7(4) . . . . ?
C5A5 C4A5 C3A5 C2A5 48.5(7) . . . . ?
C1B7 O4B6 C4B6 C5B6 -126.8(6) . . . . ?
C1B7 O4B6 C4B6 C3B6 112.5(6) . . . . ?
O3B6 C3B6 C4B6 O4B6 -77.9(8) . . . . ?
O3C6 C3B6 C4B6 O4B6 -45.7(13) . . . . ?
C2B6 C3B6 C4B6 O4B6 173.9(6) . . . . ?
O3B6 C3B6 C4B6 C5B6 163.2(7) . . . . ?
O3C6 C3B6 C4B6 C5B6 -164.7(11) . . . . ?
C2B6 C3B6 C4B6 C5B6 54.9(9) . . . . ?
C7A5 O2A5 C2A5 C1A5 156.4(5) . . . . ?
C7A5 O2A5 C2A5 C3A5 -81.3(7) . . . . ?
O4A4 C1A5 C2A5 O2A5 54.9(7) . . . . ?
O5A5 C1A5 C2A5 O2A5 174.6(5) . . . . ?
O4A4 C1A5 C2A5 C3A5 -69.1(9) . . . . ?
O5A5 C1A5 C2A5 C3A5 50.6(8) . . . . ?
O3A5 C3A5 C2A5 O2A5 82.3(8) . . . . ?
O7A5 C3A5 C2A5 O2A5 53.9(10) . . . . ?
C4A5 C3A5 C2A5 O2A5 -165.1(5) . . . . ?
O3A5 C3A5 C2A5 C1A5 -156.7(7) . . . . ?
O7A5 C3A5 C2A5 C1A5 174.8(9) . . . . ?
C4A5 C3A5 C2A5 C1A5 -44.2(8) . . . . ?
C1B6 O5B6 C5B6 C4B6 62.6(8) . . . . ?
C1B6 O5B6 C5B6 C6B6 -171.8(6) . . . . ?
O4B6 C4B6 C5B6 O5B6 -174.6(5) . . . . ?
C3B6 C4B6 C5B6 O5B6 -58.1(8) . . . . ?
O4B6 C4B6 C5B6 C6B6 68.5(9) . . . . ?
C3B6 C4B6 C5B6 C6B6 -175.0(7) . . . . ?
C8A5 O6A5 C6A5 C5A5 163.7(7) . . . . ?
O5A5 C5A5 C6A5 O6A5 68.5(8) . . . . ?
C4A5 C5A5 C6A5 O6A5 -171.2(6) . . . . ?
C4B5 O4B5 C1B6 O5B6 113.6(6) . . . . ?
C4B5 O4B5 C1B6 C2B6 -125.8(6) . . . . ?
C5B6 O5B6 C1B6 O4B5 56.9(9) . . . . ?
C5B6 O5B6 C1B6 C2B6 -62.7(8) . . . . ?
C8B6 O6B6 C6B6 C5B6 176.6(8) . . . . ?
O5B6 C5B6 C6B6 O6B6 -60.6(9) . . . . ?
C4B6 C5B6 C6B6 O6B6 57.2(10) . . . . ?
O4B5 C1B6 C2B6 O2B6 57.4(8) . . . . ?
O5B6 C1B6 C2B6 O2B6 177.3(6) . . . . ?
O4B5 C1B6 C2B6 C3B6 -63.9(8) . . . . ?
O5B6 C1B6 C2B6 C3B6 56.0(9) . . . . ?
O3B6 C3B6 C2B6 O2B6 78.6(9) . . . . ?
O3C6 C3B6 C2B6 O2B6 47.2(13) . . . . ?
C4B6 C3B6 C2B6 O2B6 -171.2(6) . . . . ?
O3B6 C3B6 C2B6 C1B6 -162.2(7) . . . . ?
O3C6 C3B6 C2B6 C1B6 166.3(11) . . . . ?
C4B6 C3B6 C2B6 C1B6 -52.0(9) . . . . ?
C5B2 C6B2 O6B2 C8B2 169.3(5) . . . . ?
C5B2 C6B2 O7B2 C9B2 -177.1(14) . . . . ?
C3B7 C2B7 O2B7 C7B7 -96.7(9) . . . . ?
C1B7 C2B7 O2B7 C7B7 138.8(8) . . . . ?
C1B6 C2B6 O2B6 C7B6 136.0(10) . . . . ?
C3B6 C2B6 O2B6 C7B6 -102.6(11) . . . . ?
